data_7720731
loop_
_publ_author_name
'Huo, Nan-Nan'
'Zhang, De-Ke'
'Wei, Yu-Zhen'
'Luo, Peng'
'Li, Si'

_publ_section_title
;
 Construction of bowl-shaped copper clusters and nitrate-selective
 sensing.
;
_journal_issue 15
_journal_name_full 'Dalton transactions (Cambridge, England : 2003)'
_journal_page_first 6015
_journal_page_last 6023
_journal_paper_doi 10.1039/d6dt00475j
_journal_volume 55
_journal_year 2026
_chemical_formula_moiety '2(C105 H93 Cu4 N6 O3 P4), 3(C H4 O), 2(C H O2), 1(H2 O), 3[CH3OH]'
_chemical_formula_sum 'C218 H214 Cu8 N12 O17 P8'
_chemical_formula_weight 4030.08
_chemical_name_systematic Cu4-HCOO
_space_group_crystal_system triclinic
_space_group_IT_number 2
_space_group_name_Hall '-P 1'
_space_group_name_H-M_alt 'P -1'
_atom_sites_solution_hydrogens mixed
_atom_sites_solution_primary iterative
_audit_creation_date 2026-03-13
_audit_creation_method
;
Olex2 1.5
(compiled 2025.07.13 svn.rb7424aed for OlexSys, GUI svn.r7314)
;
_audit_update_record
;
2026-03-13 deposited with the CCDC.	2026-03-18 downloaded from the CCDC.
;
_cell_angle_alpha 91.7990(10)
_cell_angle_beta 90.0840(10)
_cell_angle_gamma 94.3670(10)
_cell_formula_units_Z 2
_cell_length_a 14.8024(2)
_cell_length_b 20.9403(3)
_cell_length_c 31.9803(4)
_cell_measurement_reflns_used 61634
_cell_measurement_temperature 200
_cell_measurement_theta_max 77.2260
_cell_measurement_theta_min 2.1650
_cell_volume 9879.1(2)
_computing_cell_refinement 'CrysAlisPro 1.171.42.92a (Rigaku OD, 2023)'
_computing_data_collection 'CrysAlisPro 1.171.42.92a (Rigaku OD, 2023)'
_computing_data_reduction 'CrysAlisPro 1.171.42.92a (Rigaku OD, 2023)'
_computing_molecular_graphics 'Olex2 1.5 (Dolomanov et al., 2009)'
_computing_publication_material 'Olex2 1.5 (Dolomanov et al., 2009)'
_computing_structure_refinement 'SHELXL 2013/2 (Sheldrick, 2015)'
_computing_structure_solution 'olex2.solve 1.5 (Bourhis et al., 2015)'
_diffrn_ambient_environment N~2~
_diffrn_ambient_temperature 200
_diffrn_detector 'Hybrid Pixel Array Detector'
_diffrn_detector_area_resol_mean 10.0000
_diffrn_detector_type HyPix
_diffrn_measured_fraction_theta_full 0.996
_diffrn_measured_fraction_theta_max 0.946
_diffrn_measurement_details
;
List of Runs (angles in degrees, time in seconds):

  # Type    Start    End  Width  t~exp~   \w     \q     \k     \f   Frames
#--------------------------------------------------------------------------
  1  \w    -63.00  22.00   0.50    0.29    --  -45.07  70.00 -75.00  170
  2  \w    -67.00 -24.00   0.50    0.80    --  -97.00  57.00-150.00   86
  3  \w    -76.00 -50.00   0.50    0.80    --  -97.00  70.00 -75.00   52
  4  \w    -69.00 -24.00   0.50    0.80    --  -97.00  57.00  30.00   90
  5  \w    -51.00 -24.00   0.50    0.80    --  -97.00  57.00  90.00   54
  6  \w    -69.00 -24.00   0.50    0.80    --  -97.00  57.00 120.00   90
  7  \w   -108.00 -81.00   0.50    0.80    --  -97.00 109.00  53.09   54
  8  \w    -67.00 -27.00   0.50    0.80    --  -97.00 109.00  53.09   80
  9  \w    -90.00 -23.00   0.50    0.29    --  -45.07 125.00  60.00  134
 10  \w   -150.00 -91.00   0.50    0.80    --  -97.00 -99.00  90.00  118
 11  \w   -137.00-111.00   0.50    0.80    --  -97.00 -99.00 -60.00   52
 12  \w   -137.00 -83.00   0.50    0.80    --  -97.00-125.00-120.00  108
 13  \w   -168.00 -92.00   0.50    0.80    --  -97.00 -99.00-150.00  152
 14  \w   -170.00 -84.00   0.50    0.80    --  -97.00 -38.00-120.00  172
 15  \w   -109.00 -26.00   0.50    0.29    --  -45.07 -70.00 152.00  166
 16  \w   -150.00 -77.00   0.50    0.80    --  -97.00 -70.00 152.00  146
 17  \w    -14.00  17.00   0.50    0.29    --   45.07 -19.00 -90.00   62
 18  \w      2.00  28.00   0.50    0.29    --   45.07 -70.00 152.00   52
 19  \w    -25.00  20.00   0.50    0.29    --   45.07 -19.00-150.00   90
 20  \w     41.00  82.00   0.50    0.80    --  106.74 -70.00 152.00   82
 21  \w    -28.00  40.00   0.50    0.29    --   45.07 -38.00 150.00  136
 22  \w     88.00 128.00   0.50    0.80    --  106.74 125.00  30.00   80
 23  \w     81.00 106.00   0.50    0.80    --  106.74 -99.00 150.00   50
 24  \w     37.00  63.00   0.50    0.80    --  106.74-125.00  90.00   52
 25  \w     61.00  94.00   0.50    0.80    --  106.74-125.00  30.00   66
 26  \w     38.00 112.00   0.50    0.80    --  106.74-125.00 -30.00  148
 27  \w     48.00 112.00   0.50    0.80    --  106.74-125.00 -60.00  128
 28  \w     39.00 112.00   0.50    0.80    --  106.74-125.00-120.00  146
 29  \w     46.00  72.00   0.50    0.80    --  106.74-125.00-180.00   52
 30  \w     77.00 110.00   0.50    0.80    --  106.74-125.00-180.00   66
 31  \w     39.00 112.00   0.50    0.80    --  106.74-125.00   0.00  146
 32  \w     49.00 112.00   0.50    0.80    --  106.74-125.00  60.00  126
 33  \w     40.00 103.00   0.50    0.80    --  106.74-125.00 150.00  126
 34  \w     44.00  69.00   0.50    0.80    --  106.74 -99.00 150.00   50
 35  \w     38.00 103.00   0.50    0.80    --  106.74 -99.00  60.00  130
 36  \w     37.00  77.00   0.50    0.80    --  106.74 -99.00-120.00   80
 37  \w    100.00 160.00   0.50    0.80    --  106.74  19.00 -90.00  120
 38  \w     91.00 169.00   0.50    0.80    --  106.74  70.00 -75.00  156
 39  \w    129.00 154.00   0.50    0.80    --  106.74  57.00   0.00   50
 40  \w    141.00 167.00   0.50    0.80    --  106.74  19.00   0.00   52
 41  \w    110.00 135.00   0.50    0.80    --  106.74  19.00   0.00   50
 42  \w     27.00  91.00   0.50    0.29    --   45.07  70.00 -75.00  128
;
_diffrn_measurement_device 'four-circle diffractometer'
_diffrn_measurement_device_type 'ROD, Synergy Custom system, HyPix'
_diffrn_measurement_method '\w scans'
_diffrn_orient_matrix_type 'CrysAlisPro convention (1999,Acta A55,543-557)'
_diffrn_orient_matrix_UB_11 -0.0209598000
_diffrn_orient_matrix_UB_12 0.0533030000
_diffrn_orient_matrix_UB_13 -0.0298667000
_diffrn_orient_matrix_UB_21 0.0894067000
_diffrn_orient_matrix_UB_22 -0.0088475000
_diffrn_orient_matrix_UB_23 -0.0233157000
_diffrn_orient_matrix_UB_31 -0.0496214000
_diffrn_orient_matrix_UB_32 -0.0502980000
_diffrn_orient_matrix_UB_33 -0.0297865000
_diffrn_radiation_monochromator mirror
_diffrn_radiation_probe x-ray
_diffrn_radiation_type 'Cu K\a'
_diffrn_radiation_wavelength 1.54184
_diffrn_reflns_av_R_equivalents 0.0554
_diffrn_reflns_av_unetI/netI 0.0462
_diffrn_reflns_Laue_measured_fraction_full 0.996
_diffrn_reflns_Laue_measured_fraction_max 0.946
_diffrn_reflns_limit_h_max 18
_diffrn_reflns_limit_h_min -18
_diffrn_reflns_limit_k_max 25
_diffrn_reflns_limit_k_min -26
_diffrn_reflns_limit_l_max 37
_diffrn_reflns_limit_l_min -40
_diffrn_reflns_number 136916
_diffrn_reflns_point_group_measured_fraction_full 0.996
_diffrn_reflns_point_group_measured_fraction_max 0.946
_diffrn_reflns_theta_full 67.684
_diffrn_reflns_theta_max 78.384
_diffrn_reflns_theta_min 2.117
_diffrn_source 'Rotating-anode X-ray tube'
_diffrn_source_type 'Rigaku (Cu) X-ray Source'
_exptl_absorpt_coefficient_mu 2.061
_exptl_absorpt_correction_T_max 1.00000
_exptl_absorpt_correction_T_min 0.75025
_exptl_absorpt_correction_type multi-scan
_exptl_absorpt_process_details
;
CrysAlisPro 1.171.42.92a (Rigaku Oxford Diffraction, 2023)
Empirical absorption correction using spherical harmonics,
implemented in SCALE3 ABSPACK scaling algorithm.
;
_exptl_crystal_colour colourless
_exptl_crystal_colour_primary colourless
_exptl_crystal_density_diffrn 1.355
_exptl_crystal_description needle
_exptl_crystal_F_000 4188
_exptl_crystal_size_max 0.15
_exptl_crystal_size_mid 0.05
_exptl_crystal_size_min 0.05
_refine_diff_density_max 1.963
_refine_diff_density_min -0.788
_refine_diff_density_rms 0.073
_refine_ls_extinction_method none
_refine_ls_goodness_of_fit_ref 1.054
_refine_ls_hydrogen_treatment constr
_refine_ls_matrix_type full
_refine_ls_number_parameters 2774
_refine_ls_number_reflns 40190
_refine_ls_number_restraints 1739
_refine_ls_restrained_S_all 1.066
_refine_ls_R_factor_all 0.0725
_refine_ls_R_factor_gt 0.0591
_refine_ls_shift/su_max 0.002
_refine_ls_shift/su_mean 0.000
_refine_ls_structure_factor_coef Fsqd
_refine_ls_weighting_details
;
 w=1/[\s^2^(Fo^2^)+(0.0617P)^2^+17.9839P]
 where P=(Fo^2^+2Fc^2^)/3
;
_refine_ls_weighting_scheme calc
_refine_ls_wR_factor_gt 0.1496
_refine_ls_wR_factor_ref 0.1585
_reflns_Friedel_coverage 0.000
_reflns_number_gt 34289
_reflns_number_total 40190
_reflns_threshold_expression 'I > 2\s(I)'
_cod_data_source_file d6dt00475j2.cif
_cod_data_source_block Cu4-HCOO
_cod_depositor_comments 'Adding full bibliography for 7720727--7720731.cif.'
_cod_database_code 7720731
_shelxl_version_number 2013-2
_shelx_space_group_comment
;
The symmetry employed for this shelxl refinement is uniquely defined
by the following loop, which should always be used as a source of
symmetry information in preference to the above space-group names.
They are only intended as comments.
;
_shelx_estimated_absorpt_t_max 0.904
_shelx_estimated_absorpt_t_min 0.747
_reflns_odcompleteness_completeness 99.75
_reflns_odcompleteness_iscentric 1
_reflns_odcompleteness_theta 66.97
_olex2_refinement_description
;
1. Fixed Uiso
 At 1.2 times of:
  All C(H) groups, All C(H,H) groups, All N(H) groups, All N(H,H) groups
 At 1.5 times of:
  All C(H,H,H) groups, All C(H,H,H,H,H,H) groups, All O(H) groups, All O(H,H)
  groups
2. Restrained distances
 C251-C252
 1.5 with sigma of 0.01
 C119-C118
 1.5 with sigma of 0.01
 C243-C240
 1.53 with sigma of 0.01
 C261-C260
 1.5 with sigma of 0.01
 C263-O6
 1.25 with sigma of 0.01
 O8-C238 \\sim O15-C259
 with sigma of 0.01
 N14-C126 \\sim N8-C83 \\sim N8-C85 \\sim N14-C120 \\sim N13-C120 \\sim N12-C85
\\sim N12-C98 \\sim N13-C119
 with sigma of 0.01
 N11-C241 \\sim N16-C251 \\sim N11-C239 \\sim N16-C250 \\sim N15-C250 \\sim
N7-C239 \\sim N15-C171 ~
 N7-C171
 with sigma of 0.01
 N11-C242 \\sim N16-C252
 with sigma of 0.01
 N5-C259 \\sim N5-C238 \\sim N10-C238 \\sim N17-C259 \\sim N17-C260 \\sim
N10-C240
 with sigma of 0.01
 O11-C265 \\sim O16-C265
 with sigma of 0.01
 O17-C266 \\sim C266-O12
 with sigma of 0.01
 O6-C263 \\sim C263-O7
 with sigma of 0.01
3. Rigid bond restraints
 O7, C263
 with sigma for 1-2 distances of 0.01 and sigma for 1-3 distances of 0.01
 O6, C263
 with sigma for 1-2 distances of 0.01 and sigma for 1-3 distances of 0.01
4. Uiso/Uaniso restraints and constraints
C232 \\sim C233 \\sim C234 \\sim C235 \\sim C236 \\sim C237 \\sim C244 \\sim
C245 \\sim C246 \\sim C247 \\sim C248 \\sim C249: within 2A with sigma of 0.01
and sigma for terminal atoms of 0.02 within 2A
C73 \\sim C74 \\sim C75 \\sim C76 \\sim C77 \\sim C78 \\sim C106 \\sim C107
\\sim C108 \\sim C109 \\sim C110 \\sim C111: within 2A with sigma of 0.01 and
sigma for terminal atoms of 0.02 within 2A
C112 \\sim C113 \\sim C114 \\sim C115 \\sim C116 \\sim C117 \\sim C133 \\sim
C134 \\sim C135 \\sim C136 \\sim C137 \\sim C138: within 2A with sigma of 0.01
and sigma for terminal atoms of 0.02 within 2A
C98 \\sim C99 \\sim C118 \\sim C119: within 2A with sigma of 0.01 and sigma for
terminal atoms of 0.02 within 2A
C80 \\sim C83 \\sim C87 \\sim C89 \\sim C90 \\sim C91 \\sim C121 \\sim C122
\\sim C123 \\sim C124 \\sim C125 \\sim C126: within 2A with sigma of 0.01 and
sigma for terminal atoms of 0.02 within 2A
N8 \\sim N12 \\sim N13 \\sim N14: within 2A with sigma of 0.01 and sigma for
terminal atoms of 0.02 within 2A
C241 \\sim C242 \\sim C251 \\sim C252: within 2A with sigma of 0.01 and sigma
for terminal atoms of 0.02 within 2A
N7 \\sim N11 \\sim N15 \\sim N16: within 2A with sigma of 0.01 and sigma for
terminal atoms of 0.02 within 2A
C226 \\sim C227 \\sim C228 \\sim C229 \\sim C230 \\sim C231 \\sim C253 \\sim
C254 \\sim C255 \\sim C256 \\sim C257 \\sim C258: within 2A with sigma of 0.01
and sigma for terminal atoms of 0.02 within 2A
C238 \\sim C240 \\sim C243 \\sim C259 \\sim C260 \\sim C261: within 2A with
sigma of 0.01 and sigma for terminal atoms of 0.02 within 2A
N5 \\sim N10 \\sim N17: within 2A with sigma of 0.01 and sigma for terminal
atoms of 0.02 within 2A
C79 \\sim C81 \\sim C82 \\sim C84 \\sim C86 \\sim C88 \\sim C127 \\sim C128
\\sim C129 \\sim C130 \\sim C131 \\sim C132: within 2A with sigma of 0.01 and
sigma for terminal atoms of 0.02 within 2A
C20 \\sim C50 \\sim C55 \\sim C56 \\sim C61 \\sim C63: within 2A with sigma of
0.01 and sigma for terminal atoms of 0.02 within 2A
C4 \\sim C25 \\sim C26 \\sim C29 \\sim C53 \\sim C54: within 2A with sigma of
0.01 and sigma for terminal atoms of 0.02 within 2A
C165 \\sim C170 \\sim C208 \\sim C213 \\sim C221 \\sim C223: within 2A with
sigma of 0.01 and sigma for terminal atoms of 0.02 within 2A
C65 \\sim C66 \\sim C67 \\sim C68 \\sim C69 \\sim C70: within 2A with sigma of
0.01 and sigma for terminal atoms of 0.02 within 2A
O12 \\sim O17 \\sim O18 \\sim O19: within 2A with sigma of 0.01 and sigma for
terminal atoms of 0.02 within 2A
C65 \\sim C66 \\sim C67 \\sim C68 \\sim C69 \\sim C70 \\sim C268 \\sim C269
\\sim C270 \\sim C271 \\sim C272 \\sim C273: within 2A with sigma of 0.01 and
sigma for terminal atoms of 0.02 within 2A
O6 \\sim O7 \\sim C263: within 2A with sigma of 0.001 and sigma for terminal
atoms of 0.002 within 2A
O20 \\sim O13: within 2A with sigma of 0.01 and sigma for terminal atoms of
0.02 within 2A
Uanis(O14) \\sim Ueq, Uanis(O9) \\sim Ueq: with sigma of 0.01 and sigma for
terminal atoms of 0.02
Uanis(C120) \\sim Ueq, Uanis(C85) \\sim Ueq: with sigma of 0.01 and sigma for
terminal atoms of 0.02
Uanis(C238) \\sim Ueq: with sigma of 0.01 and sigma for terminal atoms of 0.02
Uanis(O8) \\sim Ueq, Uanis(O15) \\sim Ueq: with sigma of 0.005 and sigma for
terminal atoms of 0.01
Uanis(N12) \\sim Ueq: with sigma of 0.01 and sigma for terminal atoms of 0.02
Uanis(C267) \\sim Ueq: with sigma of 0.01 and sigma for terminal atoms of 0.02
Uanis(C240) \\sim Ueq, Uanis(C260) \\sim Ueq: with sigma of 0.01 and sigma for
terminal atoms of 0.02
Uanis(N9) \\sim Ueq: with sigma of 0.01 and sigma for terminal atoms of 0.02
Uanis(O20) \\sim Ueq: with sigma of 0.01 and sigma for terminal atoms of 0.02
Uanis(O17) \\sim Ueq: with sigma of 0.01 and sigma for terminal atoms of 0.02
Uanis(O6) \\sim Ueq, Uanis(O7) \\sim Ueq: with sigma of 0.005 and sigma for
terminal atoms of 0.01
5. Others
 Sof(C100)=Sof(C101)=Sof(H101)=Sof(C102)=Sof(H102)=Sof(C103)=Sof(H103)=
 Sof(C104)=Sof(H104)=Sof(C105)=Sof(H105)=1-FVAR(1)
 Sof(C92)=Sof(H92)=Sof(C93)=Sof(H93)=Sof(C94)=Sof(H94)=Sof(C95)=Sof(C96)=
 Sof(H96)=Sof(C97)=Sof(H97)=FVAR(1)
 Sof(C244)=Sof(C245)=Sof(H245)=Sof(C246)=Sof(H246)=Sof(C247)=Sof(H247)=
 Sof(C248)=Sof(H248)=Sof(C249)=Sof(H249)=1-FVAR(2)
 Sof(C232)=Sof(C233)=Sof(H233)=Sof(C234)=Sof(H234)=Sof(C235)=Sof(H235)=
 Sof(C236)=Sof(H236)=Sof(C237)=Sof(H237)=FVAR(2)
 Sof(C106)=Sof(C107)=Sof(H107)=Sof(C108)=Sof(H108)=Sof(C109)=Sof(H109)=
 Sof(C110)=Sof(H110)=Sof(C111)=Sof(H111)=1-FVAR(3)
 Sof(C73)=Sof(C74)=Sof(H74)=Sof(C75)=Sof(H75)=Sof(C76)=Sof(H76)=Sof(C77)=
 Sof(H77)=Sof(C78)=Sof(H78)=FVAR(3)
 Sof(C133)=Sof(H133)=Sof(C134)=Sof(H134)=Sof(C135)=Sof(H135)=Sof(C136)=
 Sof(H136)=Sof(C137)=Sof(C138)=Sof(H138)=1-FVAR(4)
 Sof(C112)=Sof(H112)=Sof(C113)=Sof(H113)=Sof(C114)=Sof(H114)=Sof(C115)=
 Sof(H115)=Sof(C116)=Sof(C117)=Sof(H117)=FVAR(4)
 Sof(O14)=Sof(N13)=Sof(H13)=Sof(N14)=Sof(H14)=Sof(C118)=Sof(H11A)=Sof(H11B)=
 Sof(H11C)=Sof(C119)=Sof(H11D)=Sof(H11E)=Sof(C120)=Sof(C121)=Sof(C122)=
 Sof(H122)=Sof(C123)=Sof(H123)=Sof(C124)=Sof(H124)=Sof(C125)=Sof(H125)=
 Sof(C126)=1-FVAR(5)
 Sof(O9)=Sof(N8)=Sof(H8)=Sof(N12)=Sof(H12A)=Sof(C80)=Sof(C83)=Sof(C85)=
 Sof(C87)=Sof(H87)=Sof(C89)=Sof(H89)=Sof(C90)=Sof(H90)=Sof(C91)=Sof(H91)=
 Sof(C98)=Sof(H98A)=Sof(H98B)=Sof(C99)=Sof(H99A)=Sof(H99B)=Sof(H99C)=FVAR(5)
 Sof(N15)=Sof(H15)=Sof(N16)=Sof(H16)=Sof(C250)=Sof(C251)=Sof(H25A)=Sof(H25B)=
 Sof(C252)=Sof(H25C)=Sof(H25D)=Sof(H25E)=1-FVAR(6)
 Sof(N7)=Sof(H7)=Sof(N11)=Sof(H11)=Sof(C239)=Sof(C241)=Sof(H24C)=Sof(H24D)=
 Sof(C242)=Sof(H24E)=Sof(H24F)=Sof(H24G)=FVAR(6)
 Sof(C253)=Sof(C254)=Sof(H254)=Sof(C255)=Sof(H255)=Sof(C256)=Sof(H256)=
 Sof(C257)=Sof(H257)=Sof(C258)=Sof(H258)=1-FVAR(7)
 Sof(C226)=Sof(C227)=Sof(H227)=Sof(C228)=Sof(H228)=Sof(C229)=Sof(H229)=
 Sof(C230)=Sof(H230)=Sof(C231)=Sof(H231)=FVAR(7)
 Sof(H5B)=Sof(O15)=Sof(N17)=Sof(H17)=Sof(C259)=Sof(C260)=Sof(H26A)=Sof(H26B)=
 Sof(C261)=Sof(H26C)=Sof(H26D)=Sof(H26E)=1-FVAR(8)
 Sof(H5A)=Sof(O8)=Sof(N10)=Sof(H10)=Sof(C238)=Sof(C240)=Sof(H24A)=Sof(H24B)=
 Sof(C243)=Sof(H24H)=Sof(H24I)=Sof(H24J)=FVAR(8)
 Sof(C127)=Sof(C128)=Sof(H128)=Sof(C129)=Sof(H129)=Sof(C130)=Sof(H130)=
 Sof(C131)=Sof(H131)=Sof(C132)=Sof(H132)=1-FVAR(9)
 Sof(C79)=Sof(C81)=Sof(H81)=Sof(C82)=Sof(H82)=Sof(C84)=Sof(H84)=Sof(C86)=
 Sof(H86)=Sof(C88)=Sof(H88)=FVAR(9)
 Sof(H26I)=Sof(H26J)=Sof(H26K)=Sof(O11)=Sof(H11F)=1-FVAR(10)
 Sof(H26F)=Sof(H26G)=Sof(H26H)=Sof(O16)=Sof(H16A)=FVAR(10)
 Sof(O13)=Sof(H13A)=Sof(H13B)=1-FVAR(11)
 Sof(O20)=Sof(H20A)=Sof(H20B)=FVAR(11)
 Sof(C268)=Sof(H268)=Sof(C269)=Sof(H269)=Sof(C270)=Sof(H270)=Sof(C271)=
 Sof(C272)=Sof(H272)=Sof(C273)=Sof(H273)=1-FVAR(12)
 Sof(C65)=Sof(H65)=Sof(C66)=Sof(C67)=Sof(H67)=Sof(C68)=Sof(H68)=Sof(C69)=
 Sof(H69)=Sof(C70)=Sof(H70)=FVAR(12)
 Fixed Sof: O12(0.7) O17(0.7) C266(0.7) H266(0.7) O18(0.3) O19(0.3) C267(0.3)
 H267(0.3)
6.a Everything fixed:
 H10A, H16A, O20, H20A, H20B, O13, H13A, H13B
6.b Riding coordinates:
 C265(H26I,H26J,H26K), C265(H26F,H26G,H26H)
6.c Secondary CH2 refined with riding coordinates:
 C62(H62A,H62B), C71(H71A,H71B), C98(H98A,H98B), C119(H11D,H11E), C224(H22A,
 H22B), C240(H24A,H24B), C241(H24C,H24D), C251(H25A,H25B), C260(H26A,H26B)
6.d Aromatic/amide H refined with riding coordinates:
 N2(H2), N3(H3), N4(H4), N6(H6), C5(H5), C6(H6A), C12(H12), C18(H18), C22(H22),
  C23(H23), C24(H24), C25(H25), C26(H26), C28(H28), C29(H29), C30(H30),
 C31(H31), C32(H32), C33(H33), C34(H34), C35(H35), C36(H36), C37(H37), C38(H38),
  C39(H39), C40(H40), C42(H42), C43(H43), C44(H44), C45(H45), C46(H46),
 C47(H47), C48(H48), C49(H49), C50(H50), C51(H51), C52(H52), C53(H53), C54(H54),
  C55(H55), C56(H56), C57(H57), C58(H58), C59(H59), C60(H60), C61(H61),
 C63(H63), N8(H8), N12(H12A), C65(H65), C67(H67), C68(H68), C69(H69), C70(H70),
 C74(H74), C75(H75), C76(H76), C77(H77), C78(H78), C81(H81), C82(H82), C84(H84),
  C86(H86), C87(H87), C88(H88), C89(H89), C90(H90), C91(H91), C92(H92),
 C93(H93), C94(H94), C96(H96), C97(H97), N13(H13), N14(H14), C101(H101),
 C102(H102), C103(H103), C104(H104), C105(H105), C107(H107), C108(H108),
 C109(H109), C110(H110), C111(H111), C112(H112), C113(H113), C114(H114),
 C115(H115), C117(H117), C122(H122), C123(H123), C124(H124), C125(H125),
 C128(H128), C129(H129), C130(H130), C131(H131), C132(H132), C268(H268),
 C269(H269), C270(H270), C272(H272), C273(H273), C133(H133), C134(H134),
 C135(H135), C136(H136), C138(H138), N1(H1), N5(H5A), N5(H5B), N9(H9),
 C156(H156), C157(H157), C158(H158), C160(H160), C161(H161), C162(H162),
 C163(H163), C165(H165), C166(H166), C168(H168), C169(H169), C172(H172),
 C173(H173), C174(H174), C175(H175), C176(H176), C177(H177), C178(H178),
 C180(H180), C181(H181), C182(H182), C183(H183), C184(H184), C185(H185),
 C186(H186), C187(H187), C188(H188), C189(H189), C190(H190), C191(H191),
 C192(H192), C193(H193), C194(H194), C195(H195), C196(H196), C197(H197),
 C198(H198), C199(H199), C200(H200), C201(H201), C202(H202), C203(H203),
 C204(H204), C205(H205), C206(H206), C207(H207), C208(H208), C209(H209),
 C210(H210), C211(H211), C212(H212), C213(H213), C214(H214), C215(H215),
 C216(H216), C217(H217), C218(H218), C219(H219), C220(H220), C221(H221),
 C222(H222), C223(H223), N7(H7), N10(H10), N11(H11), C227(H227), C228(H228),
 C229(H229), C230(H230), C231(H231), C233(H233), C234(H234), C235(H235),
 C236(H236), C237(H237), N15(H15), N16(H16), N17(H17), C245(H245), C246(H246),
 C247(H247), C248(H248), C249(H249), C254(H254), C255(H255), C256(H256),
 C257(H257), C258(H258), C263(H263), C266(H266), C267(H267)
6.e Fitted hexagon refined as free rotating group:
 C65(C66,C67,C68,C69,C70), C73(C74,C75,C76,C77,C78), C92(C93,C94,C95,C96,C97),
 C100(C101,C102,C103,C104,C105), C106(C107,C108,C109,C110,C111), C112(C113,C114,
 C115,C116,C117), C121(C122,C123,C124,C125,C126), C127(C128,C129,C130,C131,
 C132), C268(C269,C270,C271,C272,C273), C133(C134,C135,C136,C137,C138),
 C226(C227,C228,C229,C230,C231), C232(C233,C234,C235,C236,C237), C244(C245,C246,
 C247,C248,C249), C253(C254,C255,C256,C257,C258)
6.f Idealised Me refined as rotating group:
 C64(H64A,H64B,H64C), C72(H72A,H72B,H72C), C99(H99A,H99B,H99C), C118(H11A,H11B,
 H11C), C225(H22C,H22D,H22E), C242(H24E,H24F,H24G), C243(H24H,H24I,H24J),
 C252(H25C,H25D,H25E), C261(H26C,H26D,H26E), C262(H26L,H26M,H26N), C264(H26O,
 H26P,H26Q)
6.g Idealised tetrahedral OH refined as rotating group:
 O5(H5C), O11(H11F)
;
_smtbx_masks_special_details
;
A solvent mask was calculated and 108 electrons were 
found in a volume of 466\%A^3^ in 2 voids per unit cell. 
This is consistent with the presence of 
3[CH3OH] per Asymmetric Unit 
which account for 108 electrons 
per unit cell.
;
_olex2_submission_special_instructions 'No special instructions were received'
_oxdiff_exptl_absorpt_empirical_details
;
Empirical correction (ABSPACK) includes:
- Absorption correction using spherical harmonics
- Frame scaling
;
_oxdiff_exptl_absorpt_empirical_full_max 2.702
_oxdiff_exptl_absorpt_empirical_full_min 0.352

loop_
_space_group_symop_operation_xyz
'x, y, z'
'-x, -y, -z'

loop_
_atom_site_label
_atom_site_type_symbol
_atom_site_fract_x
_atom_site_fract_y
_atom_site_fract_z
_atom_site_U_iso_or_equiv
_atom_site_adp_type
_atom_site_occupancy
_atom_site_site_symmetry_order
_atom_site_calc_flag
_atom_site_refinement_flags_posn
_atom_site_refinement_flags_adp
_atom_site_refinement_flags_occupancy
_atom_site_disorder_assembly
_atom_site_disorder_group
Cu1 Cu 0.13026(3) 0.20095(2) 0.61309(2) 0.02962(10) Uani 1 1 d . . . . .
Cu3 Cu 0.21254(3) 0.21435(2) 0.68052(2) 0.03328(10) Uani 1 1 d . . . . .
Cu4 Cu 0.10755(3) 0.31371(2) 0.60013(2) 0.03704(11) Uani 1 1 d . . . . .
Cu5 Cu 0.25476(3) 0.18053(2) 0.56384(2) 0.03430(11) Uani 1 1 d . . . . .
P1 P 0.00358(5) 0.13447(4) 0.60723(3) 0.03361(17) Uani 1 1 d . . . . .
P2 P 0.34350(5) 0.10793(4) 0.53595(3) 0.03351(17) Uani 1 1 d . . . . .
P3 P 0.19713(6) 0.22426(4) 0.74980(3) 0.03739(18) Uani 1 1 d . . . . .
P6 P 0.05832(6) 0.38927(4) 0.56045(3) 0.03874(19) Uani 1 1 d . . . . .
O2 O 0.2184(3) 0.55023(14) 0.66501(12) 0.0723(9) Uani 1 1 d . . . . .
O3 O 0.4701(3) 0.34963(18) 0.45775(12) 0.0837(11) Uani 1 1 d . . . . .
N2 N 0.1935(3) 0.44175(15) 0.67147(11) 0.0540(8) Uani 1 1 d . . . . .
H2 H 0.2166 0.4050 0.6657 0.065 Uiso 1 1 calc R U . . .
N3 N 0.3586(2) 0.29684(16) 0.49588(11) 0.0534(8) Uani 1 1 d . . . . .
H3 H 0.3447 0.2843 0.5212 0.064 Uiso 1 1 calc R U . . .
N4 N 0.3213(3) 0.48380(19) 0.63997(15) 0.0718(11) Uani 1 1 d . . . . .
H4 H 0.3390 0.4446 0.6400 0.086 Uiso 1 1 calc R U . . .
N6 N 0.4911(3) 0.3364(2) 0.52681(16) 0.0790(13) Uani 1 1 d . . . . .
H6 H 0.4667 0.3226 0.5503 0.095 Uiso 1 1 calc R U . . .
C1 C 0.1584(2) 0.24967(14) 0.55858(10) 0.0320(6) Uani 1 1 d . . . . .
C2 C -0.0281(2) 0.11281(15) 0.55329(11) 0.0376(7) Uani 1 1 d . . . . .
C3 C 0.2521(2) 0.16391(15) 0.62682(10) 0.0337(6) Uani 1 1 d . . . . .
C4 C 0.3241(2) 0.07395(16) 0.48284(10) 0.0366(7) Uani 1 1 d . U . . .
C5 C 0.2633(3) 0.01058(17) 0.58337(12) 0.0437(8) Uani 1 1 d . . . . .
H5 H 0.2094 0.0316 0.5795 0.052 Uiso 1 1 calc R U . . .
C6 C 0.0410(2) 0.10123(18) 0.52538(12) 0.0437(8) Uani 1 1 d . . . . .
H6A H 0.1021 0.1056 0.5347 0.052 Uiso 1 1 calc R U . . .
C7 C 0.3444(2) 0.03657(16) 0.56720(10) 0.0374(7) Uani 1 1 d . . . . .
C8 C 0.1425(2) 0.41566(15) 0.52165(11) 0.0394(7) Uani 1 1 d . . . . .
C9 C 0.1906(2) 0.24621(15) 0.52314(10) 0.0341(7) Uani 1 1 d . . . . .
C10 C 0.1227(2) 0.27391(15) 0.65831(9) 0.0327(6) Uani 1 1 d . . . . .
C11 C 0.0905(2) 0.32580(16) 0.66625(10) 0.0397(7) Uani 1 1 d . . . . .
C12 C 0.1255(3) 0.41097(17) 0.47913(11) 0.0416(8) Uani 1 1 d . . . . .
H12 H 0.0672 0.3955 0.4691 0.050 Uiso 1 1 calc R U . . .
C13 C 0.0572(3) 0.37964(18) 0.68906(11) 0.0451(8) Uani 1 1 d . . . . .
C14 C -0.0412(2) 0.35974(17) 0.53007(11) 0.0422(8) Uani 1 1 d . . . . .
C15 C 0.4619(2) 0.13923(16) 0.53586(11) 0.0393(7) Uani 1 1 d . . . . .
C16 C 0.3025(2) 0.14895(18) 0.65513(11) 0.0407(7) Uani 1 1 d . . . . .
C17 C 0.2075(2) 0.25601(16) 0.47922(10) 0.0387(7) Uani 1 1 d . . . . .
C18 C 0.4226(3) 0.00551(18) 0.57390(12) 0.0462(8) Uani 1 1 d . . . . .
H18 H 0.4789 0.0228 0.5633 0.055 Uiso 1 1 calc R U . . .
C19 C 0.2920(3) 0.28158(17) 0.46526(12) 0.0460(8) Uani 1 1 d . . . . .
C20 C -0.0991(2) 0.16558(18) 0.62898(11) 0.0420(7) Uani 1 1 d . U . . .
C21 C 0.1099(3) 0.43847(18) 0.69192(12) 0.0502(9) Uani 1 1 d . . . . .
C22 C 0.1387(3) 0.2392(2) 0.44980(12) 0.0518(9) Uani 1 1 d . . . . .
H22 H 0.0812 0.2222 0.4591 0.062 Uiso 1 1 calc R U . . .
C23 C -0.1174(3) 0.1061(2) 0.53848(12) 0.0486(9) Uani 1 1 d . . . . .
H23 H -0.1657 0.1138 0.5571 0.058 Uiso 1 1 calc R U . . .
C24 C -0.0509(3) 0.29569(18) 0.51749(13) 0.0500(9) Uani 1 1 d . . . . .
H24 H -0.0069 0.2678 0.5257 0.060 Uiso 1 1 calc R U . . .
C25 C 0.3422(3) 0.01174(18) 0.47135(12) 0.0465(8) Uani 1 1 d . U . . .
H25 H 0.3632 -0.0157 0.4917 0.056 Uiso 1 1 calc R U . . .
C26 C 0.3299(3) -0.01045(19) 0.43041(13) 0.0506(9) Uani 1 1 d . U . . .
H26 H 0.3431 -0.0530 0.4229 0.061 Uiso 1 1 calc R U . . .
C27 C 0.2440(3) 0.49605(19) 0.65927(14) 0.0575(10) Uani 1 1 d . . . . .
C28 C 0.2602(3) -0.04585(19) 0.60507(13) 0.0533(9) Uani 1 1 d . . . . .
H28 H 0.2042 -0.0635 0.6157 0.064 Uiso 1 1 calc R U . . .
C29 C 0.2988(3) 0.0282(2) 0.40052(13) 0.0560(10) Uani 1 1 d . U . . .
H29 H 0.2915 0.0131 0.3723 0.067 Uiso 1 1 calc R U . . .
C30 C 0.2774(3) 0.4516(2) 0.46521(15) 0.0600(11) Uani 1 1 d . . . . .
H30 H 0.3235 0.4638 0.4458 0.072 Uiso 1 1 calc R U . . .
C31 C 0.3381(3) -0.07644(19) 0.61125(13) 0.0571(10) Uani 1 1 d . . . . .
H31 H 0.3358 -0.1152 0.6260 0.069 Uiso 1 1 calc R U . . .
C32 C 0.5161(3) 0.1406(2) 0.50073(14) 0.0572(10) Uani 1 1 d . . . . .
H32 H 0.4921 0.1244 0.4746 0.069 Uiso 1 1 calc R U . . .
C33 C 0.2283(3) 0.4383(2) 0.53571(14) 0.0577(10) Uani 1 1 d . . . . .
H33 H 0.2413 0.4413 0.5648 0.069 Uiso 1 1 calc R U . . .
C34 C 0.3063(3) 0.2886(2) 0.42246(14) 0.0615(12) Uani 1 1 d . . . . .
H34 H 0.3636 0.3053 0.4127 0.074 Uiso 1 1 calc R U . . .
C35 C 0.4984(3) 0.1639(2) 0.57335(14) 0.0546(10) Uani 1 1 d . . . . .
H35 H 0.4618 0.1637 0.5977 0.066 Uiso 1 1 calc R U . . .
C36 C -0.0259(3) 0.3736(2) 0.70965(13) 0.0574(10) Uani 1 1 d . . . . .
H36 H -0.0623 0.3343 0.7074 0.069 Uiso 1 1 calc R U . . .
C37 C 0.1532(4) 0.2469(2) 0.40745(13) 0.0627(12) Uani 1 1 d . . . . .
H37 H 0.1062 0.2356 0.3877 0.075 Uiso 1 1 calc R U . . .
C38 C -0.1237(3) 0.2718(2) 0.49309(16) 0.0630(11) Uani 1 1 d . . . . .
H38 H -0.1290 0.2279 0.4844 0.076 Uiso 1 1 calc R U . . .
C39 C -0.1075(3) 0.39972(19) 0.51827(15) 0.0549(10) Uani 1 1 d . . . . .
H39 H -0.1024 0.4437 0.5268 0.066 Uiso 1 1 calc R U . . .
C40 C 0.0219(3) 0.0834(2) 0.48416(13) 0.0530(9) Uani 1 1 d . . . . .
H40 H 0.0698 0.0756 0.4654 0.064 Uiso 1 1 calc R U . . .
C41 C 0.4430(3) 0.3289(2) 0.49174(16) 0.0593(11) Uani 1 1 d . . . . .
C42 C 0.0786(4) 0.4890(2) 0.71594(14) 0.0636(12) Uani 1 1 d . . . . .
H42 H 0.1140 0.5287 0.7185 0.076 Uiso 1 1 calc R U . . .
C43 C 0.2376(4) 0.2715(2) 0.39438(14) 0.0685(13) Uani 1 1 d . . . . .
H43 H 0.2483 0.2766 0.3654 0.082 Uiso 1 1 calc R U . . .
C44 C 0.4190(3) -0.0507(2) 0.59598(13) 0.0570(10) Uani 1 1 d . . . . .
H44 H 0.4729 -0.0714 0.6006 0.068 Uiso 1 1 calc R U . . .
C45 C -0.1364(3) 0.0887(2) 0.49746(14) 0.0586(11) Uani 1 1 d . . . . .
H45 H -0.1974 0.0849 0.4879 0.070 Uiso 1 1 calc R U . . .
C46 C -0.1889(3) 0.3117(2) 0.48140(17) 0.0681(13) Uani 1 1 d . . . . .
H46 H -0.2390 0.2954 0.4647 0.082 Uiso 1 1 calc R U . . .
C47 C 0.1938(3) 0.4289(2) 0.45108(13) 0.0527(9) Uani 1 1 d . . . . .
H47 H 0.1820 0.4253 0.4218 0.063 Uiso 1 1 calc R U . . .
C48 C 0.2953(3) 0.4567(2) 0.50700(17) 0.0666(12) Uani 1 1 d . . . . .
H48 H 0.3536 0.4730 0.5166 0.080 Uiso 1 1 calc R U . . .
C49 C -0.0672(3) 0.0768(2) 0.47002(13) 0.0532(10) Uani 1 1 d . . . . .
H49 H -0.0804 0.0641 0.4417 0.064 Uiso 1 1 calc R U . . .
C50 C -0.1142(3) 0.2288(2) 0.62344(17) 0.0641(11) Uani 1 1 d . U . . .
H50 H -0.0718 0.2550 0.6081 0.077 Uiso 1 1 calc R U . . .
C51 C -0.1805(3) 0.3753(2) 0.49418(18) 0.0694(13) Uani 1 1 d . . . . .
H51 H -0.2255 0.4027 0.4863 0.083 Uiso 1 1 calc R U . . .
C52 C 0.5878(3) 0.1888(2) 0.57569(17) 0.0661(12) Uani 1 1 d . . . . .
H52 H 0.6125 0.2055 0.6016 0.079 Uiso 1 1 calc R U . . .
C53 C 0.2904(4) 0.1114(2) 0.45253(13) 0.0657(12) Uani 1 1 d . U . . .
H53 H 0.2753 0.1536 0.4598 0.079 Uiso 1 1 calc R U . . .
C54 C 0.2785(4) 0.0885(2) 0.41201(14) 0.0761(14) Uani 1 1 d . U . . .
H54 H 0.2557 0.1153 0.3917 0.091 Uiso 1 1 calc R U . . .
C55 C -0.1902(3) 0.2545(3) 0.6399(2) 0.0767(14) Uani 1 1 d . U . . .
H55 H -0.2000 0.2981 0.6354 0.092 Uiso 1 1 calc R U . . .
C56 C -0.1625(3) 0.1288(3) 0.65065(17) 0.0751(14) Uani 1 1 d . U . . .
H56 H -0.1536 0.0851 0.6549 0.090 Uiso 1 1 calc R U . . .
C57 C 0.6408(3) 0.1893(2) 0.54032(19) 0.0689(13) Uani 1 1 d . . . . .
H57 H 0.7021 0.2063 0.5418 0.083 Uiso 1 1 calc R U . . .
C58 C -0.0558(4) 0.4244(3) 0.73332(15) 0.0702(14) Uani 1 1 d . . . . .
H58 H -0.1120 0.4197 0.7476 0.084 Uiso 1 1 calc R U . . .
C59 C 0.6055(3) 0.1655(3) 0.50343(18) 0.0721(13) Uani 1 1 d . . . . .
H59 H 0.6424 0.1659 0.4791 0.087 Uiso 1 1 calc R U . . .
C60 C -0.0039(4) 0.4812(2) 0.73595(15) 0.0719(14) Uani 1 1 d . . . . .
H60 H -0.0250 0.5161 0.7519 0.086 Uiso 1 1 calc R U . . .
C61 C -0.2507(3) 0.2183(3) 0.66231(17) 0.0782(14) Uani 1 1 d . U . . .
H61 H -0.3007 0.2370 0.6751 0.094 Uiso 1 1 calc R U . . .
C62 C 0.5818(4) 0.3665(4) 0.5278(2) 0.101(2) Uani 1 1 d . . . . .
H62A H 0.5817 0.4092 0.5154 0.122 Uiso 1 1 calc R U . . .
H62B H 0.6213 0.3404 0.5104 0.122 Uiso 1 1 calc R U . . .
C63 C -0.2395(4) 0.1545(4) 0.6664(2) 0.0945(17) Uani 1 1 d . U . . .
H63 H -0.2844 0.1279 0.6800 0.113 Uiso 1 1 calc R U . . .
C64 C 0.6193(4) 0.3739(3) 0.5701(3) 0.105(2) Uani 1 1 d . . . . .
H64A H 0.6808 0.3948 0.5691 0.157 Uiso 1 1 calc R U . . .
H64B H 0.6213 0.3317 0.5823 0.157 Uiso 1 1 calc R U . . .
H64C H 0.5811 0.4003 0.5874 0.157 Uiso 1 1 calc R U . . .
C71 C 0.3781(4) 0.5343(3) 0.6184(2) 0.0950(19) Uani 1 1 d . . . . .
H71A H 0.3404 0.5549 0.5979 0.114 Uiso 1 1 calc R U . . .
H71B H 0.4013 0.5676 0.6392 0.114 Uiso 1 1 calc R U . . .
C72 C 0.4542(5) 0.5081(4) 0.5968(2) 0.101(2) Uani 1 1 d . . . . .
H72A H 0.4317 0.4734 0.5774 0.151 Uiso 1 1 calc R U . . .
H72B H 0.4948 0.4913 0.6174 0.151 Uiso 1 1 calc R U . . .
H72C H 0.4874 0.5419 0.5813 0.151 Uiso 1 1 calc R U . . .
O9 O 0.5762(14) 0.2747(7) 0.7264(7) 0.093(5) Uani 0.441(10) 1 d . U P A 1
N8 N 0.4570(12) 0.2331(6) 0.6859(6) 0.059(3) Uani 0.441(10) 1 d D U P A 1
H8 H 0.4158 0.2447 0.6684 0.070 Uiso 0.441(10) 1 calc R U P A 1
N12 N 0.5019(12) 0.3411(7) 0.6840(6) 0.094(4) Uani 0.441(10) 1 d D U P A 1
H12A H 0.4567 0.3444 0.6665 0.113 Uiso 0.441(10) 1 calc R U P A 1
C65 C 0.1557(4) 0.3219(3) 0.8082(2) 0.0674(17) Uani 0.685(12) 1 d G U P B 1
H65 H 0.1179 0.2897 0.8213 0.081 Uiso 0.685(12) 1 calc R U P B 1
C66 C 0.2023(4) 0.30706(19) 0.77193(19) 0.0489(14) Uani 0.685(12) 1 d G U P B 1
C67 C 0.2576(5) 0.3542(3) 0.75286(17) 0.0568(16) Uani 0.685(12) 1 d G U P B 1
H67 H 0.2895 0.3440 0.7281 0.068 Uiso 0.685(12) 1 calc R U P B 1
C68 C 0.2664(5) 0.4161(2) 0.7701(2) 0.0685(18) Uani 0.685(12) 1 d G U P B 1
H68 H 0.3042 0.4483 0.7571 0.082 Uiso 0.685(12) 1 calc R U P B 1
C69 C 0.2198(4) 0.4309(2) 0.8064(2) 0.0747(19) Uani 0.685(12) 1 d G U P B 1
H69 H 0.2258 0.4733 0.8182 0.090 Uiso 0.685(12) 1 calc R U P B 1
C70 C 0.1645(4) 0.3838(3) 0.8255(3) 0.082(2) Uani 0.685(12) 1 d G U P B 1
H70 H 0.1326 0.3940 0.8503 0.098 Uiso 0.685(12) 1 calc R U P B 1
C73 C 0.0866(5) 0.1897(4) 0.7592(3) 0.053(2) Uani 0.402(7) 1 d G U P B 1
C74 C 0.0114(7) 0.2251(4) 0.7638(3) 0.068(2) Uani 0.402(7) 1 d G U P B 1
H74 H 0.0188 0.2705 0.7654 0.081 Uiso 0.402(7) 1 calc R U P B 1
C75 C -0.0748(5) 0.1939(5) 0.7660(4) 0.080(2) Uani 0.402(7) 1 d G U P B 1
H75 H -0.1262 0.2181 0.7691 0.096 Uiso 0.402(7) 1 calc R U P B 1
C76 C -0.0856(5) 0.1274(5) 0.7636(3) 0.085(2) Uani 0.402(7) 1 d G U P B 1
H76 H -0.1445 0.1061 0.7650 0.101 Uiso 0.402(7) 1 calc R U P B 1
C77 C -0.0104(7) 0.0920(4) 0.7590(4) 0.084(2) Uani 0.402(7) 1 d G U P B 1
H77 H -0.0178 0.0465 0.7573 0.101 Uiso 0.402(7) 1 calc R U P B 1
C78 C 0.0758(5) 0.1231(4) 0.7568(3) 0.072(2) Uani 0.402(7) 1 d G U P B 1
H78 H 0.1272 0.0989 0.7536 0.086 Uiso 0.402(7) 1 calc R U P B 1
C79 C 0.0079(11) 0.0556(6) 0.6278(5) 0.043(2) Uani 0.417(14) 1 d . U P C 1
C80 C 0.3773(10) 0.1275(8) 0.6782(5) 0.049(2) Uani 0.441(10) 1 d . U P A 1
C81 C -0.0569(10) 0.0048(7) 0.6164(4) 0.047(2) Uani 0.417(14) 1 d . U P C 1
H81 H -0.1057 0.0118 0.5982 0.056 Uiso 0.417(14) 1 calc R U P C 1
C82 C -0.0483(11) -0.0552(7) 0.6321(5) 0.053(2) Uani 0.417(14) 1 d . U P C 1
H82 H -0.0907 -0.0895 0.6236 0.063 Uiso 0.417(14) 1 calc R U P C 1
C83 C 0.4498(10) 0.1683(7) 0.6945(5) 0.051(2) Uani 0.441(10) 1 d D U P A 1
C84 C 0.0743(10) 0.0425(7) 0.6557(5) 0.050(2) Uani 0.417(14) 1 d . U P C 1
H84 H 0.1181 0.0762 0.6638 0.061 Uiso 0.417(14) 1 calc R U P C 1
C85 C 0.5179(10) 0.2828(7) 0.7001(5) 0.055(3) Uani 0.441(10) 1 d D U P A 1
C86 C 0.0175(10) -0.0666(6) 0.6588(5) 0.052(2) Uani 0.417(14) 1 d . U P C 1
H86 H 0.0213 -0.1087 0.6684 0.062 Uiso 0.417(14) 1 calc R U P C 1
C87 C 0.3755(9) 0.0622(7) 0.6830(4) 0.060(2) Uani 0.441(10) 1 d . U P A 1
H87 H 0.3291 0.0344 0.6702 0.072 Uiso 0.441(10) 1 calc R U P A 1
C88 C 0.0812(9) -0.0176(7) 0.6729(5) 0.054(2) Uani 0.417(14) 1 d . U P C 1
H88 H 0.1264 -0.0249 0.6929 0.064 Uiso 0.417(14) 1 calc R U P C 1
C89 C 0.5157(10) 0.1420(7) 0.7180(5) 0.064(2) Uani 0.441(10) 1 d . U P A 1
H89 H 0.5650 0.1687 0.7294 0.077 Uiso 0.441(10) 1 calc R U P A 1
C90 C 0.4439(10) 0.0370(7) 0.7074(4) 0.069(2) Uani 0.441(10) 1 d . U P A 1
H90 H 0.4435 -0.0078 0.7115 0.083 Uiso 0.441(10) 1 calc R U P A 1
C91 C 0.5098(9) 0.0782(8) 0.7246(4) 0.069(2) Uani 0.441(10) 1 d . U P A 1
H91 H 0.5538 0.0617 0.7421 0.083 Uiso 0.441(10) 1 calc R U P A 1
C92 C 0.3512(4) 0.1093(3) 0.84261(15) 0.080(3) Uani 0.635(6) 1 d G . P B 1
H92 H 0.3819 0.0846 0.8617 0.095 Uiso 0.635(6) 1 calc R U P B 1
C93 C 0.3301(4) 0.08472(19) 0.80260(16) 0.069(2) Uani 0.635(6) 1 d G . P B 1
H93 H 0.3465 0.0432 0.7944 0.083 Uiso 0.635(6) 1 calc R U P B 1
C94 C 0.2851(3) 0.1209(2) 0.77467(11) 0.0495(16) Uani 0.635(6) 1 d G . P B 1
H94 H 0.2708 0.1041 0.7473 0.059 Uiso 0.635(6) 1 calc R U P B 1
C95 C 0.2612(4) 0.1817(2) 0.78674(13) 0.0379(19) Uani 0.635(6) 1 d G . P B 1
C96 C 0.2823(5) 0.2063(2) 0.82675(15) 0.068(2) Uani 0.635(6) 1 d G . P B 1
H96 H 0.2659 0.2478 0.8350 0.082 Uiso 0.635(6) 1 calc R U P B 1
C97 C 0.3272(5) 0.1701(3) 0.85468(13) 0.086(4) Uani 0.635(6) 1 d G . P B 1
H97 H 0.3416 0.1869 0.8820 0.103 Uiso 0.635(6) 1 calc R U P B 1
C98 C 0.5587(15) 0.3949(9) 0.6960(10) 0.099(6) Uani 0.441(10) 1 d D U P A 1
H98A H 0.5928 0.4111 0.6714 0.119 Uiso 0.441(10) 1 calc R U P A 1
H98B H 0.6030 0.3828 0.7170 0.119 Uiso 0.441(10) 1 calc R U P A 1
C99 C 0.499(2) 0.4517(12) 0.7160(10) 0.127(7) Uani 0.441(10) 1 d . U P A 1
H99A H 0.4474 0.4574 0.6976 0.191 Uiso 0.441(10) 1 calc R U P A 1
H99B H 0.5373 0.4919 0.7185 0.191 Uiso 0.441(10) 1 calc R U P A 1
H99C H 0.4769 0.4395 0.7437 0.191 Uiso 0.441(10) 1 calc R U P A 1
O14 O 0.5745(10) 0.2446(6) 0.7280(5) 0.090(3) Uani 0.559(10) 1 d . U P A 2
N13 N 0.5185(8) 0.3151(5) 0.6842(4) 0.080(3) Uani 0.559(10) 1 d D U P A 2
H13 H 0.4828 0.3203 0.6628 0.096 Uiso 0.559(10) 1 calc R U P A 2
N14 N 0.4587(8) 0.2086(4) 0.6827(4) 0.056(2) Uani 0.559(10) 1 d D U P A 2
H14 H 0.4259 0.2203 0.6616 0.067 Uiso 0.559(10) 1 calc R U P A 2
C100 C 0.2767(5) 0.1942(5) 0.7889(3) 0.049(4) Uani 0.365(6) 1 d G . P B 2
C101 C 0.2467(5) 0.1562(5) 0.8217(3) 0.064(3) Uani 0.365(6) 1 d G . P B 2
H101 H 0.1848 0.1406 0.8231 0.076 Uiso 0.365(6) 1 calc R U P B 2
C102 C 0.3071(7) 0.1411(5) 0.8525(3) 0.069(5) Uani 0.365(6) 1 d G . P B 2
H102 H 0.2865 0.1151 0.8750 0.082 Uiso 0.365(6) 1 calc R U P B 2
C103 C 0.3975(6) 0.1640(5) 0.8506(3) 0.073(4) Uani 0.365(6) 1 d G . P B 2
H103 H 0.4388 0.1537 0.8716 0.088 Uiso 0.365(6) 1 calc R U P B 2
C104 C 0.4276(4) 0.2020(5) 0.8178(3) 0.079(4) Uani 0.365(6) 1 d G . P B 2
H104 H 0.4895 0.2177 0.8164 0.095 Uiso 0.365(6) 1 calc R U P B 2
C105 C 0.3672(5) 0.2171(5) 0.7869(3) 0.065(4) Uani 0.365(6) 1 d G . P B 2
H105 H 0.3878 0.2431 0.7645 0.078 Uiso 0.365(6) 1 calc R U P B 2
C106 C 0.0784(3) 0.1902(3) 0.76061(18) 0.0454(15) Uani 0.598(7) 1 d G U P B 2
C107 C 0.0085(4) 0.2192(3) 0.74149(19) 0.0605(16) Uani 0.598(7) 1 d G U P B 2
H107 H 0.0215 0.2566 0.7258 0.073 Uiso 0.598(7) 1 calc R U P B 2
C108 C -0.0804(3) 0.1936(3) 0.7454(2) 0.0655(17) Uani 0.598(7) 1 d G U P B 2
H108 H -0.1282 0.2135 0.7323 0.079 Uiso 0.598(7) 1 calc R U P B 2
C109 C -0.0994(3) 0.1390(3) 0.7683(2) 0.083(2) Uani 0.598(7) 1 d G U P B 2
H109 H -0.1602 0.1215 0.7710 0.099 Uiso 0.598(7) 1 calc R U P B 2
C110 C -0.0295(4) 0.1100(3) 0.7875(3) 0.093(2) Uani 0.598(7) 1 d G U P B 2
H110 H -0.0425 0.0726 0.8032 0.112 Uiso 0.598(7) 1 calc R U P B 2
C111 C 0.0594(4) 0.1356(3) 0.7836(2) 0.0793(19) Uani 0.598(7) 1 d G U P B 2
H111 H 0.1072 0.1157 0.7967 0.095 Uiso 0.598(7) 1 calc R U P B 2
C112 C 0.0539(6) 0.5799(3) 0.5963(3) 0.061(2) Uani 0.540(12) 1 d G U P D 2
H112 H 0.0846 0.6197 0.5894 0.073 Uiso 0.540(12) 1 calc R U P D 2
C113 C -0.0140(7) 0.5782(4) 0.6263(2) 0.059(2) Uani 0.540(12) 1 d G U P D 2
H113 H -0.0298 0.6167 0.6399 0.071 Uiso 0.540(12) 1 calc R U P D 2
C114 C -0.0589(6) 0.5200(4) 0.6364(2) 0.059(2) Uani 0.540(12) 1 d G U P D 2
H114 H -0.1054 0.5188 0.6569 0.071 Uiso 0.540(12) 1 calc R U P D 2
C115 C -0.0359(7) 0.4636(4) 0.6165(3) 0.055(2) Uani 0.540(12) 1 d G U P D 2
H115 H -0.0666 0.4238 0.6233 0.066 Uiso 0.540(12) 1 calc R U P D 2
C116 C 0.0321(8) 0.4653(4) 0.5865(3) 0.049(2) Uani 0.540(12) 1 d G U P D 2
C117 C 0.0770(7) 0.5235(4) 0.5764(3) 0.0530(18) Uani 0.540(12) 1 d G U P D 2
H117 H 0.1234 0.5247 0.5559 0.064 Uiso 0.540(12) 1 calc R U P D 2
C118 C 0.5147(15) 0.4207(8) 0.7101(7) 0.127(6) Uani 0.559(10) 1 d D U P A 2
H11A H 0.4839 0.4325 0.6847 0.190 Uiso 0.559(10) 1 calc R U P A 2
H11B H 0.5520 0.4579 0.7215 0.190 Uiso 0.559(10) 1 calc R U P A 2
H11C H 0.4695 0.4065 0.7309 0.190 Uiso 0.559(10) 1 calc R U P A 2
C119 C 0.5731(13) 0.3681(8) 0.7001(9) 0.114(6) Uani 0.559(10) 1 d D U P A 2
H11D H 0.6189 0.3820 0.6791 0.137 Uiso 0.559(10) 1 calc R U P A 2
H11E H 0.6052 0.3564 0.7256 0.137 Uiso 0.559(10) 1 calc R U P A 2
C120 C 0.5189(9) 0.2551(5) 0.7010(4) 0.061(3) Uani 0.559(10) 1 d D U P A 2
C121 C 0.3644(6) 0.1135(4) 0.6804(3) 0.050(2) Uani 0.559(10) 1 d G U P A 2
C122 C 0.3426(5) 0.0503(4) 0.6910(3) 0.060(2) Uani 0.559(10) 1 d G U P A 2
H122 H 0.2874 0.0286 0.6814 0.072 Uiso 0.559(10) 1 calc R U P A 2
C123 C 0.4016(6) 0.0190(3) 0.7157(3) 0.073(2) Uani 0.559(10) 1 d G U P A 2
H123 H 0.3866 -0.0242 0.7229 0.088 Uiso 0.559(10) 1 calc R U P A 2
C124 C 0.4823(5) 0.0508(4) 0.7297(3) 0.075(2) Uani 0.559(10) 1 d G U P A 2
H124 H 0.5226 0.0293 0.7466 0.090 Uiso 0.559(10) 1 calc R U P A 2
C125 C 0.5041(5) 0.1139(5) 0.7191(3) 0.066(2) Uani 0.559(10) 1 d G U P A 2
H125 H 0.5593 0.1357 0.7287 0.079 Uiso 0.559(10) 1 calc R U P A 2
C126 C 0.4452(6) 0.1453(4) 0.6944(4) 0.055(2) Uani 0.559(10) 1 d DG U P A 2
C127 C 0.0120(6) 0.0577(3) 0.6332(2) 0.0418(18) Uani 0.583(14) 1 d G U P C 2
C128 C 0.0659(6) 0.0590(3) 0.6689(3) 0.0487(18) Uani 0.583(14) 1 d G U P C 2
H128 H 0.0936 0.0986 0.6796 0.058 Uiso 0.583(14) 1 calc R U P C 2
C129 C 0.0790(5) 0.0025(4) 0.6889(3) 0.0584(19) Uani 0.583(14) 1 d G U P C 2
H129 H 0.1158 0.0034 0.7133 0.070 Uiso 0.583(14) 1 calc R U P C 2
C130 C 0.0384(5) -0.0554(3) 0.6732(3) 0.0514(19) Uani 0.583(14) 1 d G U P C 2
H130 H 0.0474 -0.0940 0.6869 0.062 Uiso 0.583(14) 1 calc R U P C 2
C131 C -0.0154(6) -0.0567(3) 0.6375(3) 0.0481(18) Uani 0.583(14) 1 d G U P C 2
H131 H -0.0432 -0.0962 0.6267 0.058 Uiso 0.583(14) 1 calc R U P C 2
C132 C -0.0286(6) -0.0001(4) 0.6175(2) 0.0427(17) Uani 0.583(14) 1 d G U P C 2
H132 H -0.0654 -0.0010 0.5930 0.051 Uiso 0.583(14) 1 calc R U P C 2
C268 C 0.2382(10) 0.4334(4) 0.7899(5) 0.072(3) Uani 0.315(12) 1 d G U P B 2
H268 H 0.2496 0.4773 0.7981 0.087 Uiso 0.315(12) 1 calc R U P B 2
C269 C 0.1608(9) 0.3988(6) 0.8038(6) 0.075(2) Uani 0.315(12) 1 d G U P B 2
H269 H 0.1193 0.4191 0.8215 0.090 Uiso 0.315(12) 1 calc R U P B 2
C270 C 0.1441(8) 0.3346(6) 0.7919(5) 0.065(2) Uani 0.315(12) 1 d G U P B 2
H270 H 0.0912 0.3109 0.8014 0.078 Uiso 0.315(12) 1 calc R U P B 2
C271 C 0.2049(10) 0.3049(4) 0.7661(5) 0.054(2) Uani 0.315(12) 1 d G U P B 2
C272 C 0.2823(10) 0.3395(6) 0.7522(5) 0.059(2) Uani 0.315(12) 1 d G U P B 2
H272 H 0.3239 0.3192 0.7345 0.070 Uiso 0.315(12) 1 calc R U P B 2
C273 C 0.2990(10) 0.4037(6) 0.7641(4) 0.069(3) Uani 0.315(12) 1 d G U P B 2
H273 H 0.3519 0.4274 0.7546 0.083 Uiso 0.315(12) 1 calc R U P B 2
C133 C 0.0202(7) 0.5689(4) 0.6089(3) 0.059(2) Uani 0.460(12) 1 d G U P D 3
H133 H 0.0467 0.6116 0.6074 0.071 Uiso 0.460(12) 1 calc R U P D 3
C134 C -0.0523(7) 0.5554(5) 0.6355(3) 0.061(2) Uani 0.460(12) 1 d G U P D 3
H134 H -0.0754 0.5887 0.6522 0.074 Uiso 0.460(12) 1 calc R U P D 3
C135 C -0.0911(7) 0.4930(5) 0.6378(3) 0.061(2) Uani 0.460(12) 1 d G U P D 3
H135 H -0.1407 0.4837 0.6560 0.073 Uiso 0.460(12) 1 calc R U P D 3
C136 C -0.0573(9) 0.4442(4) 0.6134(4) 0.056(2) Uani 0.460(12) 1 d G U P D 3
H136 H -0.0838 0.4016 0.6149 0.067 Uiso 0.460(12) 1 calc R U P D 3
C137 C 0.0153(10) 0.4578(5) 0.5867(4) 0.050(2) Uani 0.460(12) 1 d G U P D 3
C138 C 0.0540(8) 0.5201(5) 0.5845(4) 0.055(2) Uani 0.460(12) 1 d G U P D 3
H138 H 0.1036 0.5294 0.5663 0.066 Uiso 0.460(12) 1 calc R U P D 3
Cu2 Cu -0.35885(3) -0.23170(2) 0.89480(2) 0.03001(10) Uani 1 1 d . . . . .
Cu6 Cu -0.26737(3) -0.29723(2) 0.93897(2) 0.03580(11) Uani 1 1 d . . . . .
Cu7 Cu -0.24545(4) -0.14201(2) 0.88162(2) 0.03863(12) Uani 1 1 d . . . . .
Cu8 Cu -0.35446(4) -0.29295(2) 0.82743(2) 0.03929(12) Uani 1 1 d . . . . .
P4 P -0.48998(5) -0.20567(4) 0.92465(3) 0.03468(17) Uani 1 1 d . . . . .
P5 P -0.19285(6) -0.04019(4) 0.89275(3) 0.03706(18) Uani 1 1 d . . . . .
P7 P -0.42574(6) -0.31223(4) 0.76603(3) 0.04045(19) Uani 1 1 d . . . . .
P8 P -0.24627(6) -0.37662(4) 0.98212(3) 0.0420(2) Uani 1 1 d . . . . .
O1 O 0.1309(2) -0.20188(17) 0.95607(12) 0.0692(9) Uani 1 1 d . . . . .
O4 O -0.0948(3) -0.1991(2) 0.69885(11) 0.0946(13) Uani 1 1 d . . . . .
N1 N -0.1535(2) -0.18238(17) 0.76366(10) 0.0559(9) Uani 1 1 d . . . . .
H1 H -0.1568 -0.1975 0.7890 0.067 Uiso 1 1 calc R U . . .
N5 N -0.2096(3) -0.44748(18) 0.83856(14) 0.0693(11) Uani 1 1 d D . . . .
H5A H -0.2035 -0.4058 0.8436 0.083 Uiso 0.368(18) 1 calc R U P E 1
H5B H -0.2073 -0.4055 0.8370 0.083 Uiso 0.632(18) 1 calc R U P E 2
N9 N -0.0864(4) -0.2736(2) 0.74728(16) 0.1023(18) Uani 1 1 d . U . . .
H9 H -0.0971 -0.2832 0.7735 0.123 Uiso 1 1 calc R U . . .
C139 C -0.2469(2) -0.19743(15) 0.93263(10) 0.0334(6) Uani 1 1 d . . . . .
C140 C -0.3267(2) -0.19655(14) 0.83673(10) 0.0305(6) Uani 1 1 d . . . . .
C141 C -0.2057(2) -0.20895(16) 0.96452(11) 0.0372(7) Uani 1 1 d . . . . .
C142 C -0.2968(2) -0.15171(15) 0.81564(9) 0.0318(6) Uani 1 1 d . . . . .
C143 C -0.5736(2) -0.27204(18) 0.93526(11) 0.0410(7) Uani 1 1 d . . . . .
C144 C -0.0807(2) -0.02111(17) 0.87109(11) 0.0415(7) Uani 1 1 d . . . . .
C145 C -0.5539(2) -0.15021(17) 0.89530(11) 0.0403(7) Uani 1 1 d . . . . .
C146 C -0.4426(3) -0.24152(18) 0.73565(11) 0.0470(9) Uani 1 1 d . . . . .
C147 C -0.1933(3) -0.12508(18) 0.75729(11) 0.0448(8) Uani 1 1 d . . . . .
C148 C -0.2663(2) -0.10928(16) 0.78264(10) 0.0372(7) Uani 1 1 d . . . . .
C149 C -0.1811(3) -0.01052(17) 0.94687(11) 0.0445(8) Uani 1 1 d . . . . .
C150 C -0.3786(3) -0.36547(18) 0.72700(12) 0.0459(8) Uani 1 1 d . . . . .
C151 C -0.1434(2) -0.20336(17) 0.99996(11) 0.0412(8) Uani 1 1 d . . . . .
C152 C -0.3547(3) -0.37806(16) 0.86501(11) 0.0416(8) Uani 1 1 d . . . . .
C153 C -0.3371(2) -0.32975(15) 0.88744(10) 0.0342(7) Uani 1 1 d . . . . .
C154 C -0.4752(2) -0.16253(18) 0.97503(11) 0.0424(8) Uani 1 1 d . . . . .
C155 C -0.1096(3) -0.2173(2) 0.73387(14) 0.0604(11) Uani 1 1 d . . . . .
C156 C -0.3082(3) -0.05337(18) 0.77561(12) 0.0479(9) Uani 1 1 d . . . . .
H156 H -0.3586 -0.0432 0.7922 0.057 Uiso 1 1 calc R U . . .
C157 C -0.4055(3) -0.3667(2) 0.68501(12) 0.0521(9) Uani 1 1 d . . . . .
H157 H -0.4500 -0.3397 0.6761 0.063 Uiso 1 1 calc R U . . .
C158 C -0.0189(3) 0.0264(2) 0.88753(14) 0.0582(11) Uani 1 1 d . . . . .
H158 H -0.0355 0.0526 0.9106 0.070 Uiso 1 1 calc R U . . .
C159 C -0.2887(3) -0.45656(17) 0.96322(12) 0.0453(8) Uani 1 1 d . . . . .
C160 C -0.6054(3) -0.1044(2) 0.91452(14) 0.0549(10) Uani 1 1 d . . . . .
H160 H -0.6066 -0.1000 0.9442 0.066 Uiso 1 1 calc R U . . .
C161 C -0.4103(3) -0.1109(2) 0.97746(13) 0.0531(10) Uani 1 1 d . . . . .
H161 H -0.3720 -0.1022 0.9542 0.064 Uiso 1 1 calc R U . . .
C162 C -0.3130(3) -0.4043(2) 0.73937(14) 0.0594(10) Uani 1 1 d . . . . .
H162 H -0.2935 -0.4030 0.7677 0.071 Uiso 1 1 calc R U . . .
C163 C -0.1741(3) -0.2032(2) 1.04101(12) 0.0532(9) Uani 1 1 d . . . . .
H163 H -0.2374 -0.2067 1.0463 0.064 Uiso 1 1 calc R U . . .
C164 C -0.3705(3) -0.44284(17) 0.84780(12) 0.0521(10) Uani 1 1 d . . . . .
C165 C -0.5745(3) -0.3353(2) 0.81628(14) 0.0578(10) Uani 1 1 d . U . . .
H165 H -0.5361 -0.3153 0.8375 0.069 Uiso 1 1 calc R U . . .
C166 C -0.5444(3) -0.33336(19) 0.93807(13) 0.0497(9) Uani 1 1 d . . . . .
H166 H -0.4824 -0.3401 0.9335 0.060 Uiso 1 1 calc R U . . .
C167 C -0.2673(3) 0.01490(18) 0.87041(12) 0.0464(8) Uani 1 1 d . . . . .
C168 C -0.2364(4) 0.0725(2) 0.85312(16) 0.0658(12) Uani 1 1 d . . . . .
H168 H -0.1734 0.0847 0.8522 0.079 Uiso 1 1 calc R U . . .
C169 C -0.6652(3) -0.2638(2) 0.94106(15) 0.0574(11) Uani 1 1 d . . . . .
H169 H -0.6870 -0.2227 0.9382 0.069 Uiso 1 1 calc R U . . .
C170 C -0.5412(3) -0.34410(19) 0.77642(12) 0.0487(9) Uani 1 1 d . U . . .
C171 C -0.0498(3) -0.1973(2) 0.99237(12) 0.0603(11) Uani 1 1 d D . . . .
C172 C -0.5515(3) -0.1543(2) 0.85199(13) 0.0529(9) Uani 1 1 d . . . . .
H172 H -0.5156 -0.1843 0.8384 0.063 Uiso 1 1 calc R U . . .
C173 C -0.3690(3) -0.2143(2) 0.71382(14) 0.0596(11) Uani 1 1 d . . . . .
H173 H -0.3128 -0.2333 0.7141 0.071 Uiso 1 1 calc R U . . .
C174 C -0.3605(4) -0.5743(2) 0.93057(15) 0.0691(13) Uani 1 1 d . . . . .
H174 H -0.3847 -0.6148 0.9198 0.083 Uiso 1 1 calc R U . . .
C175 C -0.6546(3) -0.0656(2) 0.89059(17) 0.0671(12) Uani 1 1 d . . . . .
H175 H -0.6898 -0.0348 0.9039 0.081 Uiso 1 1 calc R U . . .
C176 C -0.1629(3) -0.0828(2) 0.72657(13) 0.0600(11) Uani 1 1 d . . . . .
H176 H -0.1134 -0.0927 0.7093 0.072 Uiso 1 1 calc R U . . .
C177 C -0.2773(4) -0.0121(2) 0.74454(14) 0.0641(12) Uani 1 1 d . . . . .
H177 H -0.3066 0.0258 0.7397 0.077 Uiso 1 1 calc R U . . .
C178 C -0.3668(3) -0.4074(2) 0.65667(14) 0.0623(12) Uani 1 1 d . . . . .
H178 H -0.3847 -0.4082 0.6281 0.075 Uiso 1 1 calc R U . . .
C179 C -0.2962(4) -0.4776(2) 0.83519(14) 0.0642(12) Uani 1 1 d . . . . .
C180 C -0.1312(3) -0.0448(2) 0.97362(13) 0.0599(11) Uani 1 1 d . . . . .
H180 H -0.1066 -0.0830 0.9636 0.072 Uiso 1 1 calc R U . . .
C181 C 0.0667(3) 0.0357(3) 0.87042(15) 0.0674(13) Uani 1 1 d . . . . .
H181 H 0.1083 0.0682 0.8821 0.081 Uiso 1 1 calc R U . . .
C182 C -0.0528(3) -0.0595(2) 0.83795(15) 0.0613(11) Uani 1 1 d . . . . .
H182 H -0.0929 -0.0935 0.8270 0.074 Uiso 1 1 calc R U . . .
C183 C -0.2186(3) 0.0445(2) 0.96202(14) 0.0606(11) Uani 1 1 d . . . . .
H183 H -0.2545 0.0679 0.9442 0.073 Uiso 1 1 calc R U . . .
C184 C -0.3600(3) -0.0016(2) 0.87182(14) 0.0595(11) Uani 1 1 d . . . . .
H184 H -0.3821 -0.0406 0.8838 0.071 Uiso 1 1 calc R U . . .
C185 C -0.5272(4) -0.1761(3) 1.01014(13) 0.0682(13) Uani 1 1 d . . . . .
H185 H -0.5702 -0.2122 1.0096 0.082 Uiso 1 1 calc R U . . .
C186 C -0.4582(4) -0.4712(2) 0.84393(14) 0.0659(13) Uani 1 1 d . . . . .
H186 H -0.5082 -0.4480 0.8524 0.079 Uiso 1 1 calc R U . . .
C187 C -0.4151(4) -0.5326(2) 0.94902(19) 0.0744(14) Uani 1 1 d . . . . .
H187 H -0.4784 -0.5437 0.9505 0.089 Uiso 1 1 calc R U . . .
C188 C -0.2335(3) -0.4984(2) 0.94420(17) 0.0680(12) Uani 1 1 d . . . . .
H188 H -0.1702 -0.4873 0.9423 0.082 Uiso 1 1 calc R U . . .
C189 C -0.5232(4) -0.2125(2) 0.73492(14) 0.0653(12) Uani 1 1 d . . . . .
H189 H -0.5739 -0.2305 0.7498 0.078 Uiso 1 1 calc R U . . .
C190 C -0.7248(3) -0.3153(3) 0.95099(18) 0.0726(14) Uani 1 1 d . . . . .
H190 H -0.7869 -0.3089 0.9556 0.087 Uiso 1 1 calc R U . . .
C191 C -0.2040(4) -0.0270(2) 0.72108(14) 0.0680(13) Uani 1 1 d . . . . .
H191 H -0.1811 0.0019 0.7006 0.082 Uiso 1 1 calc R U . . .
C192 C -0.1142(4) -0.1980(2) 1.07423(13) 0.0648(12) Uani 1 1 d . . . . .
H192 H -0.1359 -0.1980 1.1022 0.078 Uiso 1 1 calc R U . . .
C193 C -0.6530(4) -0.0711(3) 0.84785(18) 0.0784(15) Uani 1 1 d . . . . .
H193 H -0.6879 -0.0446 0.8317 0.094 Uiso 1 1 calc R U . . .
C194 C -0.3802(3) -0.4742(2) 0.96568(17) 0.0647(12) Uani 1 1 d . . . . .
H194 H -0.4195 -0.4461 0.9789 0.078 Uiso 1 1 calc R U . . .
C195 C -0.6049(3) -0.3851(2) 0.94757(16) 0.0617(11) Uani 1 1 d . . . . .
H195 H -0.5843 -0.4268 0.9495 0.074 Uiso 1 1 calc R U . . .
C196 C -0.4007(4) -0.0725(2) 1.01280(15) 0.0704(13) Uani 1 1 d . . . . .
H196 H -0.3567 -0.0370 1.0138 0.084 Uiso 1 1 calc R U . . .
C197 C -0.3027(4) -0.4469(3) 0.66930(16) 0.0737(14) Uani 1 1 d . . . . .
H197 H -0.2773 -0.4754 0.6497 0.088 Uiso 1 1 calc R U . . .
C198 C -0.4586(5) -0.1307(2) 0.69095(16) 0.0796(16) Uani 1 1 d . . . . .
H198 H -0.4642 -0.0931 0.6756 0.096 Uiso 1 1 calc R U . . .
C199 C -0.2031(4) 0.0654(3) 1.00352(17) 0.0769(15) Uani 1 1 d . . . . .
H199 H -0.2280 0.1033 1.0139 0.092 Uiso 1 1 calc R U . . .
C200 C -0.6015(4) -0.1146(3) 0.82823(16) 0.0741(14) Uani 1 1 d . . . . .
H200 H -0.5998 -0.1177 0.7985 0.089 Uiso 1 1 calc R U . . .
C201 C -0.3781(4) -0.1587(2) 0.69147(15) 0.0732(15) Uani 1 1 d . . . . .
H201 H -0.3278 -0.1403 0.6765 0.088 Uiso 1 1 calc R U . . .
C202 C -0.4730(5) -0.5340(3) 0.82749(17) 0.0817(17) Uani 1 1 d . . . . .
H202 H -0.5327 -0.5537 0.8248 0.098 Uiso 1 1 calc R U . . .
C203 C -0.6949(3) -0.3753(2) 0.95420(17) 0.0690(13) Uani 1 1 d . . . . .
H203 H -0.7364 -0.4103 0.9610 0.083 Uiso 1 1 calc R U . . .
C204 C -0.1167(4) -0.0243(3) 1.01480(14) 0.0755(15) Uani 1 1 d . . . . .
H204 H -0.0827 -0.0484 1.0330 0.091 Uiso 1 1 calc R U . . .
C205 C -0.2753(4) -0.4451(3) 0.71051(17) 0.0778(14) Uani 1 1 d . . . . .
H205 H -0.2305 -0.4720 0.7192 0.093 Uiso 1 1 calc R U . . .
C206 C -0.0231(4) -0.1928(3) 1.06652(16) 0.0750(14) Uani 1 1 d . . . . .
H206 H 0.0184 -0.1900 1.0893 0.090 Uiso 1 1 calc R U . . .
C207 C -0.2697(4) -0.5568(2) 0.92773(18) 0.0774(15) Uani 1 1 d . . . . .
H207 H -0.2310 -0.5851 0.9143 0.093 Uiso 1 1 calc R U . . .
C208 C -0.6633(3) -0.3552(3) 0.82580(17) 0.0723(13) Uani 1 1 d . U . . .
H208 H -0.6853 -0.3488 0.8534 0.087 Uiso 1 1 calc R U . . .
C209 C 0.0923(3) -0.0004(3) 0.83761(18) 0.0719(14) Uani 1 1 d . . . . .
H209 H 0.1511 0.0072 0.8261 0.086 Uiso 1 1 calc R U . . .
C210 C -0.1519(4) 0.0312(3) 1.02932(15) 0.0777(16) Uani 1 1 d . . . . .
H210 H -0.1407 0.0459 1.0574 0.093 Uiso 1 1 calc R U . . .
C211 C 0.0094(3) -0.1914(3) 1.02645(16) 0.0791(16) Uani 1 1 d . . . . .
H211 H 0.0729 -0.1864 1.0218 0.095 Uiso 1 1 calc R U . . .
C212 C -0.3132(5) -0.5399(2) 0.81871(18) 0.0872(18) Uani 1 1 d . . . . .
H212 H -0.2642 -0.5638 0.8099 0.105 Uiso 1 1 calc R U . . .
C213 C -0.5982(3) -0.3745(3) 0.74624(16) 0.0785(14) Uani 1 1 d . U . . .
H213 H -0.5765 -0.3819 0.7187 0.094 Uiso 1 1 calc R U . . .
C214 C -0.4549(4) -0.0852(3) 1.04706(15) 0.0829(17) Uani 1 1 d . . . . .
H214 H -0.4495 -0.0579 1.0714 0.100 Uiso 1 1 calc R U . . .
C215 C -0.3999(6) -0.5665(3) 0.81526(19) 0.093(2) Uani 1 1 d . . . . .
H215 H -0.4102 -0.6090 0.8040 0.111 Uiso 1 1 calc R U . . .
C216 C -0.5167(5) -0.1374(3) 1.04588(15) 0.095(2) Uani 1 1 d . . . . .
H216 H -0.5526 -0.1471 1.0698 0.115 Uiso 1 1 calc R U . . .
C217 C -0.5309(5) -0.1572(3) 0.71257(17) 0.0829(16) Uani 1 1 d . . . . .
H217 H -0.5868 -0.1377 0.7124 0.099 Uiso 1 1 calc R U . . .
C218 C -0.3905(5) 0.0953(3) 0.8382(2) 0.094(2) Uani 1 1 d . . . . .
H218 H -0.4324 0.1224 0.8270 0.112 Uiso 1 1 calc R U . . .
C219 C 0.0326(4) -0.0486(3) 0.82073(19) 0.0784(15) Uani 1 1 d . . . . .
H219 H 0.0502 -0.0742 0.7975 0.094 Uiso 1 1 calc R U . . .
C220 C -0.4204(4) 0.0388(3) 0.85574(17) 0.0814(16) Uani 1 1 d . . . . .
H220 H -0.4836 0.0271 0.8569 0.098 Uiso 1 1 calc R U . . .
C221 C -0.6865(4) -0.3940(3) 0.7563(2) 0.0985(18) Uani 1 1 d . U . . .
H221 H -0.7254 -0.4148 0.7355 0.118 Uiso 1 1 calc R U . . .
C222 C -0.2989(5) 0.1124(3) 0.8371(2) 0.095(2) Uani 1 1 d . . . . .
H222 H -0.2778 0.1518 0.8253 0.115 Uiso 1 1 calc R U . . .
C223 C -0.7186(4) -0.3837(3) 0.7958(2) 0.0862(16) Uani 1 1 d . U . . .
H223 H -0.7798 -0.3965 0.8023 0.103 Uiso 1 1 calc R U . . .
C224 C -0.0440(5) -0.3194(3) 0.7201(2) 0.101(2) Uani 1 1 d . . . . .
H22A H -0.0792 -0.3615 0.7213 0.121 Uiso 1 1 calc R U . . .
H22B H -0.0463 -0.3052 0.6910 0.121 Uiso 1 1 calc R U . . .
C225 C 0.0482(6) -0.3272(4) 0.7311(3) 0.121(3) Uani 1 1 d . . . . .
H22C H 0.0727 -0.3590 0.7119 0.182 Uiso 1 1 calc R U . . .
H22D H 0.0510 -0.3419 0.7598 0.182 Uiso 1 1 calc R U . . .
H22E H 0.0840 -0.2861 0.7290 0.182 Uiso 1 1 calc R U . . .
O8 O -0.1484(16) -0.5407(9) 0.8328(7) 0.098(6) Uani 0.368(18) 1 d D U P E 1
N7 N -0.0251(4) -0.1886(4) 0.95021(16) 0.0554(17) Uani 0.690(7) 1 d D U P F 1
H7 H -0.0680 -0.1810 0.9324 0.066 Uiso 0.690(7) 1 calc R U P F 1
N10 N -0.0638(13) -0.4385(13) 0.8513(8) 0.078(5) Uani 0.368(18) 1 d D U P E 1
H10 H -0.0738 -0.3997 0.8607 0.094 Uiso 0.368(18) 1 calc R U P E 1
N11 N 0.0672(3) -0.1772(4) 0.89306(16) 0.0713(18) Uani 0.690(7) 1 d D U P F 1
H11 H 0.0187 -0.1647 0.8807 0.086 Uiso 0.690(7) 1 calc R U P F 1
C226 C -0.3039(8) -0.3600(6) 1.0311(3) 0.054(2) Uani 0.315(7) 1 d G U P G 1
C227 C -0.3809(9) -0.3269(6) 1.0262(3) 0.055(2) Uani 0.315(7) 1 d G U P G 1
H227 H -0.3979 -0.3142 0.9992 0.066 Uiso 0.315(7) 1 calc R U P G 1
C228 C -0.4332(8) -0.3125(6) 1.0608(4) 0.068(3) Uani 0.315(7) 1 d G U P G 1
H228 H -0.4859 -0.2899 1.0575 0.082 Uiso 0.315(7) 1 calc R U P G 1
C229 C -0.4085(8) -0.3311(6) 1.1003(3) 0.078(3) Uani 0.315(7) 1 d G U P G 1
H229 H -0.4442 -0.3212 1.1239 0.094 Uiso 0.315(7) 1 calc R U P G 1
C230 C -0.3314(8) -0.3642(7) 1.1052(2) 0.077(2) Uani 0.315(7) 1 d G U P G 1
H230 H -0.3145 -0.3769 1.1321 0.092 Uiso 0.315(7) 1 calc R U P G 1
C231 C -0.2791(7) -0.3786(6) 1.0706(3) 0.069(2) Uani 0.315(7) 1 d G U P G 1
H231 H -0.2264 -0.4012 1.0739 0.082 Uiso 0.315(7) 1 calc R U P G 1
C232 C -0.1270(3) -0.3913(3) 0.9940(3) 0.059(2) Uani 0.469(5) 1 d G U P G 1
C233 C -0.1023(4) -0.4449(3) 1.0145(3) 0.078(2) Uani 0.469(5) 1 d G U P G 1
H233 H -0.1472 -0.4774 1.0218 0.094 Uiso 0.469(5) 1 calc R U P G 1
C234 C -0.0119(5) -0.4509(3) 1.0243(3) 0.090(2) Uani 0.469(5) 1 d G U P G 1
H234 H 0.0050 -0.4876 1.0382 0.107 Uiso 0.469(5) 1 calc R U P G 1
C235 C 0.0538(3) -0.4033(4) 1.0135(3) 0.083(2) Uani 0.469(5) 1 d G U P G 1
H235 H 0.1156 -0.4074 1.0202 0.100 Uiso 0.469(5) 1 calc R U P G 1
C236 C 0.0291(4) -0.3497(3) 0.9931(3) 0.072(2) Uani 0.469(5) 1 d G U P G 1
H236 H 0.0740 -0.3171 0.9857 0.087 Uiso 0.469(5) 1 calc R U P G 1
C237 C -0.0613(4) -0.3437(3) 0.9833(3) 0.0588(19) Uani 0.469(5) 1 d G U P G 1
H237 H -0.0782 -0.3070 0.9693 0.071 Uiso 0.469(5) 1 calc R U P G 1
C238 C -0.1320(10) -0.4807(9) 0.8342(9) 0.061(5) Uani 0.368(18) 1 d D U P E 1
C239 C 0.0628(4) -0.1913(4) 0.93485(18) 0.0504(16) Uani 0.690(7) 1 d D . P F 1
C240 C 0.0227(14) -0.4624(13) 0.8526(10) 0.105(5) Uani 0.368(18) 1 d D U P E 1
H24A H 0.0455 -0.4682 0.8237 0.126 Uiso 0.368(18) 1 calc R U P E 1
H24B H 0.0184 -0.5046 0.8658 0.126 Uiso 0.368(18) 1 calc R U P E 1
C241 C 0.1474(4) -0.1823(5) 0.8693(3) 0.084(2) Uani 0.690(7) 1 d D U P F 1
H24C H 0.1530 -0.1467 0.8496 0.101 Uiso 0.690(7) 1 calc R U P F 1
H24D H 0.2002 -0.1771 0.8885 0.101 Uiso 0.690(7) 1 calc R U P F 1
C242 C 0.1503(9) -0.2406(7) 0.8464(4) 0.119(4) Uani 0.690(7) 1 d D U P F 1
H24E H 0.1044 -0.2431 0.8242 0.179 Uiso 0.690(7) 1 calc R U P F 1
H24F H 0.1383 -0.2764 0.8652 0.179 Uiso 0.690(7) 1 calc R U P F 1
H24G H 0.2105 -0.2430 0.8339 0.179 Uiso 0.690(7) 1 calc R U P F 1
C243 C 0.0882(15) -0.4158(14) 0.8774(9) 0.121(6) Uani 0.368(18) 1 d D U P E 1
H24H H 0.0956 -0.3749 0.8632 0.181 Uiso 0.368(18) 1 calc R U P E 1
H24I H 0.1471 -0.4339 0.8796 0.181 Uiso 0.368(18) 1 calc R U P E 1
H24J H 0.0640 -0.4086 0.9056 0.181 Uiso 0.368(18) 1 calc R U P E 1
O15 O -0.1153(7) -0.5313(4) 0.8412(4) 0.077(2) Uani 0.632(18) 1 d D U P E 2
N15 N -0.0169(9) -0.2182(8) 0.9531(3) 0.055(3) Uani 0.310(7) 1 d D U P F 2
H15 H -0.0593 -0.2311 0.9348 0.066 Uiso 0.310(7) 1 calc R U P F 2
N16 N 0.0729(8) -0.2372(9) 0.8956(4) 0.078(3) Uani 0.310(7) 1 d D U P F 2
H16 H 0.0217 -0.2472 0.8821 0.093 Uiso 0.310(7) 1 calc R U P F 2
N17 N -0.0493(7) -0.4304(7) 0.8407(5) 0.079(3) Uani 0.632(18) 1 d D U P E 2
H17 H -0.0580 -0.3900 0.8363 0.095 Uiso 0.632(18) 1 calc R U P E 2
C244 C -0.1290(3) -0.3791(3) 0.9981(2) 0.0546(18) Uani 0.531(5) 1 d G U P G 2
C245 C -0.0996(4) -0.3843(4) 1.03909(18) 0.072(2) Uani 0.531(5) 1 d G U P G 2
H245 H -0.1425 -0.3887 1.0611 0.087 Uiso 0.531(5) 1 calc R U P G 2
C246 C -0.0075(4) -0.3832(4) 1.04785(18) 0.085(2) Uani 0.531(5) 1 d G U P G 2
H246 H 0.0126 -0.3868 1.0758 0.102 Uiso 0.531(5) 1 calc R U P G 2
C247 C 0.0552(3) -0.3768(4) 1.0157(2) 0.084(2) Uani 0.531(5) 1 d G U P G 2
H247 H 0.1182 -0.3760 1.0216 0.101 Uiso 0.531(5) 1 calc R U P G 2
C248 C 0.0258(4) -0.3715(4) 0.9747(2) 0.080(2) Uani 0.531(5) 1 d G U P G 2
H248 H 0.0686 -0.3672 0.9527 0.096 Uiso 0.531(5) 1 calc R U P G 2
C249 C -0.0663(4) -0.3727(4) 0.96593(16) 0.068(2) Uani 0.531(5) 1 d G U P G 2
H249 H -0.0864 -0.3691 0.9379 0.081 Uiso 0.531(5) 1 calc R U P G 2
C250 C 0.0721(10) -0.2217(10) 0.9385(5) 0.078(7) Uani 0.310(7) 1 d D . P F 2
C251 C 0.1560(9) -0.2367(16) 0.8743(5) 0.094(4) Uani 0.310(7) 1 d D U P F 2
H25A H 0.1832 -0.2780 0.8777 0.113 Uiso 0.310(7) 1 calc R U P F 2
H25B H 0.1987 -0.2020 0.8860 0.113 Uiso 0.310(7) 1 calc R U P F 2
C252 C 0.1396(17) -0.2263(17) 0.8287(5) 0.102(5) Uani 0.310(7) 1 d D U P F 2
H25C H 0.1952 -0.2325 0.8129 0.153 Uiso 0.310(7) 1 calc R U P F 2
H25D H 0.1220 -0.1827 0.8251 0.153 Uiso 0.310(7) 1 calc R U P F 2
H25E H 0.0910 -0.2571 0.8183 0.153 Uiso 0.310(7) 1 calc R U P F 2
C253 C -0.3108(3) -0.3692(2) 1.03023(11) 0.0512(14) Uani 0.685(7) 1 d G U P G 2
C254 C -0.3614(4) -0.3165(2) 1.03650(14) 0.0555(15) Uani 0.685(7) 1 d G U P G 2
H254 H -0.3625 -0.2851 1.0157 0.067 Uiso 0.685(7) 1 calc R U P G 2
C255 C -0.4104(4) -0.3096(2) 1.07319(17) 0.0669(17) Uani 0.685(7) 1 d G U P G 2
H255 H -0.4450 -0.2736 1.0775 0.080 Uiso 0.685(7) 1 calc R U P G 2
C256 C -0.4089(4) -0.3555(3) 1.10361(13) 0.0766(18) Uani 0.685(7) 1 d G U P G 2
H256 H -0.4424 -0.3509 1.1287 0.092 Uiso 0.685(7) 1 calc R U P G 2
C257 C -0.3583(4) -0.4082(3) 1.09733(13) 0.0768(18) Uani 0.685(7) 1 d G U P G 2
H257 H -0.3573 -0.4396 1.1181 0.092 Uiso 0.685(7) 1 calc R U P G 2
C258 C -0.3093(3) -0.4151(2) 1.06064(14) 0.0636(15) Uani 0.685(7) 1 d G U P G 2
H258 H -0.2747 -0.4511 1.0563 0.076 Uiso 0.685(7) 1 calc R U P G 2
C259 C -0.1257(5) -0.4721(5) 0.8439(5) 0.064(3) Uani 0.632(18) 1 d D U P E 2
C260 C 0.0419(8) -0.4464(8) 0.8437(4) 0.090(3) Uani 0.632(18) 1 d D U P E 2
H26A H 0.0818 -0.4111 0.8323 0.109 Uiso 0.632(18) 1 calc R U P E 2
H26B H 0.0492 -0.4853 0.8260 0.109 Uiso 0.632(18) 1 calc R U P E 2
C261 C 0.0726(12) -0.4582(11) 0.8869(4) 0.138(5) Uani 0.632(18) 1 d D U P E 2
H26C H 0.1366 -0.4671 0.8864 0.207 Uiso 0.632(18) 1 calc R U P E 2
H26D H 0.0364 -0.4950 0.8979 0.207 Uiso 0.632(18) 1 calc R U P E 2
H26E H 0.0651 -0.4202 0.9048 0.207 Uiso 0.632(18) 1 calc R U P E 2
O5 O 0.1877(4) -0.2143(2) 0.6473(2) 0.1287(19) Uani 1 1 d . . . . .
H5C H 0.2001 -0.2513 0.6535 0.193 Uiso 1 1 calc R U . . .
C262 C 0.1076(7) -0.2180(4) 0.6242(3) 0.129(3) Uani 1 1 d . . . . .
H26L H 0.1119 -0.1857 0.6026 0.194 Uiso 1 1 calc R U . . .
H26M H 0.0568 -0.2102 0.6428 0.194 Uiso 1 1 calc R U . . .
H26N H 0.0976 -0.2608 0.6109 0.194 Uiso 1 1 calc R U . . .
O6 O 0.3449(3) 0.3456(2) 0.64089(17) 0.0956(10) Uani 1 1 d D U . . .
O7 O 0.3768(3) 0.27873(18) 0.59064(14) 0.0871(9) Uani 1 1 d D U . . .
C263 C 0.3405(4) 0.3253(2) 0.60709(19) 0.0787(10) Uani 1 1 d D U . . .
H263 H 0.3036 0.3472 0.5889 0.094 Uiso 1 1 calc R U . . .
O10 O 0.2353(4) -0.1209(3) 0.7066(2) 0.1288(18) Uani 1 1 d . . . . .
H10A H 0.2564 -0.1514 0.6930 0.193 Uiso 1 1 d . U . . .
C264 C 0.2020(7) -0.1427(6) 0.7438(3) 0.166(4) Uani 1 1 d . . . . .
H26O H 0.1366 -0.1537 0.7411 0.249 Uiso 1 1 calc R U . . .
H26P H 0.2132 -0.1091 0.7656 0.249 Uiso 1 1 calc R U . . .
H26Q H 0.2322 -0.1808 0.7513 0.249 Uiso 1 1 calc R U . . .
C265 C 0.4468(5) -0.2427(3) 0.6076(3) 0.109(2) Uani 1 1 d D . . . .
H26I H 0.4496 -0.2258 0.6365 0.163 Uiso 0.56(3) 1 d R U P H 2
H26J H 0.5029 -0.2289 0.5931 0.163 Uiso 0.56(3) 1 d R U P H 2
H26K H 0.3951 -0.2265 0.5933 0.163 Uiso 0.56(3) 1 d R U P H 2
H26F H 0.4423 -0.2465 0.6380 0.163 Uiso 0.44(3) 1 d R U P H 1
H26G H 0.5105 -0.2422 0.5993 0.163 Uiso 0.44(3) 1 d R U P H 1
H26H H 0.4220 -0.2029 0.5994 0.163 Uiso 0.44(3) 1 d R U P H 1
O16 O 0.3957(10) -0.2952(8) 0.5873(5) 0.079(5) Uani 0.44(3) 1 d D . P H 1
H16A H 0.3740 -0.2846 0.5657 0.119 Uiso 0.445 1 d . U P H 1
O11 O 0.4343(12) -0.3090(3) 0.6072(5) 0.083(5) Uani 0.56(3) 1 d D . P H 2
H11F H 0.4448 -0.3237 0.5831 0.125 Uiso 0.56(3) 1 calc R U P H 2
O12 O -0.1127(3) -0.2097(2) 0.85659(13) 0.0548(10) Uani 0.7 1 d D . P I 1
O17 O -0.1362(6) -0.3044(5) 0.8345(3) 0.096(3) Uani 0.7 1 d D U P I 1
C266 C -0.1214(4) -0.2670(3) 0.8596(2) 0.0466(14) Uani 0.7 1 d D . P I 1
H266 H -0.1149 -0.2823 0.8870 0.056 Uiso 0.7 1 calc R U P I 1
O20 O 0.2755 -0.3228 0.6493 0.097 Uani 0.3542 1 d . U P J 1
H20A H 0.3057 -0.3194 0.6260 0.145 Uiso 0.3542 1 d . U P J 1
H20B H 0.3167 -0.3176 0.6688 0.145 Uiso 0.3542 1 d . U P J 1
O13 O 0.2450 -0.3300 0.6298 0.094 Uani 0.6458 1 d . U P J 2
H13A H 0.2477 -0.3675 0.6405 0.141 Uiso 0.6458 1 d . U P J 2
H13B H 0.2922 -0.3259 0.6136 0.141 Uiso 0.6458 1 d . U P J 2
O18 O -0.1916(7) -0.3072(5) 0.8180(3) 0.047(2) Uani 0.3 1 d . U P K 2
O19 O -0.1022(10) -0.3054(8) 0.8693(4) 0.085(3) Uani 0.3 1 d . U P K 2
C267 C -0.1041(12) -0.3116(10) 0.8334(6) 0.047(4) Uani 0.3 1 d . U P K 2
H267 H -0.0528 -0.3187 0.8166 0.057 Uiso 0.3 1 calc R U P K 2

loop_
_atom_site_aniso_label
_atom_site_aniso_U_11
_atom_site_aniso_U_22
_atom_site_aniso_U_33
_atom_site_aniso_U_23
_atom_site_aniso_U_13
_atom_site_aniso_U_12
Cu1 0.0288(2) 0.0302(2) 0.0306(2) 0.00752(17) 0.00379(17) 0.00423(17)
Cu3 0.0343(2) 0.0369(2) 0.0299(2) 0.00744(18) 0.00217(18) 0.00852(19)
Cu4 0.0477(3) 0.0336(2) 0.0322(2) 0.00953(19) 0.0058(2) 0.0152(2)
Cu5 0.0364(2) 0.0366(2) 0.0318(2) 0.00713(18) 0.00689(19) 0.01236(19)
P1 0.0312(4) 0.0341(4) 0.0358(4) 0.0076(3) 0.0056(3) 0.0011(3)
P2 0.0340(4) 0.0335(4) 0.0343(4) 0.0048(3) 0.0068(3) 0.0093(3)
P3 0.0419(4) 0.0410(4) 0.0306(4) 0.0062(3) 0.0017(3) 0.0103(4)
P6 0.0502(5) 0.0335(4) 0.0350(4) 0.0099(3) 0.0036(4) 0.0158(4)
O2 0.092(2) 0.0416(16) 0.083(2) -0.0040(15) -0.0007(19) 0.0089(15)
O3 0.082(2) 0.085(2) 0.081(2) 0.0092(19) 0.044(2) -0.0166(19)
N2 0.067(2) 0.0382(16) 0.058(2) 0.0000(14) -0.0004(17) 0.0151(15)
N3 0.0508(19) 0.0556(19) 0.0541(19) 0.0193(16) 0.0165(15) -0.0014(15)
N4 0.065(2) 0.050(2) 0.098(3) -0.011(2) 0.002(2) -0.0026(18)
N6 0.054(2) 0.088(3) 0.093(3) 0.030(3) 0.012(2) -0.017(2)
C1 0.0320(15) 0.0301(14) 0.0353(16) 0.0098(12) 0.0051(12) 0.0079(12)
C2 0.0378(17) 0.0333(16) 0.0411(18) 0.0048(13) 0.0025(14) -0.0029(13)
C3 0.0347(16) 0.0347(15) 0.0330(16) 0.0058(12) 0.0088(13) 0.0095(13)
C4 0.0376(16) 0.0359(16) 0.0370(16) 0.0047(13) 0.0064(13) 0.0063(13)
C5 0.0429(19) 0.0436(19) 0.0452(19) 0.0079(15) 0.0005(15) 0.0043(15)
C6 0.0367(17) 0.0478(19) 0.0453(19) -0.0018(16) 0.0052(15) -0.0033(15)
C7 0.0417(18) 0.0366(16) 0.0347(16) 0.0033(13) 0.0044(14) 0.0073(14)
C8 0.0473(19) 0.0301(15) 0.0422(18) 0.0089(13) -0.0001(15) 0.0090(14)
C9 0.0354(16) 0.0314(15) 0.0370(17) 0.0088(13) 0.0053(13) 0.0098(12)
C10 0.0371(16) 0.0346(15) 0.0274(14) 0.0078(12) 0.0024(12) 0.0061(13)
C11 0.0475(19) 0.0407(17) 0.0329(16) 0.0060(14) 0.0032(14) 0.0150(15)
C12 0.0441(19) 0.0443(18) 0.0378(17) 0.0114(14) 0.0012(14) 0.0088(15)
C13 0.061(2) 0.0440(19) 0.0334(17) 0.0045(14) 0.0023(16) 0.0248(17)
C14 0.0422(18) 0.0432(18) 0.0429(19) 0.0153(15) 0.0113(15) 0.0090(15)
C15 0.0379(17) 0.0343(16) 0.0467(19) 0.0058(14) 0.0037(14) 0.0078(13)
C16 0.0385(17) 0.0509(19) 0.0350(17) 0.0035(15) 0.0037(14) 0.0187(15)
C17 0.0485(19) 0.0346(16) 0.0346(17) 0.0087(13) 0.0106(14) 0.0096(14)
C18 0.047(2) 0.0460(19) 0.048(2) 0.0120(16) 0.0096(16) 0.0179(16)
C19 0.056(2) 0.0382(17) 0.046(2) 0.0143(15) 0.0163(17) 0.0115(16)
C20 0.0342(16) 0.0511(19) 0.0409(18) 0.0029(15) 0.0017(14) 0.0045(14)
C21 0.069(3) 0.0408(19) 0.044(2) 0.0005(15) -0.0052(18) 0.0227(18)
C22 0.064(2) 0.055(2) 0.0378(19) 0.0131(16) 0.0077(17) 0.0124(19)
C23 0.0368(18) 0.060(2) 0.048(2) -0.0043(18) 0.0038(15) -0.0003(16)
C24 0.049(2) 0.045(2) 0.058(2) 0.0092(17) 0.0011(18) 0.0118(16)
C25 0.050(2) 0.0434(18) 0.047(2) 0.0044(15) 0.0021(16) 0.0118(15)
C26 0.054(2) 0.048(2) 0.050(2) -0.0111(17) 0.0033(17) 0.0064(17)
C27 0.073(3) 0.042(2) 0.056(2) -0.0058(18) -0.015(2) 0.0014(19)
C28 0.060(2) 0.046(2) 0.053(2) 0.0112(17) 0.0044(19) -0.0052(18)
C29 0.066(2) 0.064(2) 0.0376(19) -0.0064(17) 0.0011(18) 0.005(2)
C30 0.054(2) 0.057(2) 0.071(3) 0.021(2) 0.015(2) 0.0063(19)
C31 0.081(3) 0.042(2) 0.050(2) 0.0162(17) 0.010(2) 0.014(2)
C32 0.045(2) 0.067(3) 0.059(2) 0.003(2) 0.0157(18) -0.0022(19)
C33 0.058(2) 0.062(3) 0.051(2) 0.0080(19) -0.0115(19) -0.006(2)
C34 0.078(3) 0.061(2) 0.048(2) 0.023(2) 0.029(2) 0.012(2)
C35 0.048(2) 0.062(2) 0.053(2) 0.0018(19) 0.0013(18) 0.0033(18)
C36 0.071(3) 0.059(2) 0.046(2) 0.0043(18) 0.0106(19) 0.026(2)
C37 0.087(3) 0.067(3) 0.036(2) 0.0123(19) 0.002(2) 0.016(2)
C38 0.058(3) 0.054(2) 0.076(3) 0.006(2) -0.005(2) 0.001(2)
C39 0.047(2) 0.043(2) 0.077(3) 0.0191(19) 0.001(2) 0.0098(16)
C40 0.052(2) 0.059(2) 0.046(2) -0.0056(18) 0.0145(17) -0.0062(18)
C41 0.053(2) 0.049(2) 0.076(3) 0.011(2) 0.027(2) 0.0001(18)
C42 0.087(3) 0.050(2) 0.057(3) -0.0074(19) -0.006(2) 0.029(2)
C43 0.098(4) 0.072(3) 0.039(2) 0.019(2) 0.018(2) 0.021(3)
C44 0.071(3) 0.052(2) 0.052(2) 0.0143(18) 0.007(2) 0.029(2)
C45 0.042(2) 0.078(3) 0.053(2) -0.010(2) -0.0053(18) -0.002(2)
C46 0.043(2) 0.070(3) 0.090(4) 0.020(3) -0.010(2) -0.004(2)
C47 0.058(2) 0.057(2) 0.045(2) 0.0135(18) 0.0074(18) 0.0120(19)
C48 0.050(2) 0.071(3) 0.077(3) 0.016(2) -0.006(2) -0.008(2)
C49 0.055(2) 0.061(2) 0.041(2) -0.0070(18) -0.0036(17) -0.0098(19)
C50 0.039(2) 0.056(2) 0.098(3) 0.008(2) 0.007(2) 0.0076(17)
C51 0.043(2) 0.062(3) 0.105(4) 0.027(3) -0.009(2) 0.007(2)
C52 0.051(2) 0.068(3) 0.079(3) 0.003(2) -0.010(2) -0.001(2)
C53 0.109(3) 0.047(2) 0.044(2) 0.0050(17) -0.002(2) 0.028(2)
C54 0.126(4) 0.065(3) 0.042(2) 0.0078(19) -0.007(2) 0.032(3)
C55 0.049(2) 0.072(3) 0.111(4) -0.016(3) -0.008(2) 0.023(2)
C56 0.063(3) 0.087(3) 0.081(3) 0.035(3) 0.036(2) 0.024(2)
C57 0.040(2) 0.060(3) 0.106(4) 0.013(3) -0.001(2) -0.0051(19)
C58 0.083(3) 0.079(3) 0.054(3) 0.006(2) 0.021(2) 0.040(3)
C59 0.049(2) 0.081(3) 0.085(4) 0.007(3) 0.021(2) -0.006(2)
C60 0.099(4) 0.065(3) 0.056(3) -0.010(2) 0.006(3) 0.043(3)
C61 0.049(2) 0.117(4) 0.072(3) -0.011(3) 0.008(2) 0.031(3)
C62 0.058(3) 0.112(5) 0.129(6) 0.012(4) 0.014(3) -0.031(3)
C63 0.071(3) 0.126(4) 0.091(4) 0.036(3) 0.042(3) 0.030(3)
C64 0.066(4) 0.089(4) 0.157(7) 0.020(4) -0.008(4) -0.012(3)
C71 0.088(4) 0.060(3) 0.133(6) -0.013(3) 0.001(4) -0.014(3)
C72 0.086(4) 0.116(5) 0.094(4) -0.004(4) -0.001(3) -0.032(4)
O9 0.069(7) 0.093(9) 0.118(9) 0.001(9) -0.030(6) 0.009(8)
N8 0.051(4) 0.055(7) 0.068(5) 0.008(6) -0.018(4) -0.009(6)
N12 0.084(6) 0.086(7) 0.112(6) 0.011(7) -0.024(5) -0.004(6)
C65 0.082(4) 0.056(3) 0.065(4) -0.004(3) 0.004(3) 0.016(3)
C66 0.055(3) 0.045(3) 0.048(3) 0.002(2) -0.013(2) 0.015(2)
C67 0.064(4) 0.043(3) 0.063(3) -0.003(3) -0.008(3) 0.007(3)
C68 0.076(4) 0.050(3) 0.080(4) -0.004(3) -0.006(3) 0.010(3)
C69 0.089(4) 0.055(3) 0.080(4) -0.012(3) -0.012(4) 0.011(3)
C70 0.102(4) 0.068(4) 0.076(4) -0.013(3) 0.002(4) 0.019(3)
C73 0.048(4) 0.064(4) 0.047(4) 0.027(4) -0.001(4) 0.001(4)
C74 0.056(4) 0.081(4) 0.068(4) 0.026(4) 0.005(4) 0.003(4)
C75 0.057(4) 0.096(4) 0.087(5) 0.027(5) 0.002(4) 0.000(4)
C76 0.064(4) 0.098(5) 0.089(5) 0.031(4) 0.005(4) -0.016(4)
C77 0.072(4) 0.090(5) 0.089(5) 0.040(4) -0.010(4) -0.012(4)
C78 0.063(4) 0.078(4) 0.076(4) 0.032(4) -0.011(4) 0.000(4)
C79 0.044(4) 0.045(4) 0.042(4) 0.011(3) 0.014(3) 0.004(4)
C80 0.046(4) 0.060(5) 0.045(4) 0.004(4) -0.001(3) 0.032(4)
C81 0.051(5) 0.040(4) 0.050(4) 0.006(3) 0.015(4) 0.006(4)
C82 0.054(5) 0.045(3) 0.059(4) 0.011(3) 0.021(4) 0.003(4)
C83 0.040(3) 0.064(5) 0.053(4) 0.011(5) -0.003(3) 0.028(4)
C84 0.050(4) 0.046(4) 0.057(5) 0.015(4) 0.011(4) 0.002(4)
C85 0.035(5) 0.063(8) 0.065(6) 0.011(7) 0.000(4) -0.011(6)
C86 0.054(4) 0.047(4) 0.056(5) 0.016(4) 0.018(4) 0.004(4)
C87 0.057(4) 0.066(4) 0.060(4) 0.006(4) 0.000(4) 0.032(4)
C88 0.053(4) 0.050(4) 0.060(4) 0.017(4) 0.009(4) 0.009(3)
C89 0.053(4) 0.072(5) 0.073(4) 0.015(5) -0.009(4) 0.026(5)
C90 0.067(5) 0.069(5) 0.077(4) 0.016(4) -0.004(4) 0.037(4)
C91 0.062(4) 0.069(6) 0.081(4) 0.020(5) -0.010(4) 0.033(4)
C92 0.062(5) 0.112(7) 0.072(6) 0.040(5) -0.004(4) 0.037(5)
C93 0.068(5) 0.069(4) 0.077(5) 0.039(4) 0.027(4) 0.039(4)
C94 0.061(4) 0.050(3) 0.041(3) 0.017(3) 0.015(3) 0.019(3)
C95 0.035(3) 0.044(4) 0.036(4) 0.007(3) 0.003(3) 0.008(3)
C96 0.093(6) 0.073(5) 0.042(4) -0.001(3) -0.016(4) 0.032(4)
C97 0.091(9) 0.113(10) 0.056(5) 0.018(5) -0.022(5) 0.020(7)
C98 0.082(9) 0.090(13) 0.118(8) -0.052(11) -0.014(7) -0.014(10)
C99 0.124(12) 0.120(16) 0.129(11) -0.034(13) -0.003(10) -0.028(14)
O14 0.065(5) 0.110(8) 0.090(6) -0.013(7) -0.032(4) -0.008(7)
N13 0.070(5) 0.064(6) 0.104(5) 0.004(6) -0.028(4) -0.004(5)
N14 0.044(3) 0.060(7) 0.064(4) 0.003(6) -0.009(3) 0.002(5)
C100 0.049(8) 0.049(7) 0.049(10) 0.008(6) -0.002(6) 0.010(6)
C101 0.055(7) 0.080(9) 0.056(7) 0.020(6) -0.013(6) -0.004(6)
C102 0.073(10) 0.086(13) 0.047(8) 0.031(7) -0.014(7) 0.001(10)
C103 0.063(8) 0.102(11) 0.059(8) 0.013(7) -0.013(6) 0.040(8)
C104 0.061(8) 0.102(11) 0.077(9) 0.013(8) -0.017(7) 0.029(8)
C105 0.047(6) 0.086(9) 0.064(8) 0.023(7) 0.007(5) 0.022(6)
C106 0.044(3) 0.054(3) 0.040(3) 0.018(3) 0.004(3) 0.007(3)
C107 0.047(3) 0.084(4) 0.051(3) 0.032(3) 0.004(3) 0.001(3)
C108 0.049(3) 0.094(4) 0.055(4) 0.035(3) 0.002(3) 0.001(3)
C109 0.062(4) 0.093(4) 0.094(4) 0.038(4) 0.006(3) -0.007(3)
C110 0.073(4) 0.098(4) 0.110(5) 0.049(4) 0.013(4) -0.005(4)
C111 0.061(3) 0.089(4) 0.090(4) 0.049(4) 0.004(3) 0.001(3)
C112 0.083(5) 0.051(4) 0.051(4) -0.008(3) -0.007(4) 0.019(4)
C113 0.080(5) 0.056(4) 0.043(4) -0.010(3) -0.006(4) 0.030(4)
C114 0.077(5) 0.056(5) 0.048(3) -0.007(4) -0.004(3) 0.030(4)
C115 0.072(5) 0.053(4) 0.045(3) 0.002(3) -0.004(3) 0.032(4)
C116 0.065(5) 0.048(3) 0.036(3) 0.003(3) -0.006(3) 0.026(3)
C117 0.074(5) 0.042(3) 0.045(4) -0.002(3) -0.007(3) 0.023(3)
C118 0.130(12) 0.116(14) 0.125(10) -0.033(11) -0.039(9) -0.028(12)
C119 0.098(9) 0.106(13) 0.134(8) -0.037(11) -0.024(7) -0.013(10)
C120 0.044(5) 0.070(6) 0.069(5) -0.010(6) 0.001(4) -0.005(5)
C121 0.046(4) 0.060(5) 0.049(3) 0.006(3) -0.003(3) 0.028(4)
C122 0.056(4) 0.060(4) 0.069(4) 0.014(3) -0.005(4) 0.028(4)
C123 0.066(4) 0.069(4) 0.088(4) 0.023(4) -0.012(4) 0.030(4)
C124 0.068(4) 0.074(5) 0.089(4) 0.025(4) -0.019(4) 0.032(4)
C125 0.057(4) 0.069(5) 0.076(4) 0.017(5) -0.013(3) 0.027(4)
C126 0.046(3) 0.065(5) 0.057(3) 0.007(4) -0.002(3) 0.027(4)
C127 0.042(3) 0.042(3) 0.043(4) 0.013(3) 0.017(3) 0.005(3)
C128 0.051(3) 0.044(4) 0.050(4) 0.017(3) 0.003(3) -0.003(3)
C129 0.061(3) 0.055(4) 0.060(4) 0.020(3) 0.001(3) -0.001(3)
C130 0.049(4) 0.048(3) 0.060(4) 0.022(3) 0.009(3) 0.007(3)
C131 0.049(4) 0.040(3) 0.057(4) 0.009(3) 0.017(4) 0.012(3)
C132 0.046(4) 0.038(3) 0.046(3) 0.006(2) 0.014(3) 0.013(3)
C268 0.092(5) 0.052(4) 0.072(5) -0.017(4) -0.008(5) 0.011(4)
C269 0.095(4) 0.055(4) 0.076(5) -0.012(4) -0.003(5) 0.020(4)
C270 0.082(4) 0.052(4) 0.064(5) -0.007(4) -0.003(4) 0.022(4)
C271 0.065(4) 0.047(4) 0.050(4) 0.000(4) -0.009(4) 0.017(4)
C272 0.074(5) 0.041(4) 0.062(4) 0.001(4) -0.016(4) 0.010(4)
C273 0.083(5) 0.048(4) 0.076(5) -0.006(4) -0.013(5) 0.006(4)
C133 0.080(5) 0.051(4) 0.048(4) -0.008(4) -0.005(4) 0.024(4)
C134 0.081(5) 0.054(5) 0.051(4) -0.010(4) -0.006(4) 0.028(5)
C135 0.078(5) 0.056(5) 0.052(4) -0.004(4) -0.007(4) 0.032(4)
C136 0.071(5) 0.054(4) 0.047(4) -0.003(4) -0.002(4) 0.032(4)
C137 0.068(5) 0.047(4) 0.038(3) 0.003(3) -0.009(4) 0.026(4)
C138 0.075(5) 0.049(4) 0.045(4) -0.002(3) -0.009(4) 0.023(4)
Cu2 0.0273(2) 0.0339(2) 0.0290(2) 0.00676(17) 0.00374(17) 0.00053(17)
Cu6 0.0365(2) 0.0338(2) 0.0373(2) 0.00923(19) -0.00293(19) 0.00042(19)
Cu7 0.0477(3) 0.0335(2) 0.0332(2) 0.00686(19) 0.0002(2) -0.0094(2)
Cu8 0.0525(3) 0.0337(2) 0.0306(2) 0.00461(19) -0.0023(2) -0.0049(2)
P4 0.0282(4) 0.0433(4) 0.0322(4) 0.0026(3) 0.0062(3) 0.0006(3)
P5 0.0419(4) 0.0314(4) 0.0369(4) 0.0042(3) 0.0019(3) -0.0054(3)
P7 0.0495(5) 0.0403(4) 0.0302(4) 0.0021(3) -0.0002(4) -0.0060(4)
P8 0.0390(4) 0.0410(4) 0.0464(5) 0.0173(4) -0.0059(4) -0.0007(4)
O1 0.0394(16) 0.079(2) 0.088(2) -0.0065(18) -0.0101(16) 0.0040(15)
O4 0.133(4) 0.103(3) 0.0503(19) 0.0088(19) 0.037(2) 0.028(3)
N1 0.063(2) 0.066(2) 0.0416(17) 0.0136(15) 0.0225(15) 0.0180(17)
N5 0.088(3) 0.0426(18) 0.079(3) 0.0035(18) 0.013(2) 0.0167(19)
N9 0.147(5) 0.088(3) 0.079(3) 0.010(2) 0.049(3) 0.051(3)
C139 0.0335(15) 0.0329(15) 0.0333(16) 0.0046(12) 0.0005(13) -0.0026(12)
C140 0.0290(14) 0.0303(14) 0.0316(15) 0.0001(12) -0.0001(12) -0.0015(11)
C141 0.0364(16) 0.0376(16) 0.0372(17) 0.0069(13) 0.0015(13) -0.0024(13)
C142 0.0329(15) 0.0348(15) 0.0281(14) 0.0057(12) 0.0024(12) 0.0028(12)
C143 0.0335(16) 0.052(2) 0.0364(17) 0.0010(15) 0.0073(13) -0.0031(15)
C144 0.0419(18) 0.0402(17) 0.0416(18) 0.0036(14) -0.0006(15) -0.0026(14)
C145 0.0299(16) 0.0487(19) 0.0423(18) -0.0001(15) 0.0041(13) 0.0047(14)
C146 0.062(2) 0.0446(19) 0.0331(17) 0.0021(15) -0.0046(16) -0.0030(17)
C147 0.047(2) 0.051(2) 0.0362(18) 0.0123(15) 0.0075(15) -0.0017(16)
C148 0.0433(18) 0.0373(16) 0.0306(15) 0.0088(13) 0.0028(13) -0.0030(14)
C149 0.051(2) 0.0393(18) 0.0409(18) 0.0024(15) 0.0061(16) -0.0143(15)
C150 0.050(2) 0.0471(19) 0.0392(18) 0.0037(15) 0.0040(16) -0.0087(16)
C151 0.0442(19) 0.0421(18) 0.0356(17) 0.0010(14) -0.0124(14) -0.0076(15)
C152 0.053(2) 0.0343(17) 0.0372(17) 0.0079(14) 0.0035(15) 0.0012(15)
C153 0.0385(16) 0.0314(15) 0.0332(16) 0.0098(13) 0.0031(13) 0.0029(13)
C154 0.0394(18) 0.051(2) 0.0361(17) 0.0032(15) 0.0048(14) 0.0009(15)
C155 0.058(3) 0.072(3) 0.052(2) 0.002(2) 0.017(2) 0.008(2)
C156 0.061(2) 0.0416(19) 0.0413(19) 0.0123(15) 0.0005(17) 0.0045(17)
C157 0.066(3) 0.051(2) 0.0375(19) -0.0009(16) -0.0004(17) -0.0083(19)
C158 0.054(2) 0.064(3) 0.053(2) -0.001(2) 0.0024(19) -0.018(2)
C159 0.049(2) 0.0416(18) 0.0451(19) 0.0152(15) -0.0059(16) -0.0015(15)
C160 0.046(2) 0.062(2) 0.058(2) -0.0074(19) 0.0052(18) 0.0107(18)
C161 0.050(2) 0.060(2) 0.047(2) -0.0066(18) 0.0136(17) -0.0084(18)
C162 0.060(3) 0.074(3) 0.045(2) 0.004(2) 0.0056(19) 0.007(2)
C163 0.061(2) 0.056(2) 0.041(2) 0.0035(17) -0.0033(18) -0.0043(19)
C164 0.081(3) 0.0354(18) 0.0384(19) 0.0057(15) 0.0023(19) -0.0061(18)
C165 0.056(2) 0.068(2) 0.049(2) 0.0045(19) 0.0055(18) -0.0011(19)
C166 0.0380(19) 0.054(2) 0.057(2) 0.0143(18) 0.0101(16) -0.0035(16)
C167 0.052(2) 0.0433(19) 0.045(2) 0.0050(16) 0.0056(16) 0.0093(16)
C168 0.071(3) 0.045(2) 0.082(3) 0.013(2) -0.003(2) 0.007(2)
C169 0.0337(19) 0.059(2) 0.079(3) 0.000(2) 0.0144(19) -0.0036(17)
C170 0.052(2) 0.050(2) 0.0418(19) -0.0010(16) 0.0016(16) -0.0077(17)
C171 0.045(2) 0.089(3) 0.045(2) 0.005(2) -0.0112(17) -0.008(2)
C172 0.047(2) 0.069(3) 0.045(2) -0.0012(18) -0.0014(17) 0.0209(19)
C173 0.065(3) 0.058(2) 0.054(2) 0.0166(19) -0.007(2) -0.012(2)
C174 0.094(4) 0.049(2) 0.062(3) 0.008(2) -0.010(3) -0.011(2)
C175 0.053(2) 0.075(3) 0.078(3) -0.004(2) 0.000(2) 0.030(2)
C176 0.059(2) 0.074(3) 0.047(2) 0.022(2) 0.0161(19) -0.006(2)
C177 0.090(3) 0.047(2) 0.056(3) 0.0223(19) -0.002(2) 0.004(2)
C178 0.073(3) 0.067(3) 0.044(2) -0.007(2) 0.011(2) -0.016(2)
C179 0.109(4) 0.039(2) 0.047(2) 0.0034(17) 0.005(2) 0.016(2)
C180 0.084(3) 0.050(2) 0.044(2) 0.0004(18) 0.001(2) -0.010(2)
C181 0.051(2) 0.085(3) 0.062(3) 0.010(2) -0.005(2) -0.021(2)
C182 0.055(2) 0.061(3) 0.066(3) -0.008(2) 0.006(2) -0.003(2)
C183 0.067(3) 0.057(2) 0.056(2) -0.010(2) 0.010(2) -0.004(2)
C184 0.049(2) 0.077(3) 0.053(2) 0.001(2) 0.0078(18) 0.012(2)
C185 0.078(3) 0.081(3) 0.041(2) -0.004(2) 0.015(2) -0.026(3)
C186 0.095(4) 0.047(2) 0.053(2) 0.0109(19) -0.009(2) -0.017(2)
C187 0.062(3) 0.058(3) 0.101(4) 0.002(3) -0.013(3) -0.012(2)
C188 0.061(3) 0.056(3) 0.087(3) 0.005(2) 0.013(2) 0.003(2)
C189 0.084(3) 0.065(3) 0.050(2) 0.011(2) 0.010(2) 0.023(2)
C190 0.036(2) 0.078(3) 0.101(4) 0.002(3) 0.021(2) -0.008(2)
C191 0.088(3) 0.062(3) 0.052(2) 0.028(2) 0.008(2) -0.013(2)
C192 0.082(3) 0.072(3) 0.038(2) 0.0013(19) -0.013(2) -0.008(2)
C193 0.070(3) 0.096(4) 0.075(3) 0.007(3) -0.015(3) 0.044(3)
C194 0.048(2) 0.051(2) 0.093(4) -0.005(2) -0.012(2) -0.0008(19)
C195 0.052(2) 0.056(2) 0.077(3) 0.022(2) 0.012(2) -0.0050(19)
C196 0.079(3) 0.074(3) 0.053(3) -0.015(2) 0.010(2) -0.021(3)
C197 0.076(3) 0.081(3) 0.063(3) -0.016(3) 0.022(3) 0.002(3)
C198 0.131(5) 0.058(3) 0.051(3) 0.015(2) -0.018(3) 0.008(3)
C199 0.088(4) 0.072(3) 0.066(3) -0.026(3) 0.022(3) -0.014(3)
C200 0.075(3) 0.100(4) 0.053(3) 0.005(3) -0.009(2) 0.043(3)
C201 0.104(4) 0.060(3) 0.052(3) 0.022(2) -0.010(3) -0.022(3)
C202 0.116(5) 0.061(3) 0.063(3) 0.009(2) -0.024(3) -0.031(3)
C203 0.050(2) 0.073(3) 0.081(3) 0.014(3) 0.016(2) -0.022(2)
C204 0.099(4) 0.080(3) 0.043(2) 0.003(2) -0.010(2) -0.023(3)
C205 0.072(3) 0.092(4) 0.071(3) -0.003(3) 0.009(3) 0.024(3)
C206 0.077(3) 0.093(4) 0.054(3) 0.008(2) -0.027(2) -0.004(3)
C207 0.094(4) 0.054(3) 0.085(4) -0.003(2) 0.018(3) 0.009(3)
C208 0.059(3) 0.089(3) 0.068(3) 0.008(2) 0.014(2) -0.003(2)
C209 0.044(2) 0.090(4) 0.083(3) 0.023(3) 0.012(2) 0.002(2)
C210 0.095(4) 0.087(4) 0.044(2) -0.017(3) 0.011(3) -0.033(3)
C211 0.052(3) 0.126(5) 0.057(3) 0.002(3) -0.020(2) -0.009(3)
C212 0.147(6) 0.043(2) 0.073(3) -0.006(2) -0.006(4) 0.015(3)
C213 0.064(3) 0.104(4) 0.061(3) -0.025(3) 0.002(2) -0.026(3)
C214 0.107(4) 0.091(4) 0.045(2) -0.020(2) 0.012(3) -0.019(3)
C215 0.153(7) 0.050(3) 0.073(4) -0.003(3) -0.022(4) 0.001(4)
C216 0.124(5) 0.113(5) 0.041(2) -0.014(3) 0.030(3) -0.042(4)
C217 0.117(5) 0.074(3) 0.063(3) 0.013(3) -0.003(3) 0.036(3)
C218 0.096(5) 0.100(5) 0.093(4) 0.000(4) -0.004(3) 0.064(4)
C219 0.067(3) 0.086(4) 0.082(4) -0.006(3) 0.024(3) 0.008(3)
C220 0.060(3) 0.118(5) 0.072(3) -0.004(3) 0.005(2) 0.042(3)
C221 0.069(3) 0.126(4) 0.092(4) -0.030(3) 0.002(3) -0.037(3)
C222 0.124(6) 0.057(3) 0.111(5) 0.021(3) -0.001(4) 0.038(3)
C223 0.057(3) 0.101(4) 0.096(4) -0.007(3) 0.017(3) -0.021(3)
C224 0.126(6) 0.089(4) 0.089(4) -0.023(3) 0.037(4) 0.029(4)
C225 0.122(6) 0.103(5) 0.141(7) -0.036(5) 0.014(5) 0.038(5)
O8 0.118(11) 0.077(8) 0.103(9) -0.016(6) 0.001(8) 0.039(7)
N7 0.036(3) 0.083(5) 0.048(3) 0.017(3) -0.007(2) 0.007(3)
N10 0.066(7) 0.078(8) 0.095(12) 0.017(8) 0.033(7) 0.032(6)
N11 0.033(2) 0.116(5) 0.066(3) 0.010(4) 0.004(2) 0.004(3)
C226 0.061(4) 0.054(4) 0.044(4) 0.012(4) -0.006(4) -0.019(4)
C227 0.067(5) 0.054(4) 0.040(4) -0.002(4) -0.002(4) -0.016(4)
C228 0.082(5) 0.069(4) 0.049(5) -0.006(4) 0.006(4) -0.016(4)
C229 0.097(5) 0.079(5) 0.055(4) 0.002(4) 0.014(4) -0.018(5)
C230 0.096(4) 0.083(4) 0.048(4) 0.009(4) 0.003(4) -0.017(4)
C231 0.081(5) 0.075(5) 0.047(4) 0.015(4) -0.007(4) -0.016(4)
C232 0.042(3) 0.056(4) 0.079(4) 0.028(4) -0.012(3) -0.008(3)
C233 0.056(4) 0.069(4) 0.111(5) 0.040(4) -0.025(4) -0.003(4)
C234 0.060(4) 0.079(5) 0.131(5) 0.039(4) -0.031(4) 0.003(4)
C235 0.049(4) 0.078(5) 0.124(5) 0.027(4) -0.022(4) -0.001(4)
C236 0.042(3) 0.069(4) 0.104(5) 0.018(4) -0.010(4) -0.006(3)
C237 0.039(3) 0.054(4) 0.083(4) 0.021(4) -0.006(3) -0.004(3)
C238 0.089(6) 0.058(6) 0.039(9) -0.008(5) 0.016(5) 0.031(5)
C239 0.030(3) 0.062(4) 0.059(4) 0.008(3) -0.010(2) 0.001(3)
C240 0.098(7) 0.114(8) 0.109(7) 0.008(6) 0.003(6) 0.040(6)
C241 0.045(3) 0.131(7) 0.077(5) 0.023(5) 0.010(3) 0.012(4)
C242 0.101(7) 0.160(10) 0.101(9) 0.011(9) 0.020(7) 0.033(7)
C243 0.099(10) 0.138(12) 0.130(11) 0.021(10) 0.007(9) 0.028(10)
O15 0.076(5) 0.053(4) 0.105(6) -0.001(3) 0.000(4) 0.023(3)
N15 0.025(5) 0.089(9) 0.052(6) 0.023(6) -0.014(4) 0.004(6)
N16 0.038(5) 0.129(9) 0.065(6) 0.006(7) 0.007(5) 0.001(6)
N17 0.071(5) 0.078(5) 0.092(8) 0.020(5) 0.035(5) 0.017(4)
C244 0.040(3) 0.051(3) 0.074(4) 0.023(3) -0.009(3) 0.002(3)
C245 0.049(3) 0.086(4) 0.082(4) 0.023(4) -0.012(3) 0.001(3)
C246 0.053(4) 0.095(4) 0.108(5) 0.022(4) -0.023(4) -0.001(4)
C247 0.047(3) 0.082(5) 0.122(5) 0.022(4) -0.015(4) -0.005(4)
C248 0.048(3) 0.084(4) 0.107(5) 0.021(4) -0.003(4) -0.006(3)
C249 0.045(3) 0.071(4) 0.087(4) 0.026(4) -0.004(3) -0.006(3)
C250 0.064(12) 0.064(12) 0.111(17) 0.030(11) 0.023(11) 0.025(10)
C251 0.059(7) 0.148(9) 0.078(8) 0.022(9) 0.014(7) 0.018(7)
C252 0.081(9) 0.157(12) 0.072(10) 0.033(10) 0.010(9) 0.021(9)
C253 0.057(3) 0.050(3) 0.045(3) 0.010(2) -0.006(2) -0.014(2)
C254 0.066(3) 0.052(3) 0.046(3) 0.001(3) 0.003(3) -0.009(3)
C255 0.080(4) 0.068(3) 0.049(3) -0.007(3) 0.010(3) -0.012(3)
C256 0.098(4) 0.076(4) 0.053(3) 0.000(3) 0.016(3) -0.015(4)
C257 0.094(4) 0.083(4) 0.051(3) 0.011(3) 0.009(3) -0.010(3)
C258 0.078(3) 0.065(3) 0.047(3) 0.015(3) 0.001(3) -0.002(3)
C259 0.096(6) 0.056(5) 0.045(8) -0.005(4) 0.019(4) 0.042(4)
C260 0.074(5) 0.103(6) 0.099(6) 0.006(5) 0.023(4) 0.036(5)
C261 0.126(9) 0.155(11) 0.137(9) 0.009(9) -0.011(8) 0.033(9)
O5 0.129(4) 0.081(3) 0.178(6) -0.004(3) 0.023(4) 0.023(3)
C262 0.149(8) 0.093(5) 0.149(8) -0.014(5) -0.013(6) 0.040(5)
O6 0.0741(18) 0.082(2) 0.131(3) 0.013(2) 0.009(2) 0.0063(16)
O7 0.0709(18) 0.0763(19) 0.115(2) 0.0148(18) 0.0217(18) 0.0088(15)
C263 0.0588(17) 0.0668(19) 0.112(2) 0.0143(18) 0.0191(19) 0.0072(15)
O10 0.111(4) 0.135(4) 0.143(5) 0.028(4) 0.010(3) 0.016(3)
C264 0.133(8) 0.267(14) 0.098(6) 0.023(8) 0.002(6) 0.004(8)
C265 0.127(6) 0.072(4) 0.129(6) -0.008(4) 0.008(5) 0.020(4)
O16 0.079(7) 0.087(8) 0.072(8) -0.002(6) 0.014(6) 0.011(6)
O11 0.110(9) 0.059(4) 0.085(8) 0.014(4) 0.034(7) 0.022(4)
O12 0.043(2) 0.062(3) 0.060(2) 0.0151(19) 0.0052(18) 0.0012(18)
O17 0.066(5) 0.105(5) 0.121(6) 0.058(5) 0.019(5) 0.007(5)
C266 0.044(3) 0.048(3) 0.051(3) 0.020(3) 0.019(3) 0.022(3)
O20 0.097 0.072 0.123 0.020 0.007 0.015
O13 0.087 0.071 0.126 0.033 0.000 0.019
O18 0.039(5) 0.062(5) 0.040(5) 0.003(4) 0.009(4) 0.013(4)
O19 0.091(9) 0.088(9) 0.072(8) -0.015(7) 0.001(7) -0.008(7)
C267 0.042(8) 0.049(7) 0.050(7) -0.027(6) 0.011(6) 0.014(6)

loop_
_atom_type_symbol
_atom_type_description
_atom_type_scat_dispersion_real
_atom_type_scat_dispersion_imag
_atom_type_scat_source
C C 0.0181 0.0091 'International Tables Vol C Tables 4.2.6.8 and 6.1.1.4'
H H 0.0000 0.0000 'International Tables Vol C Tables 4.2.6.8 and 6.1.1.4'
Cu Cu -1.9646 0.5888 'International Tables Vol C Tables 4.2.6.8 and 6.1.1.4'
N N 0.0311 0.0180 'International Tables Vol C Tables 4.2.6.8 and 6.1.1.4'
O O 0.0492 0.0322 'International Tables Vol C Tables 4.2.6.8 and 6.1.1.4'
P P 0.2955 0.4335 'International Tables Vol C Tables 4.2.6.8 and 6.1.1.4'

loop_
_geom_angle_atom_site_label_1
_geom_angle_atom_site_label_2
_geom_angle_atom_site_label_3
_geom_angle
_geom_angle_site_symmetry_1
_geom_angle_site_symmetry_3
_geom_angle_publ_flag
Cu3 Cu1 Cu5 101.59(2) . . ?
Cu4 Cu1 Cu3 99.53(2) . . ?
Cu4 Cu1 Cu5 101.43(2) . . ?
P1 Cu1 Cu3 120.26(3) . . ?
P1 Cu1 Cu4 114.35(3) . . ?
P1 Cu1 Cu5 116.67(3) . . ?
C1 Cu1 Cu3 127.47(9) . . ?
C1 Cu1 Cu4 52.78(9) . . ?
C1 Cu1 Cu5 54.57(8) . . ?
C1 Cu1 P1 112.14(9) . . ?
C1 Cu1 C10 103.57(12) . . ?
C3 Cu1 Cu3 54.07(9) . . ?
C3 Cu1 Cu4 126.24(9) . . ?
C3 Cu1 Cu5 52.79(9) . . ?
C3 Cu1 P1 119.39(9) . . ?
C3 Cu1 C1 103.11(12) . . ?
C3 Cu1 C10 102.86(13) . . ?
C10 Cu1 Cu3 52.18(9) . . ?
C10 Cu1 Cu4 53.82(8) . . ?
C10 Cu1 Cu5 129.27(9) . . ?
C10 Cu1 P1 114.00(9) . . ?
P3 Cu3 Cu1 144.73(3) . . ?
C3 Cu3 Cu1 53.05(9) . . ?
C3 Cu3 P3 151.30(9) . . ?
C3 Cu3 C16 34.04(13) . . ?
C10 Cu3 Cu1 53.91(9) . . ?
C10 Cu3 P3 103.35(9) . . ?
C10 Cu3 C3 103.53(12) . . ?
C10 Cu3 C16 137.09(13) . . ?
C16 Cu3 Cu1 86.53(10) . . ?
C16 Cu3 P3 119.48(10) . . ?
P6 Cu4 Cu1 151.26(4) . . ?
C1 Cu4 Cu1 53.92(8) . . ?
C1 Cu4 P6 104.49(9) . . ?
C1 Cu4 C10 104.61(12) . . ?
C1 Cu4 C11 138.67(12) . . ?
C10 Cu4 Cu1 53.77(9) . . ?
C10 Cu4 P6 150.80(9) . . ?
C10 Cu4 C11 34.10(12) . . ?
C11 Cu4 Cu1 86.79(9) . . ?
C11 Cu4 P6 116.83(9) . . ?
P2 Cu5 Cu1 146.54(3) . . ?
C1 Cu5 Cu1 52.93(8) . . ?
C1 Cu5 P2 151.96(9) . . ?
C1 Cu5 C9 33.19(12) . . ?
C3 Cu5 Cu1 53.28(9) . . ?
C3 Cu5 P2 105.15(9) . . ?
C3 Cu5 C1 102.04(12) . . ?
C3 Cu5 C9 135.00(12) . . ?
C9 Cu5 Cu1 85.13(8) . . ?
C9 Cu5 P2 119.81(9) . . ?
C2 P1 Cu1 113.49(11) . . ?
C2 P1 C20 103.37(16) . . ?
C2 P1 C127 105.3(3) . . ?
C20 P1 Cu1 115.61(12) . . ?
C20 P1 C127 104.3(3) . . ?
C79 P1 Cu1 117.1(5) . . ?
C79 P1 C2 99.6(5) . . ?
C79 P1 C20 105.6(5) . . ?
C127 P1 Cu1 113.6(3) . . ?
C4 P2 Cu5 121.57(11) . . ?
C7 P2 Cu5 112.25(11) . . ?
C7 P2 C4 102.55(15) . . ?
C15 P2 Cu5 110.95(11) . . ?
C15 P2 C4 104.12(16) . . ?
C15 P2 C7 103.61(16) . . ?
C66 P3 Cu3 116.08(19) . . ?
C73 P3 Cu3 104.0(3) . . ?
C73 P3 C66 106.9(4) . . ?
C73 P3 C95 100.3(3) . . ?
C95 P3 Cu3 123.59(15) . . ?
C95 P3 C66 103.9(2) . . ?
C100 P3 Cu3 124.6(3) . . ?
C100 P3 C106 109.4(3) . . ?
C106 P3 Cu3 105.00(19) . . ?
C271 P3 Cu3 110.8(5) . . ?
C271 P3 C100 98.4(6) . . ?
C271 P3 C106 107.7(5) . . ?
C8 P6 Cu4 111.77(11) . . ?
C8 P6 C116 102.5(3) . . ?
C14 P6 Cu4 111.61(11) . . ?
C14 P6 C8 104.94(16) . . ?
C14 P6 C116 107.2(4) . . ?
C116 P6 Cu4 117.7(4) . . ?
C137 P6 Cu4 117.4(5) . . ?
C137 P6 C8 109.8(4) . . ?
C137 P6 C14 100.1(5) . . ?
C21 N2 H2 116.3 . . ?
C27 N2 H2 116.3 . . ?
C27 N2 C21 127.4(3) . . ?
C19 N3 H3 115.6 . . ?
C41 N3 H3 115.6 . . ?
C41 N3 C19 128.9(4) . . ?
C27 N4 H4 119.0 . . ?
C27 N4 C71 122.1(4) . . ?
C71 N4 H4 119.0 . . ?
C41 N6 H6 118.9 . . ?
C41 N6 C62 122.1(5) . . ?
C62 N6 H6 118.9 . . ?
Cu1 C1 Cu5 72.50(9) . . ?
Cu4 C1 Cu1 73.30(10) . . ?
Cu4 C1 Cu5 133.33(16) . . ?
C9 C1 Cu1 145.2(3) . . ?
C9 C1 Cu4 141.3(2) . . ?
C9 C1 Cu5 76.6(2) . . ?
C6 C2 P1 117.7(3) . . ?
C6 C2 C23 118.2(3) . . ?
C23 C2 P1 124.2(3) . . ?
Cu1 C3 Cu3 72.87(10) . . ?
Cu5 C3 Cu1 73.93(11) . . ?
Cu5 C3 Cu3 135.23(16) . . ?
C16 C3 Cu1 145.2(3) . . ?
C16 C3 Cu3 74.3(2) . . ?
C16 C3 Cu5 140.1(3) . . ?
C25 C4 P2 122.9(3) . . ?
C53 C4 P2 119.3(3) . . ?
C53 C4 C25 117.8(3) . . ?
C7 C5 H5 119.7 . . ?
C28 C5 H5 119.7 . . ?
C28 C5 C7 120.6(4) . . ?
C2 C6 H6A 119.6 . . ?
C40 C6 C2 120.9(4) . . ?
C40 C6 H6A 119.6 . . ?
C5 C7 P2 118.8(3) . . ?
C5 C7 C18 118.6(3) . . ?
C18 C7 P2 122.5(3) . . ?
C12 C8 P6 122.7(3) . . ?
C12 C8 C33 119.1(4) . . ?
C33 C8 P6 118.2(3) . . ?
C1 C9 Cu5 70.22(19) . . ?
C1 C9 C17 162.2(3) . . ?
C17 C9 Cu5 127.5(2) . . ?
Cu1 C10 Cu4 72.42(10) . . ?
Cu3 C10 Cu1 73.91(11) . . ?
Cu3 C10 Cu4 132.40(16) . . ?
C11 C10 Cu1 144.0(3) . . ?
C11 C10 Cu3 141.8(3) . . ?
C11 C10 Cu4 75.5(2) . . ?
C10 C11 Cu4 70.4(2) . . ?
C10 C11 C13 161.5(3) . . ?
C13 C11 Cu4 128.1(2) . . ?
C8 C12 H12 120.0 . . ?
C8 C12 C47 120.0(4) . . ?
C47 C12 H12 120.0 . . ?
C21 C13 C11 120.1(4) . . ?
C36 C13 C11 120.6(4) . . ?
C36 C13 C21 119.2(4) . . ?
C24 C14 P6 119.1(3) . . ?
C24 C14 C39 118.7(4) . . ?
C39 C14 P6 122.3(3) . . ?
C32 C15 P2 124.1(3) . . ?
C32 C15 C35 118.6(4) . . ?
C35 C15 P2 117.3(3) . . ?
C3 C16 Cu3 71.6(2) . . ?
C3 C16 C80 163.7(8) . . ?
C3 C16 C121 162.3(5) . . ?
C80 C16 Cu3 123.2(7) . . ?
C121 C16 Cu3 124.3(5) . . ?
C19 C17 C9 121.2(3) . . ?
C19 C17 C22 119.1(3) . . ?
C22 C17 C9 119.7(3) . . ?
C7 C18 H18 119.8 . . ?
C44 C18 C7 120.4(4) . . ?
C44 C18 H18 119.8 . . ?
N3 C19 C17 116.7(3) . . ?
C34 C19 N3 123.9(4) . . ?
C34 C19 C17 119.3(4) . . ?
C50 C20 P1 118.9(3) . . ?
C56 C20 P1 123.1(3) . . ?
C56 C20 C50 117.9(4) . . ?
N2 C21 C13 117.0(3) . . ?
C42 C21 N2 123.6(4) . . ?
C42 C21 C13 119.3(4) . . ?
C17 C22 H22 119.4 . . ?
C37 C22 C17 121.2(4) . . ?
C37 C22 H22 119.4 . . ?
C2 C23 H23 119.5 . . ?
C45 C23 C2 121.0(4) . . ?
C45 C23 H23 119.5 . . ?
C14 C24 H24 119.5 . . ?
C38 C24 C14 121.0(4) . . ?
C38 C24 H24 119.5 . . ?
C4 C25 H25 119.8 . . ?
C26 C25 C4 120.4(4) . . ?
C26 C25 H25 119.8 . . ?
C25 C26 H26 119.6 . . ?
C29 C26 C25 120.8(4) . . ?
C29 C26 H26 119.6 . . ?
O2 C27 N2 122.4(5) . . ?
O2 C27 N4 123.9(4) . . ?
N4 C27 N2 113.6(4) . . ?
C5 C28 H28 119.9 . . ?
C31 C28 C5 120.3(4) . . ?
C31 C28 H28 119.9 . . ?
C26 C29 H29 120.6 . . ?
C54 C29 C26 118.9(4) . . ?
C54 C29 H29 120.6 . . ?
C47 C30 H30 119.8 . . ?
C48 C30 H30 119.8 . . ?
C48 C30 C47 120.4(4) . . ?
C28 C31 H31 120.2 . . ?
C44 C31 C28 119.7(4) . . ?
C44 C31 H31 120.2 . . ?
C15 C32 H32 119.9 . . ?
C15 C32 C59 120.3(5) . . ?
C59 C32 H32 119.9 . . ?
C8 C33 H33 120.0 . . ?
C8 C33 C48 119.9(4) . . ?
C48 C33 H33 120.0 . . ?
C19 C34 H34 119.9 . . ?
C43 C34 C19 120.3(4) . . ?
C43 C34 H34 119.9 . . ?
C15 C35 H35 119.7 . . ?
C15 C35 C52 120.7(4) . . ?
C52 C35 H35 119.7 . . ?
C13 C36 H36 119.7 . . ?
C58 C36 C13 120.7(5) . . ?
C58 C36 H36 119.7 . . ?
C22 C37 H37 120.6 . . ?
C43 C37 C22 118.7(5) . . ?
C43 C37 H37 120.6 . . ?
C24 C38 H38 120.0 . . ?
C46 C38 C24 120.0(4) . . ?
C46 C38 H38 120.0 . . ?
C14 C39 H39 120.0 . . ?
C51 C39 C14 120.0(4) . . ?
C51 C39 H39 120.0 . . ?
C6 C40 H40 119.9 . . ?
C6 C40 C49 120.2(4) . . ?
C49 C40 H40 119.9 . . ?
O3 C41 N3 121.8(5) . . ?
O3 C41 N6 123.3(4) . . ?
N6 C41 N3 114.9(4) . . ?
C21 C42 H42 120.0 . . ?
C60 C42 C21 119.9(5) . . ?
C60 C42 H42 120.0 . . ?
C34 C43 C37 121.5(4) . . ?
C34 C43 H43 119.3 . . ?
C37 C43 H43 119.3 . . ?
C18 C44 H44 119.8 . . ?
C31 C44 C18 120.4(4) . . ?
C31 C44 H44 119.8 . . ?
C23 C45 H45 119.8 . . ?
C23 C45 C49 120.4(4) . . ?
C49 C45 H45 119.8 . . ?
C38 C46 H46 120.2 . . ?
C51 C46 C38 119.5(4) . . ?
C51 C46 H46 120.2 . . ?
C12 C47 H47 119.8 . . ?
C30 C47 C12 120.5(4) . . ?
C30 C47 H47 119.8 . . ?
C30 C48 C33 120.2(4) . . ?
C30 C48 H48 119.9 . . ?
C33 C48 H48 119.9 . . ?
C40 C49 H49 120.3 . . ?
C45 C49 C40 119.4(4) . . ?
C45 C49 H49 120.3 . . ?
C20 C50 H50 119.6 . . ?
C20 C50 C55 120.9(5) . . ?
C55 C50 H50 119.6 . . ?
C39 C51 H51 119.6 . . ?
C46 C51 C39 120.8(4) . . ?
C46 C51 H51 119.6 . . ?
C35 C52 H52 120.1 . . ?
C57 C52 C35 119.7(5) . . ?
C57 C52 H52 120.1 . . ?
C4 C53 H53 119.5 . . ?
C54 C53 C4 120.9(4) . . ?
C54 C53 H53 119.5 . . ?
C29 C54 C53 121.2(4) . . ?
C29 C54 H54 119.4 . . ?
C53 C54 H54 119.4 . . ?
C50 C55 H55 119.7 . . ?
C61 C55 C50 120.6(5) . . ?
C61 C55 H55 119.7 . . ?
C20 C56 H56 119.5 . . ?
C20 C56 C63 121.0(5) . . ?
C63 C56 H56 119.5 . . ?
C52 C57 H57 120.0 . . ?
C59 C57 C52 120.0(4) . . ?
C59 C57 H57 120.0 . . ?
C36 C58 H58 120.2 . . ?
C60 C58 C36 119.5(5) . . ?
C60 C58 H58 120.2 . . ?
C32 C59 H59 119.6 . . ?
C57 C59 C32 120.7(5) . . ?
C57 C59 H59 119.6 . . ?
C42 C60 H60 119.3 . . ?
C58 C60 C42 121.4(4) . . ?
C58 C60 H60 119.3 . . ?
C55 C61 H61 120.3 . . ?
C55 C61 C63 119.4(5) . . ?
C63 C61 H61 120.3 . . ?
N6 C62 H62A 109.0 . . ?
N6 C62 H62B 109.0 . . ?
N6 C62 C64 112.7(6) . . ?
H62A C62 H62B 107.8 . . ?
C64 C62 H62A 109.0 . . ?
C64 C62 H62B 109.0 . . ?
C56 C63 H63 120.0 . . ?
C61 C63 C56 120.0(5) . . ?
C61 C63 H63 120.0 . . ?
C62 C64 H64A 109.5 . . ?
C62 C64 H64B 109.5 . . ?
C62 C64 H64C 109.5 . . ?
H64A C64 H64B 109.5 . . ?
H64A C64 H64C 109.5 . . ?
H64B C64 H64C 109.5 . . ?
N4 C71 H71A 109.3 . . ?
N4 C71 H71B 109.3 . . ?
H71A C71 H71B 108.0 . . ?
C72 C71 N4 111.6(5) . . ?
C72 C71 H71A 109.3 . . ?
C72 C71 H71B 109.3 . . ?
C71 C72 H72A 109.5 . . ?
C71 C72 H72B 109.5 . . ?
C71 C72 H72C 109.5 . . ?
H72A C72 H72B 109.5 . . ?
H72A C72 H72C 109.5 . . ?
H72B C72 H72C 109.5 . . ?
C83 N8 H8 114.4 . . ?
C85 N8 H8 114.4 . . ?
C85 N8 C83 131.2(14) . . ?
C85 N12 H12A 120.7 . . ?
C85 N12 C98 118.7(16) . . ?
C98 N12 H12A 120.7 . . ?
C66 C65 H65 120.0 . . ?
C66 C65 C70 120.0 . . ?
C70 C65 H65 120.0 . . ?
C65 C66 P3 121.1(3) . . ?
C67 C66 P3 118.8(3) . . ?
C67 C66 C65 120.0 . . ?
C66 C67 H67 120.0 . . ?
C68 C67 C66 120.0 . . ?
C68 C67 H67 120.0 . . ?
C67 C68 H68 120.0 . . ?
C67 C68 C69 120.0 . . ?
C69 C68 H68 120.0 . . ?
C68 C69 H69 120.0 . . ?
C70 C69 C68 120.0 . . ?
C70 C69 H69 120.0 . . ?
C65 C70 H70 120.0 . . ?
C69 C70 C65 120.0 . . ?
C69 C70 H70 120.0 . . ?
C74 C73 P3 123.5(5) . . ?
C74 C73 C78 120.0 . . ?
C78 C73 P3 116.0(5) . . ?
C73 C74 H74 120.0 . . ?
C73 C74 C75 120.0 . . ?
C75 C74 H74 120.0 . . ?
C74 C75 H75 120.0 . . ?
C74 C75 C76 120.0 . . ?
C76 C75 H75 120.0 . . ?
C75 C76 H76 120.0 . . ?
C77 C76 C75 120.0 . . ?
C77 C76 H76 120.0 . . ?
C76 C77 H77 120.0 . . ?
C76 C77 C78 120.0 . . ?
C78 C77 H77 120.0 . . ?
C73 C78 H78 120.0 . . ?
C77 C78 C73 120.0 . . ?
C77 C78 H78 120.0 . . ?
C81 C79 P1 121.8(11) . . ?
C84 C79 P1 121.0(11) . . ?
C84 C79 C81 117.2(10) . . ?
C83 C80 C16 124.2(12) . . ?
C87 C80 C16 115.3(12) . . ?
C87 C80 C83 120.4(10) . . ?
C79 C81 H81 120.4 . . ?
C82 C81 C79 119.1(12) . . ?
C82 C81 H81 120.4 . . ?
C81 C82 H82 118.9 . . ?
C86 C82 C81 122.3(12) . . ?
C86 C82 H82 118.9 . . ?
N8 C83 C80 120.6(12) . . ?
C89 C83 N8 120.7(14) . . ?
C89 C83 C80 118.7(12) . . ?
C79 C84 H84 118.1 . . ?
C79 C84 C88 123.8(11) . . ?
C88 C84 H84 118.1 . . ?
O9 C85 N8 121.8(13) . . ?
O9 C85 N12 124.8(14) . . ?
N12 C85 N8 113.3(11) . . ?
C82 C86 H86 119.3 . . ?
C82 C86 C88 121.4(11) . . ?
C88 C86 H86 119.3 . . ?
C80 C87 H87 120.4 . . ?
C80 C87 C90 119.2(12) . . ?
C90 C87 H87 120.4 . . ?
C84 C88 C86 116.2(11) . . ?
C84 C88 H88 121.9 . . ?
C86 C88 H88 121.9 . . ?
C83 C89 H89 120.0 . . ?
C91 C89 C83 120.0(12) . . ?
C91 C89 H89 120.0 . . ?
C87 C90 H90 120.7 . . ?
C91 C90 C87 118.5(11) . . ?
C91 C90 H90 120.7 . . ?
C89 C91 C90 122.9(11) . . ?
C89 C91 H91 118.5 . . ?
C90 C91 H91 118.5 . . ?
C93 C92 H92 120.0 . . ?
C93 C92 C97 120.0 . . ?
C97 C92 H92 120.0 . . ?
C92 C93 H93 120.0 . . ?
C94 C93 C92 120.0 . . ?
C94 C93 H93 120.0 . . ?
C93 C94 H94 120.0 . . ?
C93 C94 C95 120.0 . . ?
C95 C94 H94 120.0 . . ?
C94 C95 P3 117.6(3) . . ?
C94 C95 C96 120.0 . . ?
C96 C95 P3 122.3(3) . . ?
C95 C96 H96 120.0 . . ?
C97 C96 C95 120.0 . . ?
C97 C96 H96 120.0 . . ?
C92 C97 H97 120.0 . . ?
C96 C97 C92 120.0 . . ?
C96 C97 H97 120.0 . . ?
N12 C98 H98A 109.6 . . ?
N12 C98 H98B 109.6 . . ?
N12 C98 C99 110.5(17) . . ?
H98A C98 H98B 108.1 . . ?
C99 C98 H98A 109.6 . . ?
C99 C98 H98B 109.6 . . ?
C98 C99 H99A 109.5 . . ?
C98 C99 H99B 109.5 . . ?
C98 C99 H99C 109.5 . . ?
H99A C99 H99B 109.5 . . ?
H99A C99 H99C 109.5 . . ?
H99B C99 H99C 109.5 . . ?
C119 N13 H13 118.8 . . ?
C120 N13 H13 118.8 . . ?
C120 N13 C119 122.5(13) . . ?
C120 N14 H14 117.0 . . ?
C120 N14 C126 126.0(10) . . ?
C126 N14 H14 117.0 . . ?
C101 C100 P3 122.3(5) . . ?
C101 C100 C105 120.0 . . ?
C105 C100 P3 117.4(5) . . ?
C100 C101 H101 120.0 . . ?
C102 C101 C100 120.0 . . ?
C102 C101 H101 120.0 . . ?
C101 C102 H102 120.0 . . ?
C101 C102 C103 120.0 . . ?
C103 C102 H102 120.0 . . ?
C102 C103 H103 120.0 . . ?
C104 C103 C102 120.0 . . ?
C104 C103 H103 120.0 . . ?
C103 C104 H104 120.0 . . ?
C103 C104 C105 120.0 . . ?
C105 C104 H104 120.0 . . ?
C100 C105 H105 120.0 . . ?
C104 C105 C100 120.0 . . ?
C104 C105 H105 120.0 . . ?
C107 C106 P3 116.8(3) . . ?
C107 C106 C111 120.0 . . ?
C111 C106 P3 123.0(3) . . ?
C106 C107 H107 120.0 . . ?
C106 C107 C108 120.0 . . ?
C108 C107 H107 120.0 . . ?
C107 C108 H108 120.0 . . ?
C109 C108 C107 120.0 . . ?
C109 C108 H108 120.0 . . ?
C108 C109 H109 120.0 . . ?
C108 C109 C110 120.0 . . ?
C110 C109 H109 120.0 . . ?
C109 C110 H110 120.0 . . ?
C109 C110 C111 120.0 . . ?
C111 C110 H110 120.0 . . ?
C106 C111 H111 120.0 . . ?
C110 C111 C106 120.0 . . ?
C110 C111 H111 120.0 . . ?
C113 C112 H112 120.0 . . ?
C113 C112 C117 120.0 . . ?
C117 C112 H112 120.0 . . ?
C112 C113 H113 120.0 . . ?
C112 C113 C114 120.0 . . ?
C114 C113 H113 120.0 . . ?
C113 C114 H114 120.0 . . ?
C115 C114 C113 120.0 . . ?
C115 C114 H114 120.0 . . ?
C114 C115 H115 120.0 . . ?
C114 C115 C116 120.0 . . ?
C116 C115 H115 120.0 . . ?
C115 C116 P6 118.1(5) . . ?
C117 C116 P6 121.9(5) . . ?
C117 C116 C115 120.0 . . ?
C112 C117 H117 120.0 . . ?
C116 C117 C112 120.0 . . ?
C116 C117 H117 120.0 . . ?
H11A C118 H11B 109.5 . . ?
H11A C118 H11C 109.5 . . ?
H11B C118 H11C 109.5 . . ?
C119 C118 H11A 109.5 . . ?
C119 C118 H11B 109.5 . . ?
C119 C118 H11C 109.5 . . ?
N13 C119 C118 108.7(13) . . ?
N13 C119 H11D 110.0 . . ?
N13 C119 H11E 110.0 . . ?
C118 C119 H11D 110.0 . . ?
C118 C119 H11E 110.0 . . ?
H11D C119 H11E 108.3 . . ?
O14 C120 N13 120.4(11) . . ?
O14 C120 N14 124.2(10) . . ?
N13 C120 N14 115.2(10) . . ?
C122 C121 C16 121.6(5) . . ?
C122 C121 C126 120.0 . . ?
C126 C121 C16 118.4(5) . . ?
C121 C122 H122 120.0 . . ?
C123 C122 C121 120.0 . . ?
C123 C122 H122 120.0 . . ?
C122 C123 H123 120.0 . . ?
C122 C123 C124 120.0 . . ?
C124 C123 H123 120.0 . . ?
C123 C124 H124 120.0 . . ?
C123 C124 C125 120.0 . . ?
C125 C124 H124 120.0 . . ?
C124 C125 H125 120.0 . . ?
C126 C125 C124 120.0 . . ?
C126 C125 H125 120.0 . . ?
N14 C126 C121 114.9(8) . . ?
N14 C126 C125 125.1(8) . . ?
C125 C126 C121 120.0 . . ?
C128 C127 P1 116.8(4) . . ?
C128 C127 C132 120.0 . . ?
C132 C127 P1 123.1(4) . . ?
C127 C128 H128 120.0 . . ?
C129 C128 C127 120.0 . . ?
C129 C128 H128 120.0 . . ?
C128 C129 H129 120.0 . . ?
C128 C129 C130 120.0 . . ?
C130 C129 H129 120.0 . . ?
C129 C130 H130 120.0 . . ?
C131 C130 C129 120.0 . . ?
C131 C130 H130 120.0 . . ?
C130 C131 H131 120.0 . . ?
C130 C131 C132 120.0 . . ?
C132 C131 H131 120.0 . . ?
C127 C132 H132 120.0 . . ?
C131 C132 C127 120.0 . . ?
C131 C132 H132 120.0 . . ?
C269 C268 H268 120.0 . . ?
C269 C268 C273 120.0 . . ?
C273 C268 H268 120.0 . . ?
C268 C269 H269 120.0 . . ?
C268 C269 C270 120.0 . . ?
C270 C269 H269 120.0 . . ?
C269 C270 H270 120.0 . . ?
C269 C270 C271 120.0 . . ?
C271 C270 H270 120.0 . . ?
C270 C271 P3 126.1(8) . . ?
C272 C271 P3 113.8(8) . . ?
C272 C271 C270 120.0 . . ?
C271 C272 H272 120.0 . . ?
C271 C272 C273 120.0 . . ?
C273 C272 H272 120.0 . . ?
C268 C273 H273 120.0 . . ?
C272 C273 C268 120.0 . . ?
C272 C273 H273 120.0 . . ?
C134 C133 H133 120.0 . . ?
C134 C133 C138 120.0 . . ?
C138 C133 H133 120.0 . . ?
C133 C134 H134 120.0 . . ?
C135 C134 C133 120.0 . . ?
C135 C134 H134 120.0 . . ?
C134 C135 H135 120.0 . . ?
C136 C135 C134 120.0 . . ?
C136 C135 H135 120.0 . . ?
C135 C136 H136 120.0 . . ?
C135 C136 C137 120.0 . . ?
C137 C136 H136 120.0 . . ?
C136 C137 P6 115.3(6) . . ?
C138 C137 P6 124.5(6) . . ?
C138 C137 C136 120.0 . . ?
C133 C138 H138 120.0 . . ?
C137 C138 C133 120.0 . . ?
C137 C138 H138 120.0 . . ?
Cu6 Cu2 Cu8 100.24(2) . . ?
Cu7 Cu2 Cu6 99.64(2) . . ?
Cu7 Cu2 Cu8 100.57(2) . . ?
P4 Cu2 Cu6 113.94(3) . . ?
P4 Cu2 Cu7 116.40(3) . . ?
P4 Cu2 Cu8 122.48(3) . . ?
C139 Cu2 Cu6 53.93(9) . . ?
C139 Cu2 Cu7 51.87(8) . . ?
C139 Cu2 Cu8 127.05(9) . . ?
C139 Cu2 P4 110.48(9) . . ?
C140 Cu2 Cu6 127.81(9) . . ?
C140 Cu2 Cu7 54.91(8) . . ?
C140 Cu2 Cu8 52.51(8) . . ?
C140 Cu2 P4 118.20(9) . . ?
C140 Cu2 C139 103.66(12) . . ?
C140 Cu2 C153 103.01(12) . . ?
C153 Cu2 Cu6 51.47(9) . . ?
C153 Cu2 Cu7 125.39(9) . . ?
C153 Cu2 Cu8 54.17(9) . . ?
C153 Cu2 P4 117.76(9) . . ?
C153 Cu2 C139 101.65(13) . . ?
P8 Cu6 Cu2 154.61(3) . . ?
C139 Cu6 Cu2 54.40(9) . . ?
C139 Cu6 P8 143.37(9) . . ?
C139 Cu6 C141 33.63(12) . . ?
C141 Cu6 Cu2 86.83(9) . . ?
C141 Cu6 P8 109.96(9) . . ?
C153 Cu6 Cu2 54.90(9) . . ?
C153 Cu6 P8 111.27(9) . . ?
C153 Cu6 C139 105.27(12) . . ?
C153 Cu6 C141 138.77(13) . . ?
P5 Cu7 Cu2 150.30(4) . . ?
P5 Cu7 C142 107.41(8) . . ?
C139 Cu7 Cu2 55.11(9) . . ?
C139 Cu7 P5 115.29(9) . . ?
C139 Cu7 C140 104.67(12) . . ?
C139 Cu7 C142 136.93(12) . . ?
C140 Cu7 Cu2 52.75(8) . . ?
C140 Cu7 P5 137.89(9) . . ?
C140 Cu7 C142 32.59(11) . . ?
C142 Cu7 Cu2 84.74(8) . . ?
P7 Cu8 Cu2 143.73(4) . . ?
C140 Cu8 Cu2 53.27(9) . . ?
C140 Cu8 P7 109.52(9) . . ?
C140 Cu8 C152 136.83(13) . . ?
C140 Cu8 C153 103.56(12) . . ?
C152 Cu8 Cu2 86.10(10) . . ?
C152 Cu8 P7 112.55(10) . . ?
C153 Cu8 Cu2 54.00(9) . . ?
C153 Cu8 P7 143.48(9) . . ?
C153 Cu8 C152 33.32(13) . . ?
C143 P4 Cu2 116.61(12) . . ?
C143 P4 C145 103.92(16) . . ?
C145 P4 Cu2 115.23(11) . . ?
C154 P4 Cu2 114.02(12) . . ?
C154 P4 C143 103.97(16) . . ?
C154 P4 C145 101.26(17) . . ?
C144 P5 Cu7 113.90(12) . . ?
C144 P5 C149 103.21(17) . . ?
C149 P5 Cu7 117.61(11) . . ?
C167 P5 Cu7 111.62(13) . . ?
C167 P5 C144 106.73(17) . . ?
C167 P5 C149 102.55(18) . . ?
C146 P7 Cu8 115.48(12) . . ?
C150 P7 Cu8 119.53(14) . . ?
C150 P7 C146 101.91(17) . . ?
C170 P7 Cu8 108.18(13) . . ?
C170 P7 C146 102.89(19) . . ?
C170 P7 C150 107.38(17) . . ?
C159 P8 Cu6 115.49(12) . . ?
C159 P8 C232 100.2(3) . . ?
C226 P8 Cu6 108.2(4) . . ?
C226 P8 C159 107.4(4) . . ?
C226 P8 C232 108.5(5) . . ?
C232 P8 Cu6 116.5(2) . . ?
C244 P8 Cu6 113.0(2) . . ?
C244 P8 C159 108.8(3) . . ?
C244 P8 C253 105.9(3) . . ?
C253 P8 Cu6 111.88(16) . . ?
C253 P8 C159 100.8(2) . . ?
C147 N1 H1 117.0 . . ?
C155 N1 H1 117.0 . . ?
C155 N1 C147 125.9(3) . . ?
C179 N5 H5A 118.8 . . ?
C179 N5 H5B 114.4 . . ?
C179 N5 C238 122.5(10) . . ?
C179 N5 C259 131.3(6) . . ?
C238 N5 H5A 118.8 . . ?
C259 N5 H5B 114.4 . . ?
C155 N9 H9 118.8 . . ?
C155 N9 C224 122.3(5) . . ?
C224 N9 H9 118.8 . . ?
Cu6 C139 Cu2 71.67(10) . . ?
Cu7 C139 Cu2 73.01(11) . . ?
Cu7 C139 Cu6 131.77(16) . . ?
C141 C139 Cu2 142.1(3) . . ?
C141 C139 Cu6 74.6(2) . . ?
C141 C139 Cu7 144.6(3) . . ?
Cu2 C140 Cu7 72.34(10) . . ?
Cu8 C140 Cu2 74.22(10) . . ?
Cu8 C140 Cu7 132.12(15) . . ?
C142 C140 Cu2 148.8(3) . . ?
C142 C140 Cu7 79.1(2) . . ?
C142 C140 Cu8 136.3(3) . . ?
C139 C141 Cu6 71.8(2) . . ?
C139 C141 C151 162.4(3) . . ?
C151 C141 Cu6 124.8(2) . . ?
C140 C142 Cu7 68.35(19) . . ?
C140 C142 C148 166.6(3) . . ?
C148 C142 Cu7 123.9(2) . . ?
C166 C143 P4 118.7(3) . . ?
C166 C143 C169 118.4(3) . . ?
C169 C143 P4 122.9(3) . . ?
C158 C144 P5 124.0(3) . . ?
C158 C144 C182 118.0(4) . . ?
C182 C144 P5 117.9(3) . . ?
C160 C145 P4 123.1(3) . . ?
C172 C145 P4 118.3(3) . . ?
C172 C145 C160 118.6(4) . . ?
C173 C146 P7 117.9(3) . . ?
C189 C146 P7 123.2(3) . . ?
C189 C146 C173 118.8(4) . . ?
N1 C147 C148 119.1(3) . . ?
C176 C147 N1 122.2(4) . . ?
C176 C147 C148 118.7(4) . . ?
C147 C148 C142 119.4(3) . . ?
C156 C148 C142 121.1(3) . . ?
C156 C148 C147 119.4(3) . . ?
C180 C149 P5 117.3(3) . . ?
C180 C149 C183 119.2(4) . . ?
C183 C149 P5 123.5(3) . . ?
C157 C150 P7 121.9(3) . . ?
C162 C150 P7 118.5(3) . . ?
C162 C150 C157 119.6(4) . . ?
C163 C151 C141 121.9(3) . . ?
C163 C151 C171 119.2(3) . . ?
C171 C151 C141 119.0(3) . . ?
C153 C152 Cu8 70.3(2) . . ?
C153 C152 C164 166.0(4) . . ?
C164 C152 Cu8 123.5(3) . . ?
Cu2 C153 Cu8 71.82(10) . . ?
Cu6 C153 Cu2 73.62(11) . . ?
Cu6 C153 Cu8 133.74(16) . . ?
C152 C153 Cu2 143.6(3) . . ?
C152 C153 Cu6 142.7(3) . . ?
C152 C153 Cu8 76.3(2) . . ?
C161 C154 P4 117.4(3) . . ?
C185 C154 P4 124.3(3) . . ?
C185 C154 C161 118.3(4) . . ?
O4 C155 N1 123.2(5) . . ?
O4 C155 N9 123.4(5) . . ?
N9 C155 N1 113.4(4) . . ?
C148 C156 H156 119.6 . . ?
C148 C156 C177 120.8(4) . . ?
C177 C156 H156 119.6 . . ?
C150 C157 H157 120.2 . . ?
C178 C157 C150 119.5(4) . . ?
C178 C157 H157 120.2 . . ?
C144 C158 H158 119.9 . . ?
C181 C158 C144 120.3(4) . . ?
C181 C158 H158 119.9 . . ?
C188 C159 P8 122.2(3) . . ?
C188 C159 C194 118.5(4) . . ?
C194 C159 P8 119.2(3) . . ?
C145 C160 H160 119.9 . . ?
C175 C160 C145 120.2(4) . . ?
C175 C160 H160 119.9 . . ?
C154 C161 H161 119.5 . . ?
C196 C161 C154 121.1(4) . . ?
C196 C161 H161 119.5 . . ?
C150 C162 H162 120.0 . . ?
C150 C162 C205 120.1(4) . . ?
C205 C162 H162 120.0 . . ?
C151 C163 H163 119.4 . . ?
C192 C163 C151 121.1(4) . . ?
C192 C163 H163 119.4 . . ?
C179 C164 C152 119.9(4) . . ?
C186 C164 C152 120.2(4) . . ?
C186 C164 C179 119.9(4) . . ?
C170 C165 H165 119.6 . . ?
C170 C165 C208 120.8(4) . . ?
C208 C165 H165 119.6 . . ?
C143 C166 H166 119.5 . . ?
C143 C166 C195 120.9(4) . . ?
C195 C166 H166 119.5 . . ?
C168 C167 P5 123.4(3) . . ?
C168 C167 C184 119.1(4) . . ?
C184 C167 P5 117.4(3) . . ?
C167 C168 H168 120.2 . . ?
C167 C168 C222 119.5(5) . . ?
C222 C168 H168 120.2 . . ?
C143 C169 H169 119.8 . . ?
C190 C169 C143 120.4(4) . . ?
C190 C169 H169 119.8 . . ?
C165 C170 P7 117.7(3) . . ?
C165 C170 C213 118.5(4) . . ?
C213 C170 P7 123.8(3) . . ?
C151 C171 N7 115.2(4) . . ?
C151 C171 N15 119.2(7) . . ?
C211 C171 C151 118.7(4) . . ?
C211 C171 N7 125.5(5) . . ?
C211 C171 N15 118.8(7) . . ?
C145 C172 H172 119.8 . . ?
C145 C172 C200 120.5(4) . . ?
C200 C172 H172 119.8 . . ?
C146 C173 H173 120.1 . . ?
C146 C173 C201 119.8(5) . . ?
C201 C173 H173 120.1 . . ?
C187 C174 H174 120.6 . . ?
C187 C174 C207 118.7(5) . . ?
C207 C174 H174 120.6 . . ?
C160 C175 H175 119.8 . . ?
C193 C175 C160 120.5(4) . . ?
C193 C175 H175 119.8 . . ?
C147 C176 H176 119.7 . . ?
C191 C176 C147 120.6(4) . . ?
C191 C176 H176 119.7 . . ?
C156 C177 H177 120.5 . . ?
C191 C177 C156 119.0(4) . . ?
C191 C177 H177 120.5 . . ?
C157 C178 H178 119.6 . . ?
C197 C178 C157 120.7(4) . . ?
C197 C178 H178 119.6 . . ?
N5 C179 C164 118.5(4) . . ?
N5 C179 C212 122.7(5) . . ?
C212 C179 C164 118.8(5) . . ?
C149 C180 H180 119.6 . . ?
C149 C180 C204 120.9(5) . . ?
C204 C180 H180 119.6 . . ?
C158 C181 H181 119.3 . . ?
C209 C181 C158 121.4(4) . . ?
C209 C181 H181 119.3 . . ?
C144 C182 H182 119.6 . . ?
C219 C182 C144 120.9(4) . . ?
C219 C182 H182 119.6 . . ?
C149 C183 H183 120.1 . . ?
C149 C183 C199 119.8(5) . . ?
C199 C183 H183 120.1 . . ?
C167 C184 H184 119.9 . . ?
C220 C184 C167 120.2(5) . . ?
C220 C184 H184 119.9 . . ?
C154 C185 H185 119.8 . . ?
C216 C185 C154 120.4(4) . . ?
C216 C185 H185 119.8 . . ?
C164 C186 H186 120.0 . . ?
C164 C186 C202 119.9(5) . . ?
C202 C186 H186 120.0 . . ?
C174 C187 H187 119.5 . . ?
C174 C187 C194 121.1(5) . . ?
C194 C187 H187 119.5 . . ?
C159 C188 H188 119.9 . . ?
C159 C188 C207 120.2(5) . . ?
C207 C188 H188 119.9 . . ?
C146 C189 H189 119.7 . . ?
C146 C189 C217 120.7(5) . . ?
C217 C189 H189 119.7 . . ?
C169 C190 H190 119.7 . . ?
C203 C190 C169 120.6(4) . . ?
C203 C190 H190 119.7 . . ?
C176 C191 H191 119.3 . . ?
C177 C191 C176 121.3(4) . . ?
C177 C191 H191 119.3 . . ?
C163 C192 H192 120.4 . . ?
C206 C192 C163 119.3(4) . . ?
C206 C192 H192 120.4 . . ?
C175 C193 H193 119.8 . . ?
C175 C193 C200 120.4(4) . . ?
C200 C193 H193 119.8 . . ?
C159 C194 C187 120.5(5) . . ?
C159 C194 H194 119.8 . . ?
C187 C194 H194 119.8 . . ?
C166 C195 H195 120.3 . . ?
C203 C195 C166 119.4(4) . . ?
C203 C195 H195 120.3 . . ?
C161 C196 H196 120.0 . . ?
C161 C196 C214 120.1(4) . . ?
C214 C196 H196 120.0 . . ?
C178 C197 H197 120.1 . . ?
C178 C197 C205 119.8(5) . . ?
C205 C197 H197 120.1 . . ?
C201 C198 H198 120.2 . . ?
C217 C198 H198 120.2 . . ?
C217 C198 C201 119.7(5) . . ?
C183 C199 H199 120.0 . . ?
C210 C199 C183 120.0(5) . . ?
C210 C199 H199 120.0 . . ?
C172 C200 H200 120.1 . . ?
C193 C200 C172 119.8(5) . . ?
C193 C200 H200 120.1 . . ?
C173 C201 H201 119.6 . . ?
C198 C201 C173 120.7(5) . . ?
C198 C201 H201 119.6 . . ?
C186 C202 H202 120.4 . . ?
C215 C202 C186 119.1(6) . . ?
C215 C202 H202 120.4 . . ?
C190 C203 C195 120.2(4) . . ?
C190 C203 H203 119.9 . . ?
C195 C203 H203 119.9 . . ?
C180 C204 H204 120.2 . . ?
C210 C204 C180 119.6(5) . . ?
C210 C204 H204 120.2 . . ?
C162 C205 H205 119.8 . . ?
C197 C205 C162 120.3(5) . . ?
C197 C205 H205 119.8 . . ?
C192 C206 H206 119.5 . . ?
C192 C206 C211 121.1(4) . . ?
C211 C206 H206 119.5 . . ?
C174 C207 C188 121.0(5) . . ?
C174 C207 H207 119.5 . . ?
C188 C207 H207 119.5 . . ?
C165 C208 H208 120.0 . . ?
C223 C208 C165 120.1(5) . . ?
C223 C208 H208 120.0 . . ?
C181 C209 H209 120.1 . . ?
C181 C209 C219 119.8(4) . . ?
C219 C209 H209 120.1 . . ?
C199 C210 C204 120.5(5) . . ?
C199 C210 H210 119.8 . . ?
C204 C210 H210 119.8 . . ?
C171 C211 H211 119.7 . . ?
C206 C211 C171 120.7(5) . . ?
C206 C211 H211 119.7 . . ?
C179 C212 H212 119.9 . . ?
C215 C212 C179 120.1(6) . . ?
C215 C212 H212 119.9 . . ?
C170 C213 H213 120.0 . . ?
C221 C213 C170 120.0(5) . . ?
C221 C213 H213 120.0 . . ?
C196 C214 H214 120.2 . . ?
C216 C214 C196 119.7(4) . . ?
C216 C214 H214 120.2 . . ?
C202 C215 H215 118.9 . . ?
C212 C215 C202 122.1(5) . . ?
C212 C215 H215 118.9 . . ?
C185 C216 H216 119.8 . . ?
C214 C216 C185 120.4(4) . . ?
C214 C216 H216 119.8 . . ?
C189 C217 H217 119.8 . . ?
C198 C217 C189 120.4(6) . . ?
C198 C217 H217 119.8 . . ?
C220 C218 H218 120.4 . . ?
C220 C218 C222 119.2(5) . . ?
C222 C218 H218 120.4 . . ?
C182 C219 C209 119.6(5) . . ?
C182 C219 H219 120.2 . . ?
C209 C219 H219 120.2 . . ?
C184 C220 H220 119.5 . . ?
C218 C220 C184 121.0(5) . . ?
C218 C220 H220 119.5 . . ?
C213 C221 H221 119.7 . . ?
C223 C221 C213 120.5(5) . . ?
C223 C221 H221 119.7 . . ?
C168 C222 H222 119.6 . . ?
C218 C222 C168 120.9(6) . . ?
C218 C222 H222 119.6 . . ?
C208 C223 C221 120.1(5) . . ?
C208 C223 H223 119.9 . . ?
C221 C223 H223 119.9 . . ?
N9 C224 H22A 108.9 . . ?
N9 C224 H22B 108.9 . . ?
H22A C224 H22B 107.7 . . ?
C225 C224 N9 113.3(6) . . ?
C225 C224 H22A 108.9 . . ?
C225 C224 H22B 108.9 . . ?
C224 C225 H22C 109.5 . . ?
C224 C225 H22D 109.5 . . ?
C224 C225 H22E 109.5 . . ?
H22C C225 H22D 109.5 . . ?
H22C C225 H22E 109.5 . . ?
H22D C225 H22E 109.5 . . ?
C171 N7 H7 117.8 . . ?
C239 N7 C171 124.5(6) . . ?
C239 N7 H7 117.8 . . ?
C238 N10 H10 122.4 . . ?
C238 N10 C240 115.1(19) . . ?
C240 N10 H10 122.4 . . ?
C239 N11 H11 118.9 . . ?
C239 N11 C241 122.2(6) . . ?
C241 N11 H11 118.9 . . ?
C227 C226 P8 113.6(7) . . ?
C227 C226 C231 120.0 . . ?
C231 C226 P8 126.3(7) . . ?
C226 C227 H227 120.0 . . ?
C228 C227 C226 120.0 . . ?
C228 C227 H227 120.0 . . ?
C227 C228 H228 120.0 . . ?
C227 C228 C229 120.0 . . ?
C229 C228 H228 120.0 . . ?
C228 C229 H229 120.0 . . ?
C230 C229 C228 120.0 . . ?
C230 C229 H229 120.0 . . ?
C229 C230 H230 120.0 . . ?
C229 C230 C231 120.0 . . ?
C231 C230 H230 120.0 . . ?
C226 C231 H231 120.0 . . ?
C230 C231 C226 120.0 . . ?
C230 C231 H231 120.0 . . ?
C233 C232 P8 123.3(4) . . ?
C233 C232 C237 120.0 . . ?
C237 C232 P8 116.6(4) . . ?
C232 C233 H233 120.0 . . ?
C234 C233 C232 120.0 . . ?
C234 C233 H233 120.0 . . ?
C233 C234 H234 120.0 . . ?
C235 C234 C233 120.0 . . ?
C235 C234 H234 120.0 . . ?
C234 C235 H235 120.0 . . ?
C234 C235 C236 120.0 . . ?
C236 C235 H235 120.0 . . ?
C235 C236 H236 120.0 . . ?
C237 C236 C235 120.0 . . ?
C237 C236 H236 120.0 . . ?
C232 C237 H237 120.0 . . ?
C236 C237 C232 120.0 . . ?
C236 C237 H237 120.0 . . ?
O8 C238 N5 113.2(16) . . ?
O8 C238 N10 135.3(18) . . ?
N10 C238 N5 103.8(13) . . ?
O1 C239 N7 125.5(6) . . ?
O1 C239 N11 123.0(5) . . ?
N11 C239 N7 111.4(5) . . ?
N10 C240 H24A 109.7 . . ?
N10 C240 H24B 109.7 . . ?
N10 C240 C243 110(2) . . ?
H24A C240 H24B 108.2 . . ?
C243 C240 H24A 109.7 . . ?
C243 C240 H24B 109.7 . . ?
N11 C241 H24C 108.7 . . ?
N11 C241 H24D 108.7 . . ?
H24C C241 H24D 107.6 . . ?
C242 C241 N11 114.2(9) . . ?
C242 C241 H24C 108.7 . . ?
C242 C241 H24D 108.7 . . ?
C241 C242 H24E 109.5 . . ?
C241 C242 H24F 109.5 . . ?
C241 C242 H24G 109.5 . . ?
H24E C242 H24F 109.5 . . ?
H24E C242 H24G 109.5 . . ?
H24F C242 H24G 109.5 . . ?
C240 C243 H24H 109.5 . . ?
C240 C243 H24I 109.5 . . ?
C240 C243 H24J 109.5 . . ?
H24H C243 H24I 109.5 . . ?
H24H C243 H24J 109.5 . . ?
H24I C243 H24J 109.5 . . ?
C171 N15 H15 114.6 . . ?
C250 N15 C171 130.9(11) . . ?
C250 N15 H15 114.6 . . ?
C250 N16 H16 120.2 . . ?
C250 N16 C251 119.6(13) . . ?
C251 N16 H16 120.2 . . ?
C259 N17 H17 116.9 . . ?
C259 N17 C260 126.3(12) . . ?
C260 N17 H17 116.9 . . ?
C245 C244 P8 125.1(4) . . ?
C245 C244 C249 120.0 . . ?
C249 C244 P8 114.9(4) . . ?
C244 C245 H245 120.0 . . ?
C244 C245 C246 120.0 . . ?
C246 C245 H245 120.0 . . ?
C245 C246 H246 120.0 . . ?
C247 C246 C245 120.0 . . ?
C247 C246 H246 120.0 . . ?
C246 C247 H247 120.0 . . ?
C246 C247 C248 120.0 . . ?
C248 C247 H247 120.0 . . ?
C247 C248 H248 120.0 . . ?
C249 C248 C247 120.0 . . ?
C249 C248 H248 120.0 . . ?
C244 C249 H249 120.0 . . ?
C248 C249 C244 120.0 . . ?
C248 C249 H249 120.0 . . ?
O1 C250 N15 122.7(13) . . ?
O1 C250 N16 124.0(12) . . ?
N16 C250 N15 111.2(12) . . ?
N16 C251 H25A 109.9 . . ?
N16 C251 H25B 109.9 . . ?
N16 C251 C252 108.9(11) . . ?
H25A C251 H25B 108.3 . . ?
C252 C251 H25A 109.9 . . ?
C252 C251 H25B 109.9 . . ?
C251 C252 H25C 109.5 . . ?
C251 C252 H25D 109.5 . . ?
C251 C252 H25E 109.5 . . ?
H25C C252 H25D 109.5 . . ?
H25C C252 H25E 109.5 . . ?
H25D C252 H25E 109.5 . . ?
C254 C253 P8 119.2(3) . . ?
C254 C253 C258 120.0 . . ?
C258 C253 P8 120.8(3) . . ?
C253 C254 H254 120.0 . . ?
C255 C254 C253 120.0 . . ?
C255 C254 H254 120.0 . . ?
C254 C255 H255 120.0 . . ?
C254 C255 C256 120.0 . . ?
C256 C255 H255 120.0 . . ?
C255 C256 H256 120.0 . . ?
C257 C256 C255 120.0 . . ?
C257 C256 H256 120.0 . . ?
C256 C257 H257 120.0 . . ?
C256 C257 C258 120.0 . . ?
C258 C257 H257 120.0 . . ?
C253 C258 H258 120.0 . . ?
C257 C258 C253 120.0 . . ?
C257 C258 H258 120.0 . . ?
O15 C259 N5 122.5(9) . . ?
O15 C259 N17 117.5(10) . . ?
N17 C259 N5 117.7(9) . . ?
N17 C260 H26A 108.6 . . ?
N17 C260 H26B 108.6 . . ?
N17 C260 C261 114.7(12) . . ?
H26A C260 H26B 107.6 . . ?
C261 C260 H26A 108.6 . . ?
C261 C260 H26B 108.6 . . ?
C260 C261 H26C 109.5 . . ?
C260 C261 H26D 109.5 . . ?
C260 C261 H26E 109.5 . . ?
H26C C261 H26D 109.5 . . ?
H26C C261 H26E 109.5 . . ?
H26D C261 H26E 109.5 . . ?
C262 O5 H5C 109.5 . . ?
O5 C262 H26L 109.5 . . ?
O5 C262 H26M 109.5 . . ?
O5 C262 H26N 109.5 . . ?
H26L C262 H26M 109.5 . . ?
H26L C262 H26N 109.5 . . ?
H26M C262 H26N 109.5 . . ?
O6 C263 O7 129.8(7) . . ?
O6 C263 H263 115.1 . . ?
O7 C263 H263 115.1 . . ?
C264 O10 H10A 109.1 . . ?
O10 C264 H26O 109.5 . . ?
O10 C264 H26P 109.5 . . ?
O10 C264 H26Q 109.5 . . ?
H26O C264 H26P 109.5 . . ?
H26O C264 H26Q 109.5 . . ?
H26P C264 H26Q 109.5 . . ?
H26I C265 H26J 109.5 . . ?
H26I C265 H26K 109.5 . . ?
H26J C265 H26K 109.5 . . ?
H26F C265 H26G 109.5 . . ?
H26F C265 H26H 109.5 . . ?
H26G C265 H26H 109.5 . . ?
O16 C265 H26F 109.8 . . ?
O16 C265 H26G 110.1 . . ?
O16 C265 H26H 108.5 . . ?
O11 C265 H26I 109.8 . . ?
O11 C265 H26J 110.6 . . ?
O11 C265 H26K 108.0 . . ?
C265 O16 H16A 111.2 . . ?
C265 O11 H11F 109.5 . . ?
O12 C266 H266 115.7 . . ?
O17 C266 O12 128.5(8) . . ?
O17 C266 H266 115.7 . . ?
H20A O20 H20B 104.5 . . ?
H13A O13 H13B 104.5 . . ?
O18 C267 H267 124.5 . . ?
O19 C267 O18 111.1(15) . . ?
O19 C267 H267 124.5 . . ?

loop_
_geom_bond_atom_site_label_1
_geom_bond_atom_site_label_2
_geom_bond_distance
_geom_bond_site_symmetry_2
_geom_bond_publ_flag
Cu1 Cu3 2.4729(6) . ?
Cu1 Cu4 2.4579(6) . ?
Cu1 Cu5 2.4791(6) . ?
Cu1 P1 2.2527(9) . ?
Cu1 C1 2.074(3) . ?
Cu1 C3 2.068(3) . ?
Cu1 C10 2.080(3) . ?
Cu3 P3 2.2324(9) . ?
Cu3 C3 2.095(3) . ?
Cu3 C10 2.033(3) . ?
Cu3 C16 2.126(3) . ?
Cu4 P6 2.2234(9) . ?
Cu4 C1 2.043(3) . ?
Cu4 C10 2.081(3) . ?
Cu4 C11 2.139(3) . ?
Cu5 P2 2.2483(9) . ?
Cu5 C1 2.118(3) . ?
Cu5 C3 2.055(3) . ?
Cu5 C9 2.190(3) . ?
P1 C2 1.821(4) . ?
P1 C20 1.829(4) . ?
P1 C79 1.802(12) . ?
P1 C127 1.844(5) . ?
P2 C4 1.834(4) . ?
P2 C7 1.824(3) . ?
P2 C15 1.823(4) . ?
P3 C66 1.848(4) . ?
P3 C73 1.767(7) . ?
P3 C95 1.812(3) . ?
P3 C100 1.872(6) . ?
P3 C106 1.882(4) . ?
P3 C271 1.747(9) . ?
P6 C8 1.827(4) . ?
P6 C14 1.821(4) . ?
P6 C116 1.842(5) . ?
P6 C137 1.799(7) . ?
O2 C27 1.232(5) . ?
O3 C41 1.239(5) . ?
N2 H2 0.8800 . ?
N2 C21 1.399(6) . ?
N2 C27 1.379(6) . ?
N3 H3 0.8800 . ?
N3 C19 1.400(6) . ?
N3 C41 1.381(5) . ?
N4 H4 0.8800 . ?
N4 C27 1.339(6) . ?
N4 C71 1.489(7) . ?
N6 H6 0.8800 . ?
N6 C41 1.326(7) . ?
N6 C62 1.439(6) . ?
C1 C9 1.232(5) . ?
C2 C6 1.388(5) . ?
C2 C23 1.400(5) . ?
C3 C16 1.236(5) . ?
C4 C25 1.388(5) . ?
C4 C53 1.382(5) . ?
C5 H5 0.9500 . ?
C5 C7 1.388(5) . ?
C5 C28 1.387(5) . ?
C6 H6A 0.9500 . ?
C6 C40 1.382(5) . ?
C7 C18 1.389(5) . ?
C8 C12 1.382(5) . ?
C8 C33 1.391(6) . ?
C9 C17 1.446(4) . ?
C10 C11 1.239(5) . ?
C11 C13 1.442(5) . ?
C12 H12 0.9500 . ?
C12 C47 1.390(5) . ?
C13 C21 1.407(6) . ?
C13 C36 1.395(6) . ?
C14 C24 1.385(5) . ?
C14 C39 1.396(5) . ?
C15 C32 1.382(5) . ?
C15 C35 1.383(6) . ?
C16 C80 1.436(12) . ?
C16 C121 1.477(7) . ?
C17 C19 1.402(5) . ?
C17 C22 1.403(6) . ?
C18 H18 0.9500 . ?
C18 C44 1.389(5) . ?
C19 C34 1.396(5) . ?
C20 C50 1.375(6) . ?
C20 C56 1.371(6) . ?
C21 C42 1.396(5) . ?
C22 H22 0.9500 . ?
C22 C37 1.384(5) . ?
C23 H23 0.9500 . ?
C23 C45 1.373(6) . ?
C24 H24 0.9500 . ?
C24 C38 1.383(6) . ?
C25 H25 0.9500 . ?
C25 C26 1.383(5) . ?
C26 H26 0.9500 . ?
C26 C29 1.374(6) . ?
C28 H28 0.9500 . ?
C28 C31 1.377(6) . ?
C29 H29 0.9500 . ?
C29 C54 1.359(6) . ?
C30 H30 0.9500 . ?
C30 C47 1.363(6) . ?
C30 C48 1.361(7) . ?
C31 H31 0.9500 . ?
C31 C44 1.372(6) . ?
C32 H32 0.9500 . ?
C32 C59 1.386(6) . ?
C33 H33 0.9500 . ?
C33 C48 1.393(7) . ?
C34 H34 0.9500 . ?
C34 C43 1.375(7) . ?
C35 H35 0.9500 . ?
C35 C52 1.387(6) . ?
C36 H36 0.9500 . ?
C36 C58 1.386(6) . ?
C37 H37 0.9500 . ?
C37 C43 1.384(7) . ?
C38 H38 0.9500 . ?
C38 C46 1.382(6) . ?
C39 H39 0.9500 . ?
C39 C51 1.383(7) . ?
C40 H40 0.9500 . ?
C40 C49 1.389(6) . ?
C42 H42 0.9500 . ?
C42 C60 1.380(8) . ?
C43 H43 0.9500 . ?
C44 H44 0.9500 . ?
C45 H45 0.9500 . ?
C45 C49 1.382(6) . ?
C46 H46 0.9500 . ?
C46 C51 1.377(7) . ?
C47 H47 0.9500 . ?
C48 H48 0.9500 . ?
C49 H49 0.9500 . ?
C50 H50 0.9500 . ?
C50 C55 1.382(6) . ?
C51 H51 0.9500 . ?
C52 H52 0.9500 . ?
C52 C57 1.377(7) . ?
C53 H53 0.9500 . ?
C53 C54 1.374(6) . ?
C54 H54 0.9500 . ?
C55 H55 0.9500 . ?
C55 C61 1.350(8) . ?
C56 H56 0.9500 . ?
C56 C63 1.385(7) . ?
C57 H57 0.9500 . ?
C57 C59 1.354(8) . ?
C58 H58 0.9500 . ?
C58 C60 1.367(8) . ?
C59 H59 0.9500 . ?
C60 H60 0.9500 . ?
C61 H61 0.9500 . ?
C61 C63 1.369(9) . ?
C62 H62A 0.9900 . ?
C62 H62B 0.9900 . ?
C62 C64 1.463(10) . ?
C63 H63 0.9500 . ?
C64 H64A 0.9800 . ?
C64 H64B 0.9800 . ?
C64 H64C 0.9800 . ?
C71 H71A 0.9900 . ?
C71 H71B 0.9900 . ?
C71 C72 1.456(9) . ?
C72 H72A 0.9800 . ?
C72 H72B 0.9800 . ?
C72 H72C 0.9800 . ?
O9 C85 1.23(2) . ?
N8 H8 0.8800 . ?
N8 C83 1.391(7) . ?
N8 C85 1.389(7) . ?
N12 H12A 0.8800 . ?
N12 C85 1.377(8) . ?
N12 C98 1.396(8) . ?
C65 H65 0.9500 . ?
C65 C66 1.3900 . ?
C65 C70 1.3900 . ?
C66 C67 1.3900 . ?
C67 H67 0.9500 . ?
C67 C68 1.3900 . ?
C68 H68 0.9500 . ?
C68 C69 1.3900 . ?
C69 H69 0.9500 . ?
C69 C70 1.3900 . ?
C70 H70 0.9500 . ?
C73 C74 1.3900 . ?
C73 C78 1.3900 . ?
C74 H74 0.9500 . ?
C74 C75 1.3900 . ?
C75 H75 0.9500 . ?
C75 C76 1.3900 . ?
C76 H76 0.9500 . ?
C76 C77 1.3900 . ?
C77 H77 0.9500 . ?
C77 C78 1.3900 . ?
C78 H78 0.9500 . ?
C79 C81 1.415(16) . ?
C79 C84 1.377(16) . ?
C80 C83 1.409(17) . ?
C80 C87 1.380(16) . ?
C81 H81 0.9500 . ?
C81 C82 1.383(16) . ?
C82 H82 0.9500 . ?
C82 C86 1.334(18) . ?
C83 C89 1.387(15) . ?
C84 H84 0.9500 . ?
C84 C88 1.399(15) . ?
C86 H86 0.9500 . ?
C86 C88 1.401(18) . ?
C87 H87 0.9500 . ?
C87 C90 1.420(15) . ?
C88 H88 0.9500 . ?
C89 H89 0.9500 . ?
C89 C91 1.354(17) . ?
C90 H90 0.9500 . ?
C90 C91 1.358(19) . ?
C91 H91 0.9500 . ?
C92 H92 0.9500 . ?
C92 C93 1.3900 . ?
C92 C97 1.3900 . ?
C93 H93 0.9500 . ?
C93 C94 1.3900 . ?
C94 H94 0.9500 . ?
C94 C95 1.3900 . ?
C95 C96 1.3900 . ?
C96 H96 0.9500 . ?
C96 C97 1.3900 . ?
C97 H97 0.9500 . ?
C98 H98A 0.9900 . ?
C98 H98B 0.9900 . ?
C98 C99 1.65(3) . ?
C99 H99A 0.9800 . ?
C99 H99B 0.9800 . ?
C99 H99C 0.9800 . ?
O14 C120 1.229(19) . ?
N13 H13 0.8800 . ?
N13 C119 1.403(8) . ?
N13 C120 1.382(7) . ?
N14 H14 0.8800 . ?
N14 C120 1.383(7) . ?
N14 C126 1.390(7) . ?
C100 C101 1.3900 . ?
C100 C105 1.3900 . ?
C101 H101 0.9500 . ?
C101 C102 1.3900 . ?
C102 H102 0.9500 . ?
C102 C103 1.3900 . ?
C103 H103 0.9500 . ?
C103 C104 1.3900 . ?
C104 H104 0.9500 . ?
C104 C105 1.3900 . ?
C105 H105 0.9500 . ?
C106 C107 1.3900 . ?
C106 C111 1.3900 . ?
C107 H107 0.9500 . ?
C107 C108 1.3900 . ?
C108 H108 0.9500 . ?
C108 C109 1.3900 . ?
C109 H109 0.9500 . ?
C109 C110 1.3900 . ?
C110 H110 0.9500 . ?
C110 C111 1.3900 . ?
C111 H111 0.9500 . ?
C112 H112 0.9500 . ?
C112 C113 1.3900 . ?
C112 C117 1.3900 . ?
C113 H113 0.9500 . ?
C113 C114 1.3900 . ?
C114 H114 0.9500 . ?
C114 C115 1.3900 . ?
C115 H115 0.9500 . ?
C115 C116 1.3900 . ?
C116 C117 1.3900 . ?
C117 H117 0.9500 . ?
C118 H11A 0.9800 . ?
C118 H11B 0.9800 . ?
C118 H11C 0.9800 . ?
C118 C119 1.479(10) . ?
C119 H11D 0.9900 . ?
C119 H11E 0.9900 . ?
C121 C122 1.3900 . ?
C121 C126 1.3900 . ?
C122 H122 0.9500 . ?
C122 C123 1.3900 . ?
C123 H123 0.9500 . ?
C123 C124 1.3900 . ?
C124 H124 0.9500 . ?
C124 C125 1.3900 . ?
C125 H125 0.9500 . ?
C125 C126 1.3900 . ?
C127 C128 1.3900 . ?
C127 C132 1.3900 . ?
C128 H128 0.9500 . ?
C128 C129 1.3900 . ?
C129 H129 0.9500 . ?
C129 C130 1.3900 . ?
C130 H130 0.9500 . ?
C130 C131 1.3900 . ?
C131 H131 0.9500 . ?
C131 C132 1.3900 . ?
C132 H132 0.9500 . ?
C268 H268 0.9500 . ?
C268 C269 1.3900 . ?
C268 C273 1.3900 . ?
C269 H269 0.9500 . ?
C269 C270 1.3900 . ?
C270 H270 0.9500 . ?
C270 C271 1.3900 . ?
C271 C272 1.3900 . ?
C272 H272 0.9500 . ?
C272 C273 1.3900 . ?
C273 H273 0.9500 . ?
C133 H133 0.9500 . ?
C133 C134 1.3900 . ?
C133 C138 1.3900 . ?
C134 H134 0.9500 . ?
C134 C135 1.3900 . ?
C135 H135 0.9500 . ?
C135 C136 1.3900 . ?
C136 H136 0.9500 . ?
C136 C137 1.3900 . ?
C137 C138 1.3900 . ?
C138 H138 0.9500 . ?
Cu2 Cu6 2.4722(6) . ?
Cu2 Cu7 2.4687(6) . ?
Cu2 Cu8 2.4758(7) . ?
Cu2 P4 2.2606(9) . ?
Cu2 C139 2.117(3) . ?
Cu2 C140 2.062(3) . ?
Cu2 C153 2.108(3) . ?
Cu6 P8 2.2330(9) . ?
Cu6 C139 2.105(3) . ?
Cu6 C141 2.136(3) . ?
Cu6 C153 2.016(3) . ?
Cu7 P5 2.2313(9) . ?
Cu7 C139 2.031(3) . ?
Cu7 C140 2.120(3) . ?
Cu7 C142 2.240(3) . ?
Cu8 P7 2.2387(10) . ?
Cu8 C140 2.041(3) . ?
Cu8 C152 2.180(3) . ?
Cu8 C153 2.113(3) . ?
P4 C143 1.829(4) . ?
P4 C145 1.833(4) . ?
P4 C154 1.827(4) . ?
P5 C144 1.821(4) . ?
P5 C149 1.824(4) . ?
P5 C167 1.816(4) . ?
P7 C146 1.829(4) . ?
P7 C150 1.823(4) . ?
P7 C170 1.822(4) . ?
P8 C159 1.827(4) . ?
P8 C226 1.821(9) . ?
P8 C232 1.855(5) . ?
P8 C244 1.813(4) . ?
P8 C253 1.821(4) . ?
O1 C239 1.252(7) . ?
O1 C250 1.085(18) . ?
O4 C155 1.209(5) . ?
N1 H1 0.8800 . ?
N1 C147 1.397(5) . ?
N1 C155 1.377(5) . ?
N5 H5A 0.8800 . ?
N5 H5B 0.8800 . ?
N5 C179 1.387(7) . ?
N5 C238 1.393(8) . ?
N5 C259 1.393(7) . ?
N9 H9 0.8800 . ?
N9 C155 1.335(7) . ?
N9 C224 1.453(7) . ?
C139 C141 1.227(5) . ?
C140 C142 1.229(4) . ?
C141 C151 1.456(5) . ?
C142 C148 1.451(4) . ?
C143 C166 1.391(5) . ?
C143 C169 1.392(5) . ?
C144 C158 1.389(5) . ?
C144 C182 1.391(6) . ?
C145 C160 1.398(5) . ?
C145 C172 1.386(5) . ?
C146 C173 1.390(6) . ?
C146 C189 1.379(6) . ?
C147 C148 1.405(5) . ?
C147 C176 1.395(5) . ?
C148 C156 1.390(5) . ?
C149 C180 1.383(6) . ?
C149 C183 1.390(6) . ?
C150 C157 1.399(5) . ?
C150 C162 1.378(6) . ?
C151 C163 1.390(5) . ?
C151 C171 1.405(6) . ?
C152 C153 1.233(5) . ?
C152 C164 1.450(5) . ?
C154 C161 1.391(5) . ?
C154 C185 1.386(5) . ?
C156 H156 0.9500 . ?
C156 C177 1.392(5) . ?
C157 H157 0.9500 . ?
C157 C178 1.379(6) . ?
C158 H158 0.9500 . ?
C158 C181 1.384(6) . ?
C159 C188 1.372(6) . ?
C159 C194 1.380(6) . ?
C160 H160 0.9500 . ?
C160 C175 1.380(6) . ?
C161 H161 0.9500 . ?
C161 C196 1.367(6) . ?
C162 H162 0.9500 . ?
C162 C205 1.385(7) . ?
C163 H163 0.9500 . ?
C163 C192 1.379(6) . ?
C164 C179 1.416(7) . ?
C164 C186 1.390(7) . ?
C165 H165 0.9500 . ?
C165 C170 1.379(6) . ?
C165 C208 1.385(6) . ?
C166 H166 0.9500 . ?
C166 C195 1.393(5) . ?
C167 C168 1.388(6) . ?
C167 C184 1.390(6) . ?
C168 H168 0.9500 . ?
C168 C222 1.400(7) . ?
C169 H169 0.9500 . ?
C169 C190 1.385(6) . ?
C170 C213 1.388(6) . ?
C171 C211 1.394(6) . ?
C171 N7 1.411(5) . ?
C171 N15 1.415(7) . ?
C172 H172 0.9500 . ?
C172 C200 1.396(6) . ?
C173 H173 0.9500 . ?
C173 C201 1.399(6) . ?
C174 H174 0.9500 . ?
C174 C187 1.357(8) . ?
C174 C207 1.369(8) . ?
C175 H175 0.9500 . ?
C175 C193 1.369(7) . ?
C176 H176 0.9500 . ?
C176 C191 1.374(7) . ?
C177 H177 0.9500 . ?
C177 C191 1.369(7) . ?
C178 H178 0.9500 . ?
C178 C197 1.373(8) . ?
C179 C212 1.397(7) . ?
C180 H180 0.9500 . ?
C180 C204 1.384(6) . ?
C181 H181 0.9500 . ?
C181 C209 1.345(8) . ?
C182 H182 0.9500 . ?
C182 C219 1.386(7) . ?
C183 H183 0.9500 . ?
C183 C199 1.397(7) . ?
C184 H184 0.9500 . ?
C184 C220 1.386(7) . ?
C185 H185 0.9500 . ?
C185 C216 1.381(7) . ?
C186 H186 0.9500 . ?
C186 C202 1.402(7) . ?
C187 H187 0.9500 . ?
C187 C194 1.380(6) . ?
C188 H188 0.9500 . ?
C188 C207 1.385(7) . ?
C189 H189 0.9500 . ?
C189 C217 1.393(7) . ?
C190 H190 0.9500 . ?
C190 C203 1.370(7) . ?
C191 H191 0.9500 . ?
C192 H192 0.9500 . ?
C192 C206 1.368(7) . ?
C193 H193 0.9500 . ?
C193 C200 1.369(7) . ?
C194 H194 0.9500 . ?
C195 H195 0.9500 . ?
C195 C203 1.380(6) . ?
C196 H196 0.9500 . ?
C196 C214 1.380(7) . ?
C197 H197 0.9500 . ?
C197 C205 1.377(8) . ?
C198 H198 0.9500 . ?
C198 C201 1.368(8) . ?
C198 C217 1.366(9) . ?
C199 H199 0.9500 . ?
C199 C210 1.373(9) . ?
C200 H200 0.9500 . ?
C201 H201 0.9500 . ?
C202 H202 0.9500 . ?
C202 C215 1.372(9) . ?
C203 H203 0.9500 . ?
C204 H204 0.9500 . ?
C204 C210 1.378(8) . ?
C205 H205 0.9500 . ?
C206 H206 0.9500 . ?
C206 C211 1.369(7) . ?
C207 H207 0.9500 . ?
C208 H208 0.9500 . ?
C208 C223 1.353(8) . ?
C209 H209 0.9500 . ?
C209 C219 1.386(8) . ?
C210 H210 0.9500 . ?
C211 H211 0.9500 . ?
C212 H212 0.9500 . ?
C212 C215 1.363(10) . ?
C213 H213 0.9500 . ?
C213 C221 1.381(7) . ?
C214 H214 0.9500 . ?
C214 C216 1.371(8) . ?
C215 H215 0.9500 . ?
C216 H216 0.9500 . ?
C217 H217 0.9500 . ?
C218 H218 0.9500 . ?
C218 C220 1.367(9) . ?
C218 C222 1.376(10) . ?
C219 H219 0.9500 . ?
C220 H220 0.9500 . ?
C221 H221 0.9500 . ?
C221 C223 1.369(8) . ?
C222 H222 0.9500 . ?
C223 H223 0.9500 . ?
C224 H22A 0.9900 . ?
C224 H22B 0.9900 . ?
C224 C225 1.430(10) . ?
C225 H22C 0.9800 . ?
C225 H22D 0.9800 . ?
C225 H22E 0.9800 . ?
O8 C238 1.262(11) . ?
N7 H7 0.8800 . ?
N7 C239 1.395(6) . ?
N10 H10 0.8800 . ?
N10 C238 1.389(9) . ?
N10 C240 1.410(8) . ?
N11 H11 0.8800 . ?
N11 C239 1.378(6) . ?
N11 C241 1.419(6) . ?
C226 C227 1.3900 . ?
C226 C231 1.3900 . ?
C227 H227 0.9500 . ?
C227 C228 1.3900 . ?
C228 H228 0.9500 . ?
C228 C229 1.3900 . ?
C229 H229 0.9500 . ?
C229 C230 1.3900 . ?
C230 H230 0.9500 . ?
C230 C231 1.3900 . ?
C231 H231 0.9500 . ?
C232 C233 1.3900 . ?
C232 C237 1.3900 . ?
C233 H233 0.9500 . ?
C233 C234 1.3900 . ?
C234 H234 0.9500 . ?
C234 C235 1.3900 . ?
C235 H235 0.9500 . ?
C235 C236 1.3900 . ?
C236 H236 0.9500 . ?
C236 C237 1.3900 . ?
C237 H237 0.9500 . ?
C240 H24A 0.9900 . ?
C240 H24B 0.9900 . ?
C240 C243 1.528(10) . ?
C241 H24C 0.9900 . ?
C241 H24D 0.9900 . ?
C241 C242 1.408(17) . ?
C242 H24E 0.9800 . ?
C242 H24F 0.9800 . ?
C242 H24G 0.9800 . ?
C243 H24H 0.9800 . ?
C243 H24I 0.9800 . ?
C243 H24J 0.9800 . ?
O15 C259 1.261(8) . ?
N15 H15 0.8800 . ?
N15 C250 1.405(8) . ?
N16 H16 0.8800 . ?
N16 C250 1.399(8) . ?
N16 C251 1.408(8) . ?
N17 H17 0.8800 . ?
N17 C259 1.382(8) . ?
N17 C260 1.419(7) . ?
C244 C245 1.3900 . ?
C244 C249 1.3900 . ?
C245 H245 0.9500 . ?
C245 C246 1.3900 . ?
C246 H246 0.9500 . ?
C246 C247 1.3900 . ?
C247 H247 0.9500 . ?
C247 C248 1.3900 . ?
C248 H248 0.9500 . ?
C248 C249 1.3900 . ?
C249 H249 0.9500 . ?
C251 H25A 0.9900 . ?
C251 H25B 0.9900 . ?
C251 C252 1.503(10) . ?
C252 H25C 0.9800 . ?
C252 H25D 0.9800 . ?
C252 H25E 0.9800 . ?
C253 C254 1.3900 . ?
C253 C258 1.3900 . ?
C254 H254 0.9500 . ?
C254 C255 1.3900 . ?
C255 H255 0.9500 . ?
C255 C256 1.3900 . ?
C256 H256 0.9500 . ?
C256 C257 1.3900 . ?
C257 H257 0.9500 . ?
C257 C258 1.3900 . ?
C258 H258 0.9500 . ?
C260 H26A 0.9900 . ?
C260 H26B 0.9900 . ?
C260 C261 1.486(9) . ?
C261 H26C 0.9800 . ?
C261 H26D 0.9800 . ?
C261 H26E 0.9800 . ?
O5 H5C 0.8400 . ?
O5 C262 1.393(10) . ?
C262 H26L 0.9800 . ?
C262 H26M 0.9800 . ?
C262 H26N 0.9800 . ?
O6 C263 1.149(5) . ?
O7 C263 1.251(5) . ?
C263 H263 0.9500 . ?
O10 H10A 0.8391 . ?
O10 C264 1.366(10) . ?
C264 H26O 0.9800 . ?
C264 H26P 0.9800 . ?
C264 H26Q 0.9800 . ?
C265 H26I 0.9799 . ?
C265 H26J 0.9800 . ?
C265 H26K 0.9797 . ?
C265 H26F 0.9804 . ?
C265 H26G 0.9801 . ?
C265 H26H 0.9797 . ?
C265 O16 1.424(9) . ?
C265 O11 1.385(8) . ?
O16 H16A 0.8049 . ?
O11 H11F 0.8400 . ?
O12 C266 1.205(6) . ?
O17 C266 1.115(8) . ?
C266 H266 0.9500 . ?
O20 H20A 0.8704 . ?
O20 H20B 0.8699 . ?
O13 H13A 0.8699 . ?
O13 H13B 0.8702 . ?
O18 C267 1.40(2) . ?
O19 C267 1.15(2) . ?
C267 H267 0.9500 . ?

loop_
_geom_torsion_atom_site_label_1
_geom_torsion_atom_site_label_2
_geom_torsion_atom_site_label_3
_geom_torsion_atom_site_label_4
_geom_torsion
_geom_torsion_site_symmetry_1
_geom_torsion_site_symmetry_2
_geom_torsion_site_symmetry_3
_geom_torsion_site_symmetry_4
_geom_torsion_publ_flag
Cu1 P1 C2 C6 39.5(3) . . . . ?
Cu1 P1 C2 C23 -141.6(3) . . . . ?
Cu1 P1 C20 C50 40.0(4) . . . . ?
Cu1 P1 C20 C56 -140.2(4) . . . . ?
Cu1 P1 C79 C81 -162.9(10) . . . . ?
Cu1 P1 C79 C84 17.8(15) . . . . ?
Cu1 P1 C127 C128 32.2(5) . . . . ?
Cu1 P1 C127 C132 -144.5(4) . . . . ?
Cu1 C1 C9 Cu5 -27.6(4) . . . . ?
Cu1 C1 C9 C17 149.2(9) . . . . ?
Cu1 C3 C16 Cu3 -20.2(5) . . . . ?
Cu1 C3 C16 C80 -177(3) . . . . ?
Cu1 C3 C16 C121 135.3(16) . . . . ?
Cu1 C10 C11 Cu4 -27.6(4) . . . . ?
Cu1 C10 C11 C13 156.3(10) . . . . ?
Cu3 P3 C66 C65 150.6(3) . . . . ?
Cu3 P3 C66 C67 -32.7(4) . . . . ?
Cu3 P3 C73 C74 -96.9(6) . . . . ?
Cu3 P3 C73 C78 75.5(5) . . . . ?
Cu3 P3 C95 C94 -32.4(4) . . . . ?
Cu3 P3 C95 C96 151.1(3) . . . . ?
Cu3 P3 C100 C101 -129.1(5) . . . . ?
Cu3 P3 C100 C105 57.9(6) . . . . ?
Cu3 P3 C106 C107 -59.4(4) . . . . ?
Cu3 P3 C106 C111 115.4(4) . . . . ?
Cu3 P3 C271 C270 129.6(9) . . . . ?
Cu3 P3 C271 C272 -52.9(7) . . . . ?
Cu3 C3 C16 C80 -157(3) . . . . ?
Cu3 C3 C16 C121 155.5(17) . . . . ?
Cu3 C10 C11 Cu4 142.9(4) . . . . ?
Cu3 C10 C11 C13 -33.2(15) . . . . ?
Cu3 C16 C80 C83 -60.6(14) . . . . ?
Cu3 C16 C80 C87 120.7(11) . . . . ?
Cu3 C16 C121 C122 98.7(7) . . . . ?
Cu3 C16 C121 C126 -79.8(6) . . . . ?
Cu4 P6 C8 C12 120.7(3) . . . . ?
Cu4 P6 C8 C33 -56.1(3) . . . . ?
Cu4 P6 C14 C24 -30.8(3) . . . . ?
Cu4 P6 C14 C39 150.4(3) . . . . ?
Cu4 P6 C116 C115 -61.5(6) . . . . ?
Cu4 P6 C116 C117 119.6(5) . . . . ?
Cu4 P6 C137 C136 -58.5(7) . . . . ?
Cu4 P6 C137 C138 116.1(6) . . . . ?
Cu4 C1 C9 Cu5 146.2(4) . . . . ?
Cu4 C1 C9 C17 -36.9(14) . . . . ?
Cu4 C10 C11 C13 -176.1(12) . . . . ?
Cu4 C11 C13 C21 -70.0(5) . . . . ?
Cu4 C11 C13 C36 112.1(4) . . . . ?
Cu5 P2 C4 C25 -147.4(3) . . . . ?
Cu5 P2 C4 C53 32.9(4) . . . . ?
Cu5 P2 C7 C5 42.7(3) . . . . ?
Cu5 P2 C7 C18 -140.2(3) . . . . ?
Cu5 P2 C15 C32 -126.6(3) . . . . ?
Cu5 P2 C15 C35 52.4(3) . . . . ?
Cu5 C1 C9 C17 176.9(12) . . . . ?
Cu5 C3 C16 Cu3 144.5(4) . . . . ?
Cu5 C3 C16 C80 -13(3) . . . . ?
Cu5 C3 C16 C121 -59.9(19) . . . . ?
Cu5 C9 C17 C19 -64.7(4) . . . . ?
Cu5 C9 C17 C22 114.7(3) . . . . ?
P1 C2 C6 C40 178.8(3) . . . . ?
P1 C2 C23 C45 -179.0(3) . . . . ?
P1 C20 C50 C55 -179.0(4) . . . . ?
P1 C20 C56 C63 -179.7(5) . . . . ?
P1 C79 C81 C82 177.9(10) . . . . ?
P1 C79 C84 C88 179.8(10) . . . . ?
P1 C127 C128 C129 -176.8(6) . . . . ?
P1 C127 C132 C131 176.6(6) . . . . ?
P2 C4 C25 C26 -177.3(3) . . . . ?
P2 C4 C53 C54 177.3(4) . . . . ?
P2 C7 C18 C44 -176.4(3) . . . . ?
P2 C15 C32 C59 179.7(4) . . . . ?
P2 C15 C35 C52 -179.7(3) . . . . ?
P3 C66 C67 C68 -176.7(4) . . . . ?
P3 C73 C74 C75 172.1(7) . . . . ?
P3 C73 C78 C77 -172.7(7) . . . . ?
P3 C95 C96 C97 176.4(5) . . . . ?
P3 C100 C101 C102 -172.8(8) . . . . ?
P3 C100 C105 C104 173.2(8) . . . . ?
P3 C106 C107 C108 175.0(5) . . . . ?
P3 C106 C111 C110 -174.7(5) . . . . ?
P3 C271 C272 C273 -177.6(10) . . . . ?
P6 C8 C12 C47 -176.7(3) . . . . ?
P6 C8 C33 C48 177.7(4) . . . . ?
P6 C14 C24 C38 -177.6(3) . . . . ?
P6 C14 C39 C51 178.2(4) . . . . ?
P6 C116 C117 C112 178.9(9) . . . . ?
P6 C137 C138 C133 -174.3(11) . . . . ?
N2 C21 C42 C60 -178.4(4) . . . . ?
N3 C19 C34 C43 178.9(4) . . . . ?
C1 C9 C17 C19 119.0(11) . . . . ?
C1 C9 C17 C22 -61.6(12) . . . . ?
C2 P1 C20 C50 -84.7(4) . . . . ?
C2 P1 C20 C56 95.2(4) . . . . ?
C2 P1 C79 C81 -40.1(12) . . . . ?
C2 P1 C79 C84 140.6(12) . . . . ?
C2 P1 C127 C128 156.9(4) . . . . ?
C2 P1 C127 C132 -19.7(5) . . . . ?
C2 C6 C40 C49 0.0(6) . . . . ?
C2 C23 C45 C49 0.7(7) . . . . ?
C3 C16 C80 C83 93(3) . . . . ?
C3 C16 C80 C87 -86(3) . . . . ?
C3 C16 C121 C122 -53(2) . . . . ?
C3 C16 C121 C126 128.6(15) . . . . ?
C4 P2 C7 C5 -89.4(3) . . . . ?
C4 P2 C7 C18 87.6(3) . . . . ?
C4 P2 C15 C32 5.8(4) . . . . ?
C4 P2 C15 C35 -175.2(3) . . . . ?
C4 C25 C26 C29 -0.6(6) . . . . ?
C4 C53 C54 C29 0.5(9) . . . . ?
C5 C7 C18 C44 0.6(6) . . . . ?
C5 C28 C31 C44 0.3(7) . . . . ?
C6 C2 C23 C45 -0.1(6) . . . . ?
C6 C40 C49 C45 0.6(7) . . . . ?
C7 P2 C4 C25 -21.1(3) . . . . ?
C7 P2 C4 C53 159.2(4) . . . . ?
C7 P2 C15 C32 112.8(3) . . . . ?
C7 P2 C15 C35 -68.2(3) . . . . ?
C7 C5 C28 C31 0.7(6) . . . . ?
C7 C18 C44 C31 0.4(7) . . . . ?
C8 P6 C14 C24 90.4(3) . . . . ?
C8 P6 C14 C39 -88.3(3) . . . . ?
C8 P6 C116 C115 175.4(5) . . . . ?
C8 P6 C116 C117 -3.5(6) . . . . ?
C8 P6 C137 C136 172.4(4) . . . . ?
C8 P6 C137 C138 -13.0(9) . . . . ?
C8 C12 C47 C30 -0.5(6) . . . . ?
C8 C33 C48 C30 -1.1(7) . . . . ?
C9 C17 C19 N3 0.1(5) . . . . ?
C9 C17 C19 C34 178.2(3) . . . . ?
C9 C17 C22 C37 -178.9(4) . . . . ?
C10 C11 C13 C21 105.4(12) . . . . ?
C10 C11 C13 C36 -72.5(13) . . . . ?
C11 C13 C21 N2 0.8(5) . . . . ?
C11 C13 C21 C42 -176.7(4) . . . . ?
C11 C13 C36 C58 176.7(4) . . . . ?
C12 C8 C33 C48 0.9(6) . . . . ?
C13 C21 C42 C60 -1.1(6) . . . . ?
C13 C36 C58 C60 1.0(7) . . . . ?
C14 P6 C8 C12 -0.5(3) . . . . ?
C14 P6 C8 C33 -177.2(3) . . . . ?
C14 P6 C116 C115 65.2(6) . . . . ?
C14 P6 C116 C117 -113.7(5) . . . . ?
C14 P6 C137 C136 62.4(6) . . . . ?
C14 P6 C137 C138 -123.0(7) . . . . ?
C14 C24 C38 C46 -0.9(7) . . . . ?
C14 C39 C51 C46 -0.2(8) . . . . ?
C15 P2 C4 C25 86.6(3) . . . . ?
C15 P2 C4 C53 -93.0(4) . . . . ?
C15 P2 C7 C5 162.5(3) . . . . ?
C15 P2 C7 C18 -20.5(4) . . . . ?
C15 C32 C59 C57 -0.5(8) . . . . ?
C15 C35 C52 C57 0.2(7) . . . . ?
C16 C80 C83 N8 -6(2) . . . . ?
C16 C80 C83 C89 176.9(14) . . . . ?
C16 C80 C87 C90 -176.4(11) . . . . ?
C16 C121 C122 C123 -178.4(9) . . . . ?
C16 C121 C126 N14 0.0(9) . . . . ?
C16 C121 C126 C125 178.5(9) . . . . ?
C17 C19 C34 C43 1.0(6) . . . . ?
C17 C22 C37 C43 0.3(7) . . . . ?
C19 N3 C41 O3 0.8(7) . . . . ?
C19 N3 C41 N6 179.7(4) . . . . ?
C19 C17 C22 C37 0.6(6) . . . . ?
C19 C34 C43 C37 -0.1(7) . . . . ?
C20 P1 C2 C6 165.5(3) . . . . ?
C20 P1 C2 C23 -15.6(3) . . . . ?
C20 P1 C79 C81 66.8(12) . . . . ?
C20 P1 C79 C84 -112.5(12) . . . . ?
C20 P1 C127 C128 -94.5(4) . . . . ?
C20 P1 C127 C132 88.8(5) . . . . ?
C20 C50 C55 C61 0.9(8) . . . . ?
C20 C56 C63 C61 -3.5(10) . . . . ?
C21 N2 C27 O2 -1.0(7) . . . . ?
C21 N2 C27 N4 -179.5(4) . . . . ?
C21 C13 C36 C58 -1.2(6) . . . . ?
C21 C42 C60 C58 0.9(7) . . . . ?
C22 C17 C19 N3 -179.3(3) . . . . ?
C22 C17 C19 C34 -1.2(5) . . . . ?
C22 C37 C43 C34 -0.5(7) . . . . ?
C23 C2 C6 C40 -0.2(5) . . . . ?
C23 C45 C49 C40 -0.9(7) . . . . ?
C24 C14 C39 C51 -0.6(6) . . . . ?
C24 C38 C46 C51 0.1(8) . . . . ?
C25 C4 C53 C54 -2.4(7) . . . . ?
C25 C26 C29 C54 -1.3(7) . . . . ?
C26 C29 C54 C53 1.4(9) . . . . ?
C27 N2 C21 C13 159.5(4) . . . . ?
C27 N2 C21 C42 -23.2(6) . . . . ?
C27 N4 C71 C72 -175.1(5) . . . . ?
C28 C5 C7 P2 176.0(3) . . . . ?
C28 C5 C7 C18 -1.2(6) . . . . ?
C28 C31 C44 C18 -0.9(7) . . . . ?
C32 C15 C35 C52 -0.6(6) . . . . ?
C33 C8 C12 C47 -0.1(5) . . . . ?
C35 C15 C32 C59 0.8(6) . . . . ?
C35 C52 C57 C59 0.1(8) . . . . ?
C36 C13 C21 N2 178.7(4) . . . . ?
C36 C13 C21 C42 1.2(6) . . . . ?
C36 C58 C60 C42 -0.8(8) . . . . ?
C38 C46 C51 C39 0.5(8) . . . . ?
C39 C14 C24 C38 1.2(6) . . . . ?
C41 N3 C19 C17 -171.9(4) . . . . ?
C41 N3 C19 C34 10.1(7) . . . . ?
C41 N6 C62 C64 175.8(6) . . . . ?
C47 C30 C48 C33 0.6(7) . . . . ?
C48 C30 C47 C12 0.3(7) . . . . ?
C50 C20 C56 C63 0.1(8) . . . . ?
C50 C55 C61 C63 -4.3(9) . . . . ?
C52 C57 C59 C32 0.0(8) . . . . ?
C53 C4 C25 C26 2.4(6) . . . . ?
C55 C61 C63 C56 5.5(10) . . . . ?
C56 C20 C50 C55 1.1(7) . . . . ?
C62 N6 C41 O3 -3.6(8) . . . . ?
C62 N6 C41 N3 177.5(5) . . . . ?
C71 N4 C27 O2 -8.4(8) . . . . ?
C71 N4 C27 N2 170.1(5) . . . . ?
N8 C83 C89 C91 -177.2(17) . . . . ?
C65 C66 C67 C68 0.0 . . . . ?
C66 P3 C73 C74 26.4(7) . . . . ?
C66 P3 C73 C78 -161.2(5) . . . . ?
C66 P3 C95 C94 -167.5(3) . . . . ?
C66 P3 C95 C96 16.0(4) . . . . ?
C66 P3 C100 C101 103.9(6) . . . . ?
C66 P3 C100 C105 -69.1(6) . . . . ?
C66 P3 C106 C107 63.4(4) . . . . ?
C66 P3 C106 C111 -121.8(4) . . . . ?
C66 P3 C271 C270 -43(6) . . . . ?
C66 P3 C271 C272 134(7) . . . . ?
C66 C65 C70 C69 0.0 . . . . ?
C66 C67 C68 C69 0.0 . . . . ?
C67 C68 C69 C70 0.0 . . . . ?
C68 C69 C70 C65 0.0 . . . . ?
C70 C65 C66 P3 176.6(4) . . . . ?
C70 C65 C66 C67 0.0 . . . . ?
C73 P3 C66 C65 35.1(5) . . . . ?
C73 P3 C66 C67 -148.2(4) . . . . ?
C73 P3 C95 C94 82.1(5) . . . . ?
C73 P3 C95 C96 -94.4(4) . . . . ?
C73 P3 C100 C101 -6.0(7) . . . . ?
C73 P3 C100 C105 -179.0(6) . . . . ?
C73 P3 C106 C107 -120(12) . . . . ?
C73 P3 C106 C111 55(11) . . . . ?
C73 P3 C271 C270 15.4(11) . . . . ?
C73 P3 C271 C272 -167.2(7) . . . . ?
C73 C74 C75 C76 0.0 . . . . ?
C74 C73 C78 C77 0.0 . . . . ?
C74 C75 C76 C77 0.0 . . . . ?
C75 C76 C77 C78 0.0 . . . . ?
C76 C77 C78 C73 0.0 . . . . ?
C78 C73 C74 C75 0.0 . . . . ?
C79 P1 C2 C6 -85.8(6) . . . . ?
C79 P1 C2 C23 93.2(6) . . . . ?
C79 P1 C20 C50 171.2(6) . . . . ?
C79 P1 C20 C56 -9.0(7) . . . . ?
C79 P1 C127 C128 162(8) . . . . ?
C79 P1 C127 C132 -15(7) . . . . ?
C79 C81 C82 C86 2.1(18) . . . . ?
C79 C84 C88 C86 2.5(18) . . . . ?
C80 C16 C121 C122 -171(5) . . . . ?
C80 C16 C121 C126 10(4) . . . . ?
C80 C83 C89 C91 0.3(18) . . . . ?
C80 C87 C90 C91 -1.0(19) . . . . ?
C81 C79 C84 C88 0.4(19) . . . . ?
C81 C82 C86 C88 1.0(18) . . . . ?
C82 C86 C88 C84 -3.2(17) . . . . ?
C83 N8 C85 O9 -4(4) . . . . ?
C83 N8 C85 N12 -179.9(19) . . . . ?
C83 C80 C87 C90 4.8(18) . . . . ?
C83 C89 C91 C90 4(2) . . . . ?
C84 C79 C81 C82 -2.8(17) . . . . ?
C85 N8 C83 C80 175.6(18) . . . . ?
C85 N8 C83 C89 -7(3) . . . . ?
C85 N12 C98 C99 -124(2) . . . . ?
C87 C80 C83 N8 173.1(17) . . . . ?
C87 C80 C83 C89 -4.5(17) . . . . ?
C87 C90 C91 C89 -3(2) . . . . ?
C92 C93 C94 C95 0.0 . . . . ?
C93 C92 C97 C96 0.0 . . . . ?
C93 C94 C95 P3 -176.6(4) . . . . ?
C93 C94 C95 C96 0.0 . . . . ?
C94 C95 C96 C97 0.0 . . . . ?
C95 P3 C66 C65 -70.4(4) . . . . ?
C95 P3 C66 C67 106.3(4) . . . . ?
C95 P3 C73 C74 134.5(6) . . . . ?
C95 P3 C73 C78 -53.1(5) . . . . ?
C95 P3 C100 C101 -41(2) . . . . ?
C95 P3 C100 C105 146(3) . . . . ?
C95 P3 C106 C107 171.1(4) . . . . ?
C95 P3 C106 C111 -14.0(5) . . . . ?
C95 P3 C271 C270 -92.7(10) . . . . ?
C95 P3 C271 C272 84.7(7) . . . . ?
C95 C96 C97 C92 0.0 . . . . ?
C97 C92 C93 C94 0.0 . . . . ?
C98 N12 C85 O9 4(3) . . . . ?
C98 N12 C85 N8 180(2) . . . . ?
C100 P3 C66 C65 -76.5(5) . . . . ?
C100 P3 C66 C67 100.2(4) . . . . ?
C100 P3 C73 C74 128.3(6) . . . . ?
C100 P3 C73 C78 -59.2(6) . . . . ?
C100 P3 C95 C94 -132(2) . . . . ?
C100 P3 C95 C96 52(2) . . . . ?
C100 P3 C106 C107 164.7(5) . . . . ?
C100 P3 C106 C111 -20.5(6) . . . . ?
C100 P3 C271 C270 -98.3(10) . . . . ?
C100 P3 C271 C272 79.2(7) . . . . ?
C100 C101 C102 C103 0.0 . . . . ?
C101 C100 C105 C104 0.0 . . . . ?
C101 C102 C103 C104 0.0 . . . . ?
C102 C103 C104 C105 0.0 . . . . ?
C103 C104 C105 C100 0.0 . . . . ?
C105 C100 C101 C102 0.0 . . . . ?
C106 P3 C66 C65 35.3(4) . . . . ?
C106 P3 C66 C67 -148.1(4) . . . . ?
C106 P3 C73 C74 23(11) . . . . ?
C106 P3 C73 C78 -164(12) . . . . ?
C106 P3 C95 C94 84.0(4) . . . . ?
C106 P3 C95 C96 -92.5(4) . . . . ?
C106 P3 C100 C101 -3.9(7) . . . . ?
C106 P3 C100 C105 -176.9(5) . . . . ?
C106 P3 C271 C270 15.3(11) . . . . ?
C106 P3 C271 C272 -167.3(6) . . . . ?
C106 C107 C108 C109 0.0 . . . . ?
C107 C106 C111 C110 0.0 . . . . ?
C107 C108 C109 C110 0.0 . . . . ?
C108 C109 C110 C111 0.0 . . . . ?
C109 C110 C111 C106 0.0 . . . . ?
C111 C106 C107 C108 0.0 . . . . ?
C112 C113 C114 C115 0.0 . . . . ?
C113 C112 C117 C116 0.0 . . . . ?
C113 C114 C115 C116 0.0 . . . . ?
C114 C115 C116 P6 -178.9(9) . . . . ?
C114 C115 C116 C117 0.0 . . . . ?
C115 C116 C117 C112 0.0 . . . . ?
C116 P6 C8 C12 -112.4(5) . . . . ?
C116 P6 C8 C33 70.9(5) . . . . ?
C116 P6 C14 C24 -161.1(4) . . . . ?
C116 P6 C14 C39 20.1(5) . . . . ?
C116 P6 C137 C136 -153(6) . . . . ?
C116 P6 C137 C138 21(5) . . . . ?
C117 C112 C113 C114 0.0 . . . . ?
C119 N13 C120 O14 -8(3) . . . . ?
C119 N13 C120 N14 177.7(17) . . . . ?
C120 N13 C119 C118 -125.7(19) . . . . ?
C120 N14 C126 C121 161.6(12) . . . . ?
C120 N14 C126 C125 -16.8(19) . . . . ?
C121 C16 C80 C83 -160(5) . . . . ?
C121 C16 C80 C87 22(4) . . . . ?
C121 C122 C123 C124 0.0 . . . . ?
C122 C121 C126 N14 -178.5(11) . . . . ?
C122 C121 C126 C125 0.0 . . . . ?
C122 C123 C124 C125 0.0 . . . . ?
C123 C124 C125 C126 0.0 . . . . ?
C124 C125 C126 N14 178.3(12) . . . . ?
C124 C125 C126 C121 0.0 . . . . ?
C126 N14 C120 O14 7(2) . . . . ?
C126 N14 C120 N13 -178.7(13) . . . . ?
C126 C121 C122 C123 0.0 . . . . ?
C127 P1 C2 C6 -85.3(4) . . . . ?
C127 P1 C2 C23 93.6(4) . . . . ?
C127 P1 C20 C50 165.4(4) . . . . ?
C127 P1 C20 C56 -14.7(5) . . . . ?
C127 P1 C79 C81 144(8) . . . . ?
C127 P1 C79 C84 -35(7) . . . . ?
C127 C128 C129 C130 0.0 . . . . ?
C128 C127 C132 C131 0.0 . . . . ?
C128 C129 C130 C131 0.0 . . . . ?
C129 C130 C131 C132 0.0 . . . . ?
C130 C131 C132 C127 0.0 . . . . ?
C132 C127 C128 C129 0.0 . . . . ?
C268 C269 C270 C271 0.0 . . . . ?
C269 C268 C273 C272 0.0 . . . . ?
C269 C270 C271 P3 177.3(11) . . . . ?
C269 C270 C271 C272 0.0 . . . . ?
C270 C271 C272 C273 0.0 . . . . ?
C271 P3 C66 C65 158(7) . . . . ?
C271 P3 C66 C67 -25(7) . . . . ?
C271 P3 C73 C74 21.7(8) . . . . ?
C271 P3 C73 C78 -165.9(7) . . . . ?
C271 P3 C95 C94 -163.3(6) . . . . ?
C271 P3 C95 C96 20.2(6) . . . . ?
C271 P3 C100 C101 108.3(8) . . . . ?
C271 P3 C100 C105 -64.7(7) . . . . ?
C271 P3 C106 C107 58.7(6) . . . . ?
C271 P3 C106 C111 -126.5(6) . . . . ?
C271 C272 C273 C268 0.0 . . . . ?
C273 C268 C269 C270 0.0 . . . . ?
C133 C134 C135 C136 0.0 . . . . ?
C134 C133 C138 C137 0.0 . . . . ?
C134 C135 C136 C137 0.0 . . . . ?
C135 C136 C137 P6 174.8(10) . . . . ?
C135 C136 C137 C138 0.0 . . . . ?
C136 C137 C138 C133 0.0 . . . . ?
C137 P6 C8 C12 -107.3(6) . . . . ?
C137 P6 C8 C33 76.0(7) . . . . ?
C137 P6 C14 C24 -155.8(5) . . . . ?
C137 P6 C14 C39 25.5(5) . . . . ?
C137 P6 C116 C115 29(5) . . . . ?
C137 P6 C116 C117 -150(6) . . . . ?
C138 C133 C134 C135 0.0 . . . . ?
Cu2 P4 C143 C166 21.1(3) . . . . ?
Cu2 P4 C143 C169 -159.6(3) . . . . ?
Cu2 P4 C145 C160 -146.2(3) . . . . ?
Cu2 P4 C145 C172 34.2(3) . . . . ?
Cu2 P4 C154 C161 48.0(4) . . . . ?
Cu2 P4 C154 C185 -135.1(4) . . . . ?
Cu2 C139 C141 Cu6 27.7(4) . . . . ?
Cu2 C139 C141 C151 -170.4(9) . . . . ?
Cu2 C140 C142 Cu7 23.7(4) . . . . ?
Cu2 C140 C142 C148 -178.8(11) . . . . ?
Cu6 P8 C159 C188 97.4(4) . . . . ?
Cu6 P8 C159 C194 -78.5(4) . . . . ?
Cu6 P8 C226 C227 31.3(6) . . . . ?
Cu6 P8 C226 C231 -150.6(7) . . . . ?
Cu6 P8 C232 C233 -169.1(4) . . . . ?
Cu6 P8 C232 C237 14.2(6) . . . . ?
Cu6 P8 C244 C245 131.8(4) . . . . ?
Cu6 P8 C244 C249 -45.8(4) . . . . ?
Cu6 P8 C253 C254 -2.7(3) . . . . ?
Cu6 P8 C253 C258 177.9(3) . . . . ?
Cu6 C139 C141 C151 161.8(12) . . . . ?
Cu6 C141 C151 C163 -83.3(4) . . . . ?
Cu6 C141 C151 C171 97.4(4) . . . . ?
Cu7 P5 C144 C158 -151.4(3) . . . . ?
Cu7 P5 C144 C182 23.8(4) . . . . ?
Cu7 P5 C149 C180 53.8(3) . . . . ?
Cu7 P5 C149 C183 -127.1(3) . . . . ?
Cu7 P5 C167 C168 -145.5(4) . . . . ?
Cu7 P5 C167 C184 36.0(4) . . . . ?
Cu7 C139 C141 Cu6 -143.7(5) . . . . ?
Cu7 C139 C141 C151 18.2(16) . . . . ?
Cu7 C140 C142 C148 157.5(14) . . . . ?
Cu7 C142 C148 C147 91.7(4) . . . . ?
Cu7 C142 C148 C156 -88.5(4) . . . . ?
Cu8 P7 C146 C173 77.7(3) . . . . ?
Cu8 P7 C146 C189 -99.3(4) . . . . ?
Cu8 P7 C150 C157 -163.3(3) . . . . ?
Cu8 P7 C150 C162 15.1(4) . . . . ?
Cu8 P7 C170 C165 17.3(4) . . . . ?
Cu8 P7 C170 C213 -165.1(4) . . . . ?
Cu8 C140 C142 Cu7 -141.9(3) . . . . ?
Cu8 C140 C142 C148 15.6(17) . . . . ?
Cu8 C152 C153 Cu2 29.4(4) . . . . ?
Cu8 C152 C153 Cu6 -148.9(4) . . . . ?
Cu8 C152 C164 C179 92.8(4) . . . . ?
Cu8 C152 C164 C186 -87.7(4) . . . . ?
P4 C143 C166 C195 177.7(3) . . . . ?
P4 C143 C169 C190 -176.9(4) . . . . ?
P4 C145 C160 C175 -177.7(4) . . . . ?
P4 C145 C172 C200 177.8(4) . . . . ?
P4 C154 C161 C196 173.9(4) . . . . ?
P4 C154 C185 C216 -174.2(5) . . . . ?
P5 C144 C158 C181 176.7(4) . . . . ?
P5 C144 C182 C219 -178.3(4) . . . . ?
P5 C149 C180 C204 177.9(4) . . . . ?
P5 C149 C183 C199 -177.3(3) . . . . ?
P5 C167 C168 C222 -179.2(4) . . . . ?
P5 C167 C184 C220 179.2(4) . . . . ?
P7 C146 C173 C201 -177.6(3) . . . . ?
P7 C146 C189 C217 177.3(4) . . . . ?
P7 C150 C157 C178 179.2(3) . . . . ?
P7 C150 C162 C205 -179.7(4) . . . . ?
P7 C170 C213 C221 -176.3(5) . . . . ?
P8 C159 C188 C207 -175.4(4) . . . . ?
P8 C159 C194 C187 175.5(4) . . . . ?
P8 C226 C227 C228 178.2(8) . . . . ?
P8 C226 C231 C230 -178.0(10) . . . . ?
P8 C232 C233 C234 -176.7(7) . . . . ?
P8 C232 C237 C236 176.9(7) . . . . ?
P8 C244 C245 C246 -177.5(6) . . . . ?
P8 C244 C249 C248 177.7(5) . . . . ?
P8 C253 C254 C255 -179.4(4) . . . . ?
P8 C253 C258 C257 179.4(4) . . . . ?
N1 C147 C148 C142 1.9(5) . . . . ?
N1 C147 C148 C156 -177.9(4) . . . . ?
N1 C147 C176 C191 179.7(4) . . . . ?
N5 C179 C212 C215 -178.5(5) . . . . ?
C139 C141 C151 C163 117.8(12) . . . . ?
C139 C141 C151 C171 -61.5(13) . . . . ?
C140 C142 C148 C147 -62.9(15) . . . . ?
C140 C142 C148 C156 116.9(14) . . . . ?
C141 C151 C163 C192 179.8(4) . . . . ?
C141 C151 C171 C211 179.4(5) . . . . ?
C141 C151 C171 N7 8.1(7) . . . . ?
C141 C151 C171 N15 -21.5(9) . . . . ?
C142 C148 C156 C177 178.5(4) . . . . ?
C143 P4 C145 C160 85.0(3) . . . . ?
C143 P4 C145 C172 -94.6(3) . . . . ?
C143 P4 C154 C161 176.1(3) . . . . ?
C143 P4 C154 C185 -7.0(4) . . . . ?
C143 C166 C195 C203 0.1(7) . . . . ?
C143 C169 C190 C203 -1.7(8) . . . . ?
C144 P5 C149 C180 -72.6(3) . . . . ?
C144 P5 C149 C183 106.6(3) . . . . ?
C144 P5 C167 C168 -20.4(4) . . . . ?
C144 P5 C167 C184 161.1(3) . . . . ?
C144 C158 C181 C209 0.3(8) . . . . ?
C144 C182 C219 C209 2.2(8) . . . . ?
C145 P4 C143 C166 149.0(3) . . . . ?
C145 P4 C143 C169 -31.6(4) . . . . ?
C145 P4 C154 C161 -76.3(3) . . . . ?
C145 P4 C154 C185 100.6(4) . . . . ?
C145 C160 C175 C193 -0.5(8) . . . . ?
C145 C172 C200 C193 0.3(8) . . . . ?
C146 P7 C150 C157 -34.6(4) . . . . ?
C146 P7 C150 C162 143.8(3) . . . . ?
C146 P7 C170 C165 -105.3(4) . . . . ?
C146 P7 C170 C213 72.3(5) . . . . ?
C146 C173 C201 C198 0.2(7) . . . . ?
C146 C189 C217 C198 0.1(8) . . . . ?
C147 N1 C155 O4 5.8(8) . . . . ?
C147 N1 C155 N9 -173.3(5) . . . . ?
C147 C148 C156 C177 -1.7(6) . . . . ?
C147 C176 C191 C177 -2.0(8) . . . . ?
C148 C147 C176 C191 -0.4(7) . . . . ?
C148 C156 C177 C191 -0.6(7) . . . . ?
C149 P5 C144 C158 -22.7(4) . . . . ?
C149 P5 C144 C182 152.4(3) . . . . ?
C149 P5 C167 C168 87.7(4) . . . . ?
C149 P5 C167 C184 -90.8(3) . . . . ?
C149 C180 C204 C210 -0.4(7) . . . . ?
C149 C183 C199 C210 -0.7(7) . . . . ?
C150 P7 C146 C173 -53.5(3) . . . . ?
C150 P7 C146 C189 129.5(4) . . . . ?
C150 P7 C170 C165 147.6(3) . . . . ?
C150 P7 C170 C213 -34.8(5) . . . . ?
C150 C157 C178 C197 0.4(6) . . . . ?
C150 C162 C205 C197 0.5(8) . . . . ?
C151 C163 C192 C206 0.2(7) . . . . ?
C151 C171 C211 C206 1.3(9) . . . . ?
C151 C171 N7 C239 -169.8(6) . . . . ?
C151 C171 N15 C250 -175.1(15) . . . . ?
C152 C164 C179 N5 -1.9(6) . . . . ?
C152 C164 C179 C212 180.0(4) . . . . ?
C152 C164 C186 C202 -179.6(4) . . . . ?
C153 C152 C164 C179 -79.8(17) . . . . ?
C153 C152 C164 C186 99.7(17) . . . . ?
C154 P4 C143 C166 -105.4(3) . . . . ?
C154 P4 C143 C169 74.0(4) . . . . ?
C154 P4 C145 C160 -22.7(4) . . . . ?
C154 P4 C145 C172 157.8(3) . . . . ?
C154 C161 C196 C214 1.0(8) . . . . ?
C154 C185 C216 C214 0.0(11) . . . . ?
C155 N1 C147 C148 152.6(4) . . . . ?
C155 N1 C147 C176 -27.6(7) . . . . ?
C155 N9 C224 C225 111.7(8) . . . . ?
C156 C177 C191 C176 2.5(8) . . . . ?
C157 C150 C162 C205 -1.3(7) . . . . ?
C157 C178 C197 C205 -1.2(8) . . . . ?
C158 C144 C182 C219 -2.8(7) . . . . ?
C158 C181 C209 C219 -1.0(8) . . . . ?
C159 P8 C226 C227 -93.9(6) . . . . ?
C159 P8 C226 C231 84.1(7) . . . . ?
C159 P8 C232 C233 -43.8(5) . . . . ?
C159 P8 C232 C237 139.5(5) . . . . ?
C159 P8 C244 C245 -98.6(4) . . . . ?
C159 P8 C244 C249 83.9(4) . . . . ?
C159 P8 C253 C254 -126.0(3) . . . . ?
C159 P8 C253 C258 54.6(3) . . . . ?
C159 C188 C207 C174 -1.0(8) . . . . ?
C160 C145 C172 C200 -1.7(6) . . . . ?
C160 C175 C193 C200 -1.0(9) . . . . ?
C161 C154 C185 C216 2.6(8) . . . . ?
C161 C196 C214 C216 1.7(10) . . . . ?
C162 C150 C157 C178 0.9(6) . . . . ?
C163 C151 C171 C211 0.1(7) . . . . ?
C163 C151 C171 N7 -171.2(5) . . . . ?
C163 C151 C171 N15 159.2(8) . . . . ?
C163 C192 C206 C211 1.2(8) . . . . ?
C164 C152 C153 Cu2 -157.2(14) . . . . ?
C164 C152 C153 Cu6 25(2) . . . . ?
C164 C152 C153 Cu8 173.4(17) . . . . ?
C164 C179 C212 C215 -0.5(8) . . . . ?
C164 C186 C202 C215 -0.2(7) . . . . ?
C165 C170 C213 C221 1.2(9) . . . . ?
C165 C208 C223 C221 1.3(10) . . . . ?
C166 C143 C169 C190 2.5(7) . . . . ?
C166 C195 C203 C190 0.7(8) . . . . ?
C167 P5 C144 C158 84.9(4) . . . . ?
C167 P5 C144 C182 -99.9(4) . . . . ?
C167 P5 C149 C180 176.6(3) . . . . ?
C167 P5 C149 C183 -4.2(4) . . . . ?
C167 C168 C222 C218 0.0(9) . . . . ?
C167 C184 C220 C218 0.1(8) . . . . ?
C168 C167 C184 C220 0.7(7) . . . . ?
C169 C143 C166 C195 -1.7(6) . . . . ?
C169 C190 C203 C195 0.0(9) . . . . ?
C170 P7 C146 C173 -164.7(3) . . . . ?
C170 P7 C146 C189 18.3(4) . . . . ?
C170 P7 C150 C157 73.1(3) . . . . ?
C170 P7 C150 C162 -108.5(3) . . . . ?
C170 C165 C208 C223 0.0(8) . . . . ?
C170 C213 C221 C223 0.0(11) . . . . ?
C171 C151 C163 C192 -0.9(6) . . . . ?
C171 N7 C239 O1 0.3(12) . . . . ?
C171 N7 C239 N11 -176.4(7) . . . . ?
C171 N15 C250 O1 -8(3) . . . . ?
C171 N15 C250 N16 -171.9(16) . . . . ?
C172 C145 C160 C175 1.8(6) . . . . ?
C173 C146 C189 C217 0.3(7) . . . . ?
C174 C187 C194 C159 1.2(8) . . . . ?
C175 C193 C200 C172 1.1(9) . . . . ?
C176 C147 C148 C142 -178.0(4) . . . . ?
C176 C147 C148 C156 2.2(6) . . . . ?
C178 C197 C205 C162 0.8(8) . . . . ?
C179 N5 C238 O8 -9(3) . . . . ?
C179 N5 C238 N10 -163.4(14) . . . . ?
C179 N5 C259 O15 10(2) . . . . ?
C179 N5 C259 N17 171.6(11) . . . . ?
C179 C164 C186 C202 -0.1(6) . . . . ?
C179 C212 C215 C202 0.1(9) . . . . ?
C180 C149 C183 C199 1.9(6) . . . . ?
C180 C204 C210 C199 1.6(8) . . . . ?
C181 C209 C219 C182 -0.3(9) . . . . ?
C182 C144 C158 C181 1.6(7) . . . . ?
C183 C149 C180 C204 -1.3(6) . . . . ?
C183 C199 C210 C204 -1.0(8) . . . . ?
C184 C167 C168 C222 -0.7(7) . . . . ?
C185 C154 C161 C196 -3.2(7) . . . . ?
C186 C164 C179 N5 178.6(4) . . . . ?
C186 C164 C179 C212 0.5(6) . . . . ?
C186 C202 C215 C212 0.3(9) . . . . ?
C187 C174 C207 C188 1.6(8) . . . . ?
C188 C159 C194 C187 -0.5(7) . . . . ?
C189 C146 C173 C201 -0.4(6) . . . . ?
C192 C206 C211 C171 -2.0(9) . . . . ?
C194 C159 C188 C207 0.4(7) . . . . ?
C196 C214 C216 C185 -2.2(11) . . . . ?
C201 C198 C217 C189 -0.3(8) . . . . ?
C207 C174 C187 C194 -1.7(8) . . . . ?
C208 C165 C170 P7 176.5(4) . . . . ?
C208 C165 C170 C213 -1.2(7) . . . . ?
C211 C171 N7 C239 19.6(11) . . . . ?
C211 C171 N15 C250 -16(2) . . . . ?
C213 C221 C223 C208 -1.3(11) . . . . ?
C217 C198 C201 C173 0.1(8) . . . . ?
C220 C218 C222 C168 0.7(10) . . . . ?
C222 C218 C220 C184 -0.7(9) . . . . ?
C224 N9 C155 O4 -2.6(10) . . . . ?
C224 N9 C155 N1 176.5(6) . . . . ?
N7 C171 C211 C206 171.6(6) . . . . ?
N7 C171 N15 C250 96(3) . . . . ?
C226 P8 C159 C188 -141.9(5) . . . . ?
C226 P8 C159 C194 42.3(5) . . . . ?
C226 P8 C232 C233 68.6(7) . . . . ?
C226 P8 C232 C237 -108.1(6) . . . . ?
C226 P8 C244 C245 15.3(6) . . . . ?
C226 P8 C244 C249 -162.3(5) . . . . ?
C226 P8 C253 C254 54(4) . . . . ?
C226 P8 C253 C258 -125(4) . . . . ?
C226 C227 C228 C229 0.0 . . . . ?
C227 C226 C231 C230 0.0 . . . . ?
C227 C228 C229 C230 0.0 . . . . ?
C228 C229 C230 C231 0.0 . . . . ?
C229 C230 C231 C226 0.0 . . . . ?
C231 C226 C227 C228 0.0 . . . . ?
C232 P8 C159 C188 -28.6(5) . . . . ?
C232 P8 C159 C194 155.5(4) . . . . ?
C232 P8 C226 C227 158.6(6) . . . . ?
C232 P8 C226 C231 -23.3(8) . . . . ?
C232 P8 C244 C245 -113(3) . . . . ?
C232 P8 C244 C249 69(2) . . . . ?
C232 P8 C253 C254 128.8(3) . . . . ?
C232 P8 C253 C258 -50.6(4) . . . . ?
C232 C233 C234 C235 0.0 . . . . ?
C233 C232 C237 C236 0.0 . . . . ?
C233 C234 C235 C236 0.0 . . . . ?
C234 C235 C236 C237 0.0 . . . . ?
C235 C236 C237 C232 0.0 . . . . ?
C237 C232 C233 C234 0.0 . . . . ?
C238 N5 C179 C164 168.1(15) . . . . ?
C238 N5 C179 C212 -13.9(16) . . . . ?
C238 N5 C259 O15 -49(5) . . . . ?
C238 N5 C259 N17 113(7) . . . . ?
C238 N10 C240 C243 -172(3) . . . . ?
C239 O1 C250 N15 -71.6(18) . . . . ?
C239 O1 C250 N16 90(3) . . . . ?
C239 N11 C241 C242 96.0(11) . . . . ?
C240 N10 C238 N5 177(2) . . . . ?
C240 N10 C238 O8 32(4) . . . . ?
C241 N11 C239 O1 8.9(13) . . . . ?
C241 N11 C239 N7 -174.3(8) . . . . ?
N15 C171 C211 C206 -157.9(9) . . . . ?
N15 C171 N7 C239 -64.5(16) . . . . ?
C244 P8 C159 C188 -30.9(4) . . . . ?
C244 P8 C159 C194 153.3(4) . . . . ?
C244 P8 C226 C227 151.2(6) . . . . ?
C244 P8 C226 C231 -30.7(8) . . . . ?
C244 P8 C232 C233 122(3) . . . . ?
C244 P8 C232 C237 -54(2) . . . . ?
C244 P8 C253 C254 120.7(3) . . . . ?
C244 P8 C253 C258 -58.7(4) . . . . ?
C244 C245 C246 C247 0.0 . . . . ?
C245 C244 C249 C248 0.0 . . . . ?
C245 C246 C247 C248 0.0 . . . . ?
C246 C247 C248 C249 0.0 . . . . ?
C247 C248 C249 C244 0.0 . . . . ?
C249 C244 C245 C246 0.0 . . . . ?
C250 O1 C239 N7 84.6(14) . . . . ?
C250 O1 C239 N11 -99.1(16) . . . . ?
C250 N16 C251 C252 -156(2) . . . . ?
C251 N16 C250 O1 10(3) . . . . ?
C251 N16 C250 N15 174(2) . . . . ?
C253 P8 C159 C188 -141.9(4) . . . . ?
C253 P8 C159 C194 42.2(4) . . . . ?
C253 P8 C226 C227 -94(4) . . . . ?
C253 P8 C226 C231 85(4) . . . . ?
C253 P8 C232 C233 61.9(6) . . . . ?
C253 P8 C232 C237 -114.9(5) . . . . ?
C253 P8 C244 C245 9.0(5) . . . . ?
C253 P8 C244 C249 -168.6(3) . . . . ?
C253 C254 C255 C256 0.0 . . . . ?
C254 C253 C258 C257 0.0 . . . . ?
C254 C255 C256 C257 0.0 . . . . ?
C255 C256 C257 C258 0.0 . . . . ?
C256 C257 C258 C253 0.0 . . . . ?
C258 C253 C254 C255 0.0 . . . . ?
C259 N5 C179 C164 153.0(10) . . . . ?
C259 N5 C179 C212 -29.0(12) . . . . ?
C259 N5 C238 O8 121(7) . . . . ?
C259 N5 C238 N10 -33(5) . . . . ?
C259 N17 C260 C261 -74(3) . . . . ?
C260 N17 C259 N5 -177.8(13) . . . . ?
C260 N17 C259 O15 -15(3) . . . . ?

loop_
_smtbx_masks_void_nr
_smtbx_masks_void_average_x
_smtbx_masks_void_average_y
_smtbx_masks_void_average_z
_smtbx_masks_void_volume
_smtbx_masks_void_count_electrons
_smtbx_masks_void_content
1 -0.225 0.282 0.857 224.0 53.5 '3 CH3OH'
2 0.225 0.718 0.143 224.0 53.8 '3 CH3OH'
3 0.427 0.921 0.364 9.2 0.2 ?
4 0.573 0.079 0.636 9.2 0.2 ?
